data_1559786
loop_
_publ_author_name
'She, Shan'
'Xuan, Weimin'
'Bell, Nicola L.'
'Pow, Robert'
'Ribo, Eduard Garrido'
'Sinclair, Zoe'
'Long, De-Liang'
'Cronin, Leroy'

_publ_section_title
;
 Peptide sequence mediated self-assembly of molybdenum blue nanowheel
 superstructures.
;
_journal_issue 7
_journal_name_full 'Chemical science'
_journal_page_first 2427
_journal_page_last 2432
_journal_paper_doi 10.1039/d0sc06098d
_journal_volume 12
_journal_year 2020
_chemical_formula_sum 'C42 H525 Ce4 Mo126 N21 Na4 O623'
_chemical_formula_weight 24036.68
_space_group_crystal_system triclinic
_space_group_IT_number 2
_space_group_name_Hall '-P 1'
_space_group_name_H-M_alt 'P -1'
_atom_sites_solution_hydrogens geom
_atom_sites_solution_primary direct
_atom_sites_solution_secondary difmap
_audit_creation_method SHELXL-2018/3
_audit_update_record
;
2020-05-28 deposited with the CCDC.	2020-12-14 downloaded from the CCDC.
;
_cell_angle_alpha 104.753(3)
_cell_angle_beta 98.873(3)
_cell_angle_gamma 104.933(3)
_cell_formula_units_Z 2
_cell_length_a 32.5994(18)
_cell_length_b 32.7694(18)
_cell_length_c 35.206(2)
_cell_measurement_reflns_used 9730
_cell_measurement_temperature 150(2)
_cell_measurement_theta_max 22.9
_cell_measurement_theta_min 2.16
_cell_volume 34154(3)
_computing_cell_refinement Apex2
_computing_data_collection Apex2
_computing_data_reduction Apex2
_computing_molecular_graphics Diamond3
_computing_publication_material WinGX
_computing_structure_refinement 'SHELXL-2018/3 (Sheldrick, 2018)'
_computing_structure_solution 'SHELXS-97 (Sheldrick, 2008)'
_diffrn_ambient_temperature 150(2)
_diffrn_measured_fraction_theta_full 0.671
_diffrn_measured_fraction_theta_max 0.640
_diffrn_measurement_device_type 'Bruker Apex II Quasar'
_diffrn_measurement_method '\w & \f scans'
_diffrn_radiation_type MoK\a
_diffrn_radiation_wavelength 0.71073
_diffrn_reflns_av_unetI/netI 0.1301
_diffrn_reflns_Laue_measured_fraction_full 0.671
_diffrn_reflns_Laue_measured_fraction_max 0.640
_diffrn_reflns_limit_h_max 39
_diffrn_reflns_limit_h_min -40
_diffrn_reflns_limit_k_max 38
_diffrn_reflns_limit_k_min -40
_diffrn_reflns_limit_l_max 43
_diffrn_reflns_limit_l_min 0
_diffrn_reflns_number 135358
_diffrn_reflns_point_group_measured_fraction_full 0.671
_diffrn_reflns_point_group_measured_fraction_max 0.640
_diffrn_reflns_theta_full 25.242
_diffrn_reflns_theta_max 26.000
_diffrn_reflns_theta_min 0.615
_diffrn_source '1uS Microfocus x-ray'
_exptl_absorpt_coefficient_mu 2.602
_exptl_absorpt_correction_T_max 0.646
_exptl_absorpt_correction_T_min 0.379
_exptl_absorpt_correction_type empirical
_exptl_absorpt_process_details
;
TWINABS - Bruker AXS scaling for twinned crystals - 
Version 2012/1
;
_exptl_crystal_colour blue
_exptl_crystal_density_diffrn 2.337
_exptl_crystal_density_method none
_exptl_crystal_description block
_exptl_crystal_F_000 22952
_exptl_crystal_size_max 0.100
_exptl_crystal_size_mid 0.100
_exptl_crystal_size_min 0.050
_refine_diff_density_max 2.69
_refine_diff_density_min -2.38
_refine_diff_density_rms 0.41
_refine_ls_extinction_method none
_refine_ls_goodness_of_fit_ref 1.014
_refine_ls_hydrogen_treatment constr
_refine_ls_matrix_type full
_refine_ls_number_parameters 6343
_refine_ls_number_reflns 135358
_refine_ls_number_restraints 3172
_refine_ls_restrained_S_all 1.007
_refine_ls_R_factor_all 0.1904
_refine_ls_R_factor_gt 0.1058
_refine_ls_shift/su_max 0.002
_refine_ls_shift/su_mean 0.000
_refine_ls_structure_factor_coef Fsqd
_refine_ls_weighting_details 'w=1/[\s^2^(Fo^2^)+(0.1377P)^2^+3057.1877P] where P=(Fo^2^+2Fc^2^)/3'
_refine_ls_weighting_scheme calc
_refine_ls_wR_factor_gt 0.2596
_refine_ls_wR_factor_ref 0.3433
_reflns_Friedel_coverage 0.000
_reflns_number_gt 74448
_reflns_number_total 135358
_reflns_threshold_expression 'I > 2\s(I)'
_cod_data_source_file d0sc06098d2.cif
_cod_data_source_block wx10513twin5_sq
_cod_depositor_comments
;
The following automatic conversions were performed:

data item '_atom_sites_solution_primary' value 'direct methods' was
changed to 'direct'.

data item '_atom_sites_solution_secondary' value 'diffmap' was
changed to 'difmap'.

Automatic conversion script
Id: cif_fix_values 7556 2019-12-06 15:28:31Z antanas 

 Adding full bibliography for 1559786--1559791.cif.

 Adding full bibliography for 1559786--1559791.cif.
;
_cod_database_code 1559786
_shelx_shelxl_version_number 2018/3
_shelx_space_group_comment
;
The symmetry employed for this shelxl refinement is uniquely defined
by the following loop, which should always be used as a source of
symmetry information in preference to the above space-group names.
They are only intended as comments.
;
_shelx_estimated_absorpt_t_min 0.781
_shelx_estimated_absorpt_t_max 0.881

loop_
_space_group_symop_operation_xyz
'x, y, z'
'-x, -y, -z'

loop_
_atom_site_label
_atom_site_type_symbol
_atom_site_fract_x
_atom_site_fract_y
_atom_site_fract_z
_atom_site_U_iso_or_equiv
_atom_site_adp_type
_atom_site_occupancy
_atom_site_site_symmetry_order
_atom_site_calc_flag
_atom_site_refinement_flags_posn
_atom_site_refinement_flags_adp
_atom_site_refinement_flags_occupancy
_atom_site_disorder_assembly
_atom_site_disorder_group
Mo1 Mo 0.33158(11) 0.23982(12) 0.12886(11) 0.0392(9) Uani 1 1 d . . . A 1
Mo2 Mo 0.38857(12) 0.35834(12) 0.15157(11) 0.0348(10) Uani 0.936(3) 1 d . . P A 1
Mo3 Mo 0.32873(11) 0.10330(11) 0.22136(10) 0.0341(9) Uani 1 1 d . . . . .
Mo4 Mo 0.35924(11) 0.04191(11) 0.29589(10) 0.0337(9) Uani 1 1 d . . . . .
Mo5 Mo 0.35628(11) 0.08813(11) 0.39073(10) 0.0326(8) Uani 1 1 d . . . . .
Mo6 Mo 0.41891(11) 0.27700(11) 0.42024(10) 0.0357(9) Uani 1 1 d . . . . .
Mo7 Mo 0.49695(11) 0.25620(11) 0.28726(10) 0.0328(8) Uani 1 1 d . . . . .
Mo8 Mo 0.50687(11) 0.29945(12) 0.38581(10) 0.0351(9) Uani 1 1 d . . . . .
Mo9 Mo 0.54557(11) 0.37040(11) 0.28559(10) 0.0287(9) Uani 0.936(3) 1 d . . P A 1
Mo10 Mo -0.14579(11) -0.18566(12) 0.16233(11) 0.0363(9) Uani 1 1 d . . . . .
Mo11 Mo 0.33965(12) 0.31799(12) 0.44578(12) 0.0465(10) Uani 1 1 d . . . . .
Mo12 Mo 0.33280(11) 0.19371(12) 0.41530(11) 0.0419(10) Uani 1 1 d . . . . .
Mo13 Mo 0.17929(12) 0.59532(12) 0.12244(11) 0.0418(10) Uani 1 1 d . . . . .
Mo14 Mo 0.13337(11) 0.70132(11) 0.25110(11) 0.0359(9) Uani 1 1 d . . . . .
Mo15 Mo 0.12935(11) 0.66791(11) 0.15268(10) 0.0353(9) Uani 1 1 d . . . . .
Mo16 Mo 0.07830(11) 0.61813(12) 0.29431(11) 0.0401(9) Uani 1 1 d . . . . .
Mo17 Mo 0.01316(11) 0.66312(11) 0.22279(10) 0.0315(8) Uani 1 1 d . . . . .
Mo18 Mo 0.00976(11) 0.61810(11) 0.12539(10) 0.0326(8) Uani 1 1 d . . . . .
Mo19 Mo -0.10912(11) 0.55565(11) 0.10618(10) 0.0338(9) Uani 1 1 d . . . . .
Mo20 Mo -0.02999(10) 0.59555(11) 0.27061(10) 0.0313(8) Uani 1 1 d . . . . .
Mo21 Mo -0.10979(11) 0.59687(11) 0.20294(10) 0.0315(8) Uani 1 1 d . . . . .
Mo22 Mo -0.11761(11) 0.51093(12) 0.26129(11) 0.0387(9) Uani 1 1 d . . . . .
Mo23 Mo -0.21944(11) 0.48124(11) 0.09454(10) 0.0367(9) Uani 1 1 d . . . . .
Mo24 Mo -0.21386(10) 0.51177(11) 0.19325(10) 0.0312(8) Uani 1 1 d . . . . .
Mo25 Mo -0.31916(11) 0.37742(11) 0.08149(10) 0.0338(8) Uani 1 1 d . . . . .
Mo26 Mo -0.30985(10) 0.41332(11) 0.18088(10) 0.0316(8) Uani 1 1 d . . . . .
Mo27 Mo -0.38805(10) 0.26418(11) 0.07106(10) 0.0308(8) Uani 1 1 d . . . . .
Mo28 Mo -0.39229(10) 0.30589(11) 0.16674(10) 0.0313(8) Uani 1 1 d . . . . .
Mo29 Mo -0.36270(10) 0.25727(11) 0.23110(10) 0.0311(8) Uani 1 1 d . . . . .
Mo30 Mo -0.44864(10) 0.18460(11) 0.16359(10) 0.0309(8) Uani 1 1 d . . . . .
Mo31 Mo -0.43803(10) 0.14588(11) 0.06925(10) 0.0294(8) Uani 1 1 d . . . . .
Mo32 Mo -0.36185(11) 0.08164(11) 0.05093(10) 0.0328(8) Uani 1 1 d . . . . .
Mo33 Mo -0.47062(10) 0.07305(11) 0.17481(10) 0.0306(8) Uani 1 1 d . . . . .
Mo34 Mo -0.46916(10) 0.03278(11) 0.07893(10) 0.0311(8) Uani 1 1 d . . . . .
Mo35 Mo -0.39892(10) -0.02029(11) 0.05726(10) 0.0323(8) Uani 1 1 d . . . . .
Mo36 Mo -0.39012(11) 0.02863(12) 0.15641(10) 0.0345(9) Uani 1 1 d . . . . .
Mo37 Mo -0.45906(10) -0.02884(12) 0.19969(11) 0.0352(9) Uani 1 1 d . . . . .
Mo38 Mo -0.45824(11) -0.07799(11) 0.10492(11) 0.0360(9) Uani 1 1 d . . . . .
Mo39 Mo -0.41135(11) -0.10709(12) 0.23487(11) 0.0359(9) Uani 1 1 d . . . . .
Mo40 Mo -0.32079(11) -0.16069(12) 0.27211(11) 0.0371(9) Uani 1 1 d . . . . .
Mo41 Mo -0.22160(11) -0.22765(11) 0.20556(11) 0.0377(9) Uani 1 1 d . . . . .
Mo42 Mo -0.09810(11) -0.21814(11) 0.23229(11) 0.0341(9) Uani 1 1 d . . . . .
Mo43 Mo -0.03871(11) -0.14006(12) 0.17749(11) 0.0371(9) Uani 1 1 d . . . . .
Mo44 Mo -0.02942(11) -0.05152(11) 0.37434(11) 0.0360(9) Uani 1 1 d . . . . .
Mo45 Mo 0.02478(11) -0.14299(11) 0.34694(10) 0.0326(8) Uani 1 1 d . . . . .
Mo46 Mo 0.02169(11) -0.18111(11) 0.24849(10) 0.0318(8) Uani 1 1 d . . . . .
Mo47 Mo 0.14136(10) -0.12490(11) 0.26794(10) 0.0289(8) Uani 1 1 d . . . . .
Mo48 Mo 0.14926(11) -0.08439(11) 0.36662(10) 0.0332(8) Uani 1 1 d . . . . .
Mo49 Mo 0.25535(11) -0.05429(11) 0.28677(10) 0.0311(8) Uani 1 1 d . . . . .
Mo50 Mo 0.25716(11) -0.00352(11) 0.38268(10) 0.0325(8) Uani 1 1 d . . . . .
Mo51 Mo 0.26823(10) 0.00641(11) 0.22667(10) 0.0315(8) Uani 1 1 d . . . . .
Mo52 Mo 0.16280(11) -0.05019(11) 0.20658(11) 0.0342(9) Uani 1 1 d . . . . .
Mo53 Mo 0.16851(11) 0.04216(11) 0.40181(10) 0.0354(9) Uani 1 1 d . . . . .
Mo54 Mo 0.07357(11) -0.06908(11) 0.29324(10) 0.0286(8) Uani 0.93 1 d . . P B 1
Mo55 Mo 0.06015(11) 0.05944(12) 0.41780(11) 0.0404(9) Uani 1 1 d . . . . .
Mo57 Mo -0.12742(12) -0.12404(13) 0.10041(12) 0.0460(10) Uani 1 1 d . . . . .
Mo58 Mo -0.12573(12) 0.43678(11) 0.06523(11) 0.0423(10) Uani 1 1 d . . . . .
Mo59 Mo 0.43608(10) 0.14386(11) 0.29057(10) 0.0334(8) Uani 1 1 d . . . . .
Mo60 Mo -0.09532(11) -0.16783(11) 0.32789(11) 0.0343(9) Uani 1 1 d . . . . .
Mo61 Mo 0.55326(11) 0.63103(12) 0.34812(11) 0.0411(9) Uani 1 1 d . . . A 1
Mo62 Mo 0.40542(11) 0.23825(11) 0.31700(10) 0.0342(9) Uani 1 1 d . . . . .
Mo63 Mo 0.43707(12) 0.37785(12) 0.40905(11) 0.0412(9) Uani 1 1 d . . . . .
Mo64 Mo 0.07725(11) -0.03800(11) 0.39429(10) 0.0338(9) Uani 1 1 d . . . . .
Mo65 Mo 0.45787(11) 0.48001(12) 0.19615(11) 0.0352(10) Uani 0.936(3) 1 d . . P A 1
Mo66 Mo 0.44301(11) 0.18507(12) 0.38993(10) 0.0360(9) Uani 1 1 d . . . C 1
Mo67 Mo -0.27951(10) 0.34633(12) 0.24237(10) 0.0351(9) Uani 1 1 d . . . D 1
Mo68 Mo 0.26537(11) 0.06294(11) 0.32122(10) 0.0340(9) Uani 1 1 d . . . E 1
Mo69 Mo 0.25327(12) 0.68799(12) 0.17804(11) 0.0339(10) Uani 0.936(3) 1 d . . P A 1
Mo70 Mo 0.54551(12) 0.58673(12) 0.24754(11) 0.0401(9) Uani 1 1 d . . . A 1
Mo71 Mo 0.43240(12) 0.29542(12) 0.21917(11) 0.0283(9) Uani 0.936(3) 1 d . . P A 1
Mo72 Mo 0.47565(12) 0.44013(12) 0.31225(11) 0.0314(9) Uani 0.936(3) 1 d . . P A 1
Mo73 Mo 0.21313(11) 0.03632(11) 0.15727(10) 0.0345(9) Uani 1 1 d . . . . .
Mo74 Mo -0.32417(11) -0.20406(11) 0.17518(11) 0.0379(9) Uani 1 1 d . . . . .
Mo75 Mo -0.22073(11) -0.06183(12) 0.33863(11) 0.0401(9) Uani 1 1 d . . . . .
Mo76 Mo -0.23041(12) 0.37772(11) 0.04984(11) 0.0399(9) Uani 1 1 d . . . . .
Mo77 Mo 0.10039(11) -0.03166(12) 0.11411(11) 0.0404(9) Uani 1 1 d . . . . .
Mo78 Mo -0.37232(11) 0.15760(11) 0.24255(11) 0.0367(9) Uani 1 1 d . . . . .
Mo79 Mo 0.47510(12) 0.68855(12) 0.31982(11) 0.0423(10) Uani 1 1 d . . . . .
Mo80 Mo 0.07378(12) 0.54201(12) 0.10370(11) 0.0421(10) Uani 1 1 d . . . . .
Mo81 Mo 0.48578(11) 0.39455(11) 0.21607(10) 0.0292(9) Uani 0.936(3) 1 d . . P A 1
Mo82 Mo 0.28252(12) 0.65113(13) 0.33625(12) 0.0470(10) Uani 1 1 d . . . . .
Mo83 Mo -0.32021(11) -0.05788(12) 0.30518(11) 0.0368(9) Uani 1 1 d . . . . .
Mo84 Mo -0.00911(12) -0.06974(13) 0.10882(12) 0.0447(10) Uani 1 1 d . . . . .
Mo85 Mo -0.34766(11) 0.21685(12) 0.13619(10) 0.0384(9) Uani 1 1 d . . . . .
Mo86 Mo 0.27526(11) 0.13561(11) 0.13452(11) 0.0365(9) Uani 1 1 d . . . . .
Mo87 Mo -0.21378(11) -0.17531(11) 0.30343(11) 0.0351(9) Uani 1 1 d . . . . .
Mo88 Mo -0.30952(11) -0.09517(12) 0.20910(11) 0.0385(9) Uani 1 1 d . . . . .
Mo89 Mo -0.03111(13) 0.54541(12) 0.17274(11) 0.0425(10) Uani 1 1 d . . . . .
Mo90 Mo -0.40709(11) -0.15382(11) 0.13967(11) 0.0374(9) Uani 1 1 d . . . . .
Mo91 Mo -0.34692(12) -0.08781(12) 0.08450(12) 0.0425(10) Uani 1 1 d . . . . .
Mo92 Mo 0.37783(12) 0.61263(12) 0.25693(11) 0.0423(10) Uani 1 1 d . . . A 1
Mo93 Mo 0.38902(11) 0.66522(12) 0.35669(11) 0.0420(10) Uani 1 1 d . . . . .
Mo94 Mo -0.13468(12) -0.12511(11) 0.26102(11) 0.0375(9) Uani 1 1 d . . . . .
Mo95 Mo -0.35669(11) 0.01981(12) 0.27890(12) 0.0431(10) Uani 1 1 d . . . . .
Mo96 Mo -0.21832(12) 0.40538(12) 0.15177(10) 0.0398(9) Uani 1 1 d . . . . .
Mo97 Mo -0.04585(11) 0.04901(12) 0.44837(11) 0.0395(9) Uani 1 1 d . . . . .
Mo98 Mo -0.28233(12) 0.27416(11) 0.04541(11) 0.0404(9) Uani 1 1 d . . . . .
Mo99 Mo -0.15572(11) 0.04687(12) 0.42394(11) 0.0400(9) Uani 1 1 d . . . . .
M1 Mo 0.36352(12) 0.67605(13) 0.19812(12) 0.0381(10) Uani 0.936(3) 1 d . . P A 1
M2 Mo 0.55514(15) 0.52736(13) 0.36897(12) 0.0494(12) Uani 0.936(3) 1 d . . P A 1
M3 Mo 0.54156(12) 0.41382(12) 0.38124(11) 0.0299(9) Uani 0.936(3) 1 d . . P A 1
M4 Mo 0.45191(12) 0.60611(13) 0.38336(12) 0.0388(10) Uani 0.936(3) 1 d . . P A 1
M5 Mo 0.17921(13) 0.62298(12) 0.22301(11) 0.0483(10) Uani 1 1 d . . . . .
M6 Mo 0.56236(11) 0.48677(11) 0.27133(11) 0.0369(9) Uani 1 1 d . . . . .
M7 Mo 0.27357(13) 0.57437(13) 0.14432(13) 0.0538(11) Uani 1 1 d . . . . .
M8 Mo -0.25267(11) 0.04507(12) 0.35211(11) 0.0420(10) Uani 1 1 d . . . . .
M9 Mo 0.16372(12) 0.15286(12) 0.47048(12) 0.0466(10) Uani 1 1 d . . . . .
M10 Mo 0.34283(13) 0.60195(14) 0.40878(12) 0.0441(11) Uani 0.936(3) 1 d . . P A 1
M11 Mo 0.25262(13) 0.24039(14) 0.46775(14) 0.0602(12) Uani 1 1 d . . . . .
M12 Mo -0.2990(3) -0.0038(3) 0.0373(2) 0.040(2) Uani 0.75 1 d . . P F 1
M13 Mo 0.46507(13) 0.64336(14) 0.22174(13) 0.0464(11) Uani 0.936(3) 1 d . . P A 1
M14 Mo -0.27895(14) 0.26027(15) 0.30022(15) 0.0725(15) Uani 1 1 d . . . G 1
M15 Mo -0.23825(19) 0.19162(16) -0.02178(18) 0.0459(14) Uani 0.85 1 d . . P F 1
M16 Mo -0.23451(13) -0.15995(17) 0.13157(15) 0.0667(14) Uani 1 1 d . . . H 1
M17 Mo 0.11314(16) 0.5498(2) 0.3553(2) 0.078(2) Uani 0.8 1 d . . P I 1
M18 Mo -0.1722(3) 0.3098(3) 0.0222(3) 0.053(2) Uani 0.75 1 d . . P F 1
M19 Mo -0.0602(2) 0.3639(2) 0.0171(2) 0.0522(18) Uani 0.8 1 d . . P F 1
M20 Mo 0.16448(14) 0.48720(15) 0.08180(15) 0.0736(15) Uani 1 1 d . . . J 1
M21 Mo -0.2628(2) 0.0938(2) 0.0066(2) 0.0414(17) Uani 0.8 1 d . . P F 1
M22 Mo 0.05006(17) 0.41876(16) 0.07136(17) 0.0827(16) Uani 1 1 d . . . K 1
M23 Mo -0.1806(3) 0.3503(3) 0.3163(3) 0.065(3) Uani 0.62 1 d . U P D 1
M24 Mo 0.22696(16) 0.5928(2) 0.4042(2) 0.107(2) Uani 1 1 d . U . A 1
M25 Mo -0.00463(13) 0.54074(17) 0.33252(15) 0.0703(15) Uani 1 1 d . . . L 1
M26 Mo 0.36906(11) 0.72062(12) 0.29471(12) 0.0416(10) Uani 1 1 d . . . A 1
M27 Mo -0.0922(3) 0.4384(4) 0.3235(4) 0.066(3) Uani 0.5 1 d . U P D 1
MP2 Mo 0.354(3) 0.356(2) 0.141(2) 0.07(2) Uiso 0.064(3) 1 d . . P A 2
MP9 Mo 0.517(2) 0.387(2) 0.275(2) 0.051(18) Uiso 0.064(3) 1 d . . P A 2
MP65 Mo 0.400(3) 0.482(3) 0.189(3) 0.09(3) Uiso 0.064(3) 1 d . . P A 2
MP69 Mo 0.2701(19) 0.6759(19) 0.1953(18) 0.035(14) Uiso 0.064(3) 1 d . . P A 2
MP71 Mo 0.411(2) 0.2989(19) 0.2079(18) 0.029(15) Uiso 0.064(3) 1 d . . P A 2
MP72 Mo 0.440(2) 0.435(2) 0.302(2) 0.053(18) Uiso 0.064(3) 1 d . . P A 2
MP81 Mo 0.453(2) 0.408(2) 0.208(2) 0.050(18) Uiso 0.064(3) 1 d . . P A 2
MP54 Mo 0.1634(16) -0.0047(17) 0.3041(15) 0.038(13) Uiso 0.07 1 d . . P B 2
M1' Mo 0.375(2) 0.656(2) 0.2245(19) 0.048(17) Uiso 0.064(3) 1 d . . P A 2
M2' Mo 0.5086(19) 0.537(2) 0.3583(19) 0.046(16) Uiso 0.064(3) 1 d . . P A 2
M3' Mo 0.523(3) 0.427(3) 0.373(3) 0.07(2) Uiso 0.064(3) 1 d . . P A 2
M4' Mo 0.4071(17) 0.5384(18) 0.3912(16) 0.035(14) Uiso 0.064(3) 1 d . . P A 2
M10' Mo 0.306(2) 0.560(2) 0.413(2) 0.07(2) Uiso 0.064(3) 1 d . . P A 2
M12' Mo -0.3137(7) -0.0141(9) 0.0208(7) 0.035(6) Uani 0.25 1 d . . P F 2
M13' Mo 0.4573(18) 0.5917(19) 0.2470(17) 0.041(15) Uiso 0.064(3) 1 d . . P A 2
M15' Mo -0.2202(11) 0.1953(11) -0.0009(11) 0.047(9) Uani 0.15 1 d . U P F 2
M17' Mo 0.1127(9) 0.5828(11) 0.3880(11) 0.077(8) Uani 0.2 1 d . U P I 2
M18' Mo -0.1810(8) 0.3138(8) 0.0045(7) 0.042(7) Uani 0.25 1 d . U P F 2
M19' Mo -0.0537(11) 0.3641(11) 0.0414(10) 0.073(10) Uani 0.2 1 d . . P F 2
M21' Mo -0.2767(11) 0.0842(9) -0.0138(7) 0.048(8) Uani 0.2 1 d . . P F 2
M23' Mo -0.1894(4) 0.3675(5) 0.3364(4) 0.053(4) Uani 0.38 1 d . U P D 2
M27' Mo -0.0996(4) 0.4608(5) 0.3465(4) 0.084(4) Uani 0.5 1 d . U P D 2
M28 Mo 0.25486(11) 0.72043(12) 0.27663(11) 0.0379(9) Uani 1 1 d . . . . .
Ce1 Ce -0.29867(8) 0.15233(8) 0.34776(8) 0.0455(7) Uani 1 1 d . . . . .
Ce2 Ce -0.23419(8) -0.09394(8) 0.04684(7) 0.0422(6) Uani 1 1 d . . . . .
Ce3 Ce 0.3572(2) 0.4482(2) 0.4486(2) 0.0416(13) Uani 0.9 1 d . . P A 1
Ce4 Ce 0.27319(12) 0.44427(13) 0.10125(12) 0.0855(12) Uani 0.9 1 d . . P A 1
Ce3' Ce 0.349(2) 0.462(2) 0.455(2) 0.063(16) Uani 0.1 1 d . . P A 2
Ce4' Ce 0.3612(13) 0.4424(11) 0.0894(12) 0.099(13) Uani 0.1 1 d . . P A 2
O1 O 0.0778(7) -0.1311(8) 0.2619(7) 0.033(6) Uani 1 1 d . U . . .
O2 O 0.2029(7) -0.0966(7) 0.2826(7) 0.028(6) Uani 1 1 d . U . . .
O3 O -0.0420(7) 0.6120(7) 0.2170(6) 0.024(6) Uani 1 1 d . U . . .
O4 O -0.2477(7) 0.4490(7) 0.1831(7) 0.029(6) Uani 1 1 d . U . . .
O5 O 0.4463(7) 0.2058(7) 0.2890(7) 0.031(6) Uani 1 1 d . U . . .
O6 O 0.0830(7) -0.0944(7) 0.3549(7) 0.029(6) Uani 1 1 d . U . . .
O7 O -0.0027(7) 0.6594(7) 0.1686(7) 0.028(6) Uani 1 1 d . U . . .
O8 O -0.0943(7) 0.5678(8) 0.2436(7) 0.032(6) Uani 1 1 d . U . . .
O9 O 0.1909(7) 0.6881(7) 0.2595(7) 0.025(6) Uani 1 1 d . U . . .
O10 O 0.4543(8) 0.2466(8) 0.3831(7) 0.036(6) Uani 1 1 d . U . . .
O11 O -0.3620(7) 0.3257(7) 0.0762(7) 0.028(6) Uani 1 1 d . U . . .
O12 O -0.1111(8) 0.6030(8) 0.1506(8) 0.043(7) Uani 1 1 d . U . . .
O13 O -0.3279(7) 0.4163(8) 0.1271(7) 0.032(6) Uani 1 1 d . U . . .
O14 O -0.3597(7) 0.0189(7) 0.1183(7) 0.024(6) Uani 1 1 d . U . . .
O15 O -0.1538(7) -0.2036(8) 0.2144(7) 0.035(6) Uani 1 1 d . U . . .
O16 O -0.3606(8) 0.3617(8) 0.1679(7) 0.037(7) Uani 1 1 d . U . . .
O17 O 0.4144(7) 0.3185(8) 0.2578(8) 0.039(7) Uani 1 1 d . U . A 1
O18 O -0.4175(7) 0.2824(7) 0.1131(7) 0.026(6) Uani 1 1 d . U . . .
O19 O 0.2066(8) -0.0535(8) 0.3746(7) 0.033(6) Uani 1 1 d . U . . .
O20 O 0.4044(7) 0.0895(7) 0.2995(7) 0.028(6) Uani 1 1 d . U . . .
O21 O 0.2260(7) -0.0398(7) 0.2408(7) 0.029(6) Uani 1 1 d . U . . .
O22 O -0.0441(8) 0.5715(8) 0.1261(8) 0.041(7) Uani 1 1 d . U . . .
O23 O -0.3716(7) -0.0502(7) 0.2706(6) 0.025(6) Uani 1 1 d . U . . .
O24 O 0.0190(7) -0.0832(7) 0.3727(7) 0.025(6) Uani 1 1 d . U . . .
O25 O 0.3450(8) 0.6864(8) 0.3287(8) 0.043(7) Uani 1 1 d . U . . .
O26 O 0.5242(8) 0.2664(8) 0.3434(8) 0.044(7) Uani 1 1 d . U . . .
O27 O 0.4670(8) 0.1653(8) 0.3462(7) 0.036(6) Uani 1 1 d . U . . .
O28 O 0.0731(7) 0.6904(7) 0.2332(7) 0.030(6) Uani 1 1 d . U . . .
O29 O -0.1694(8) 0.5263(8) 0.1021(7) 0.038(7) Uani 1 1 d . U . . .
O30 O 0.1449(8) -0.1313(8) 0.3224(8) 0.038(7) Uani 1 1 d . U . . .
O31 O 0.4754(8) 0.1315(8) 0.2709(8) 0.041(7) Uani 1 1 d . U . . .
O32 O -0.3102(8) 0.1993(8) 0.1140(7) 0.037(7) Uani 1 1 d . U . . .
O33 O -0.3461(7) 0.3116(8) 0.2133(7) 0.032(6) Uani 1 1 d . U . . .
O34 O -0.0376(7) 0.6384(8) 0.3031(7) 0.033(6) Uani 1 1 d . U . . .
O35 O 0.1889(8) 0.6564(8) 0.1668(8) 0.041(7) Uani 1 1 d . U . . .
O36 O -0.1106(7) 0.6460(7) 0.2300(7) 0.032(6) Uani 1 1 d . U . . .
O37 O 0.1062(7) 0.0263(8) 0.4139(7) 0.028(6) Uani 1 1 d . U . . .
O38 O -0.3263(7) 0.4539(7) 0.2066(7) 0.029(6) Uani 1 1 d . U . . .
O39 O -0.3498(7) -0.0467(8) 0.0489(7) 0.034(6) Uani 1 1 d . U . . .
O40 O 0.2111(7) -0.0104(8) 0.1874(7) 0.032(6) Uani 1 1 d . U . . .
O41 O -0.2395(8) 0.5067(8) 0.1384(8) 0.040(7) Uani 1 1 d . U . . .
O42 O 0.3593(7) 0.2602(7) 0.4320(7) 0.028(6) Uiso 1 1 d . . . . .
O43 O -0.0992(7) -0.1496(8) 0.1428(7) 0.031(6) Uani 1 1 d . U . . .
O44 O -0.5002(7) 0.0371(7) 0.1197(7) 0.033(6) Uani 1 1 d . U . . .
O45 O -0.0505(7) -0.0086(7) 0.3976(7) 0.028(6) Uani 1 1 d . U . . .
O46 O 0.3980(7) 0.3299(8) 0.4305(7) 0.029(6) Uani 1 1 d . U . . .
O47 O 0.5226(9) 0.6683(9) 0.3317(8) 0.048(7) Uani 1 1 d . U . . .
O48 O -0.1503(7) -0.1551(7) 0.3055(7) 0.026(6) Uani 1 1 d . U . . .
O49 O -0.1063(8) 0.4967(8) 0.0754(7) 0.040(7) Uani 1 1 d . U . . .
O50 O -0.4450(7) -0.0159(8) 0.0947(7) 0.031(6) Uani 1 1 d . U . . .
O51 O 0.4072(8) 0.1321(8) 0.3904(7) 0.038(7) Uani 1 1 d . U . . .
O52 O -0.1103(7) -0.2210(7) 0.2822(7) 0.030(6) Uani 1 1 d . U . . .
O53 O -0.3039(7) 0.2941(7) 0.2636(7) 0.027(6) Uani 1 1 d . U . . .
O54 O -0.3509(7) -0.1576(7) 0.1692(7) 0.029(6) Uani 1 1 d . U . . .
O55 O 0.4104(9) 0.3584(9) 0.3596(8) 0.046(7) Uani 1 1 d . U . . .
O56 O 0.4467(8) 0.6532(8) 0.3525(8) 0.041(7) Uani 1 1 d . U . . .
O57 O 0.1381(6) -0.0981(7) 0.2237(6) 0.022(5) Uani 1 1 d . U . . .
O58 O 0.0381(7) -0.2220(8) 0.2233(7) 0.034(6) Uani 1 1 d . U . . .
O59 O -0.0111(7) 0.6317(7) 0.0864(7) 0.032(6) Uani 1 1 d . U . . .
O60 O -0.0274(8) -0.0436(8) 0.3287(7) 0.038(7) Uani 1 1 d . U . . .
O61 O 0.2937(7) 0.0501(8) 0.3733(7) 0.035(6) Uani 1 1 d . U . . .
O62 O 0.0626(8) -0.0507(8) 0.2529(7) 0.036(6) Uani 1 1 d . U . . .
O63 O -0.4058(8) -0.0707(8) 0.0816(7) 0.036(6) Uani 1 1 d . U . . .
O64 O 0.4335(8) 0.3399(8) 0.1897(7) 0.035(6) Uani 1 1 d . U . A 1
O65 O 0.1242(7) 0.6323(8) 0.2077(7) 0.034(6) Uani 1 1 d . U . . .
O66 O -0.1655(7) 0.5609(7) 0.1934(7) 0.028(6) Uani 1 1 d . U . . .
O67 O -0.2544(8) 0.4173(8) 0.0896(7) 0.036(6) Uani 1 1 d . U . . .
O68 O 0.4104(9) 0.6862(9) 0.3090(8) 0.049(8) Uani 1 1 d . U . . .
O69 O -0.1892(8) 0.4398(8) 0.0690(7) 0.035(6) Uani 1 1 d . U . . .
O70 O -0.2352(10) 0.1181(11) 0.0539(10) 0.072(10) Uani 1 1 d . U . . .
O71 O -0.0387(7) -0.2093(7) 0.2446(7) 0.027(6) Uani 1 1 d . U . . .
O72 O 0.0349(7) -0.1818(8) 0.3046(7) 0.031(6) Uani 1 1 d . U . . .
O73 O -0.4006(7) 0.2434(8) 0.1721(7) 0.034(6) Uani 1 1 d . U . . .
O74 O 0.5642(8) 0.5407(8) 0.2655(8) 0.039(7) Uani 1 1 d . U . . .
O75 O 0.2936(7) 0.0052(7) 0.2852(7) 0.028(6) Uani 1 1 d . U . . .
O76 O 0.2101(9) 0.5482(9) 0.1132(8) 0.049(8) Uani 1 1 d . U . . .
O77 O 0.2782(7) -0.0396(7) 0.3428(7) 0.030(6) Uani 1 1 d . U . . .
O78 O 0.1539(9) -0.0090(9) 0.2389(9) 0.051(8) Uani 1 1 d . U . . .
O79 O -0.3396(7) 0.2256(7) 0.2663(7) 0.032(6) Uani 1 1 d . U . . .
O80 O -0.2791(7) 0.3681(7) 0.1404(7) 0.029(6) Uani 1 1 d . U . . .
O81 O 0.3332(8) 0.6383(8) 0.3692(8) 0.039(7) Uani 1 1 d . U . . .
O82 O 0.3756(7) -0.0022(8) 0.2751(7) 0.033(6) Uani 1 1 d . U . . .
O83 O 0.4886(8) 0.3850(8) 0.3215(7) 0.036(6) Uani 1 1 d . U . . .
O84 O -0.2627(7) -0.0235(7) 0.3411(6) 0.025(6) Uani 1 1 d . U . M 1
O85 O -0.0369(7) -0.1681(7) 0.3352(7) 0.031(6) Uani 1 1 d . U . . .
O86 O 0.2727(8) 0.0501(8) 0.1964(7) 0.040(7) Uani 1 1 d . U . . .
O87 O -0.3337(8) 0.1013(8) 0.0993(8) 0.044(7) Uani 1 1 d . U . . .
O88 O -0.4103(8) 0.0101(8) 0.2469(7) 0.037(7) Uani 1 1 d . U . . .
O89 O -0.1712(9) 0.3762(9) 0.0401(8) 0.049(8) Uani 1 1 d . U . . .
O90 O -0.3928(7) 0.1636(7) 0.1316(7) 0.029(6) Uani 1 1 d . U . . .
O91 O -0.2745(7) -0.1821(8) 0.2860(7) 0.032(6) Uani 1 1 d . U . . .
O92 O 0.2528(9) 0.7686(9) 0.3048(9) 0.053(8) Uani 1 1 d . U . . .
O93 O -0.5124(8) 0.0616(8) 0.1956(7) 0.037(7) Uani 1 1 d . U . . .
O94 O -0.4458(7) 0.0253(8) 0.1794(7) 0.033(6) Uani 1 1 d . U . . .
O95 O 0.5884(8) 0.5020(8) 0.3241(8) 0.044(7) Uani 1 1 d . U . . .
O96 O 0.4896(8) 0.4110(9) 0.4043(8) 0.046(7) Uani 1 1 d . U . A 1
O97 O -0.0888(7) -0.1848(8) 0.1920(7) 0.031(6) Uani 1 1 d . U . . .
O98 O 0.2235(7) 0.0351(8) 0.4049(7) 0.034(6) Uani 1 1 d . U . . .
O99 O 0.3691(8) 0.0449(8) 0.3513(7) 0.039(7) Uani 1 1 d . U . . .
O100 O -0.4721(7) 0.1259(8) 0.1630(7) 0.036(6) Uani 1 1 d . U . . .
O101 O 0.3887(8) 0.1278(8) 0.2432(7) 0.040(7) Uani 1 1 d . U . . .
O102 O 0.3114(7) 0.6931(8) 0.1903(7) 0.033(6) Uani 1 1 d . U . A 1
O103 O 0.4936(8) 0.3456(8) 0.2406(7) 0.036(6) Uani 1 1 d . U . A 1
O104 O -0.3939(7) 0.2059(7) 0.0839(7) 0.027(6) Uani 1 1 d . U . . .
O105 O 0.4376(9) 0.6175(9) 0.2701(8) 0.053(8) Uani 1 1 d . U . A 1
O106 O 0.5070(7) 0.4596(8) 0.2271(7) 0.036(6) Uani 1 1 d . U . A 1
O107 O -0.2878(8) -0.1818(8) 0.1408(8) 0.038(7) Uani 1 1 d . U . . .
O108 O -0.4171(8) 0.1793(8) 0.2846(7) 0.035(6) Uani 1 1 d . U . . .
O109 O -0.4358(8) -0.0501(8) 0.0125(8) 0.040(7) Uani 1 1 d . U . . .
O110 O -0.3951(7) 0.2778(8) 0.2585(7) 0.032(6) Uani 1 1 d . U . . .
O111 O -0.2910(8) -0.0492(8) 0.2538(7) 0.036(6) Uani 1 1 d . U . . .
O112 O 0.2501(9) 0.1590(9) 0.1690(8) 0.050(8) Uani 1 1 d . U . . .
O113 O 0.0009(11) 0.4951(11) 0.2761(11) 0.080(10) Uani 1 1 d . U . . .
O114 O 0.4841(8) 0.1981(9) 0.4303(8) 0.046(7) Uani 1 1 d . U . . .
O115 O -0.0946(7) 0.5327(8) 0.1619(7) 0.032(6) Uani 1 1 d . U . . .
O116 O 0.5403(8) 0.2984(7) 0.4283(7) 0.035(6) Uani 1 1 d . U . . .
O117 O -0.2318(8) 0.0475(8) 0.3111(7) 0.037(7) Uani 1 1 d . U . . .
O118 O -0.1544(9) 0.4397(9) 0.0014(8) 0.053(8) Uani 1 1 d . U . . .
O119 O 0.5711(7) 0.4028(8) 0.3384(7) 0.035(6) Uani 1 1 d . U . A 1
O120 O -0.3387(8) 0.2538(8) 0.0485(7) 0.038(7) Uani 1 1 d . U . . .
O121 O -0.3530(8) -0.1166(8) 0.2568(7) 0.037(6) Uani 1 1 d . U . . .
O122 O 0.3251(7) 0.0937(8) 0.3293(7) 0.032(6) Uani 1 1 d . U . . .
O123 O 0.1425(8) 0.7147(8) 0.2022(8) 0.042(7) Uani 1 1 d . U . . .
O124 O -0.2860(7) 0.3382(7) 0.0566(7) 0.030(6) Uani 1 1 d . U . . .
O125 O 0.3258(8) 0.0531(8) 0.2490(7) 0.035(6) Uani 1 1 d . U . . .
O126 O 0.4508(8) 0.2868(8) 0.4659(7) 0.036(6) Uani 1 1 d . U . . .
O128 O -0.1171(8) -0.2718(8) 0.2024(7) 0.037(7) Uani 1 1 d . U . . .
O129 O 0.4817(8) 0.6960(8) 0.2699(8) 0.039(7) Uani 1 1 d . U . . .
O130 O -0.2463(8) 0.5347(8) 0.2161(7) 0.039(7) Uani 1 1 d . U . . .
O131 O 0.3684(7) 0.2341(8) 0.2771(7) 0.036(6) Uani 1 1 d . U . . .
O132 O 0.0223(8) 0.5956(8) 0.1820(7) 0.035(6) Uani 1 1 d . U . . .
O133 O -0.1338(8) -0.1233(8) 0.2112(8) 0.038(7) Uani 1 1 d . U . . .
O134 O 0.0147(7) -0.1162(7) 0.2883(7) 0.029(6) Uani 1 1 d . U . . .
O135 O 0.1205(7) 0.6034(7) 0.1225(7) 0.030(6) Uani 1 1 d . U . . .
O136 O 0.2891(8) -0.0297(8) 0.1991(7) 0.040(7) Uani 1 1 d . U . . .
O137 O 0.2442(7) 0.0527(7) 0.2690(7) 0.031(6) Uani 1 1 d . U . . .
O138 O -0.3393(8) 0.1495(9) 0.2098(8) 0.045(7) Uani 1 1 d . U . . .
O139 O 0.0698(8) 0.6543(8) 0.1416(7) 0.037(7) Uani 1 1 d . U . . .
O140 O -0.4654(7) 0.0871(8) 0.0738(7) 0.039(7) Uani 1 1 d . U . . .
O141 O -0.4671(8) 0.1467(8) 0.0264(8) 0.042(7) Uani 1 1 d . U . . .
O142 O -0.0727(8) -0.1040(7) 0.3599(7) 0.031(6) Uani 1 1 d . U . . .
O143 O -0.3398(7) 0.2773(8) 0.1314(7) 0.032(6) Uani 1 1 d . U . . .
O144 O -0.0042(8) 0.7043(8) 0.2480(7) 0.039(7) Uani 1 1 d . U . . .
O145 O 0.5311(7) 0.3146(8) 0.2925(7) 0.037(6) Uani 1 1 d . U . . .
O146 O -0.3541(8) -0.1770(8) 0.3016(8) 0.041(7) Uani 1 1 d . U . . .
O147 O -0.4877(8) -0.0630(8) 0.1453(8) 0.038(7) Uani 1 1 d . U . . .
O148 O 0.2526(8) 0.7308(8) 0.2241(7) 0.039(7) Uani 1 1 d . U . A 1
O149 O -0.3240(7) 0.2309(7) 0.1887(7) 0.028(6) Uani 1 1 d . U . . .
O151 O 0.4463(7) 0.4116(8) 0.2627(7) 0.029(6) Uani 1 1 d . U . A 1
O152 O 0.1538(7) 0.0392(8) 0.3520(7) 0.039(7) Uani 1 1 d . U . . .
O153 O 0.5288(7) 0.4617(9) 0.3609(7) 0.039(7) Uani 1 1 d . U . A 1
O154 O -0.3613(9) -0.2497(9) 0.1420(9) 0.053(8) Uani 1 1 d . U . . .
O155 O 0.0324(7) -0.0073(8) 0.4031(7) 0.034(6) Uani 1 1 d . U . . .
O156 O -0.1072(8) 0.0248(8) 0.4358(7) 0.038(7) Uani 1 1 d . U . . .
O157 O 0.0259(8) 0.6338(8) 0.2641(7) 0.035(6) Uani 1 1 d . U . . .
O158 O 0.2692(9) 0.6084(9) 0.2929(8) 0.054(8) Uani 1 1 d . U . . .
O159 O -0.3707(7) -0.1304(8) 0.1069(7) 0.036(6) Uani 1 1 d . U . . .
O160 O -0.4674(8) 0.1722(8) 0.1067(7) 0.038(7) Uani 1 1 d . U . . .
O161 O 0.4371(8) 0.5811(9) 0.1825(9) 0.053(8) Uani 1 1 d . U . A 1
O162 O -0.2857(8) -0.1380(8) 0.2239(8) 0.042(7) Uani 1 1 d . U . . .
O164 O 0.3093(8) 0.7121(9) 0.3955(8) 0.047(7) Uani 1 1 d . U . . .
O165 O 0.3571(9) 0.3672(9) 0.1854(9) 0.057(8) Uani 1 1 d . U . A 1
O166 O 0.0873(8) -0.0506(8) 0.4378(8) 0.041(7) Uani 1 1 d . U . . .
O167 O -0.3550(7) 0.0185(8) 0.0389(7) 0.037(6) Uani 1 1 d . U . . .
O168 O 0.1521(8) 0.7530(8) 0.2822(7) 0.034(6) Uani 1 1 d . U . . .
O169 O 0.2897(8) -0.0038(8) 0.4245(8) 0.043(7) Uani 1 1 d . U . . .
O170 O -0.0851(8) -0.1425(8) 0.2736(7) 0.036(6) Uani 1 1 d . U . . .
O171 O 0.2433(8) 0.1002(9) 0.3426(8) 0.045(7) Uani 1 1 d . U . . .
O172 O -0.1143(8) -0.1917(8) 0.3613(8) 0.041(7) Uani 1 1 d . U . . .
O173 O -0.3420(8) 0.3936(8) 0.0434(7) 0.039(7) Uani 1 1 d . U . . .
O174 O -0.1135(8) 0.4317(9) 0.1114(8) 0.046(7) Uani 1 1 d . U . . .
O175 O -0.0217(8) 0.5410(8) 0.2224(8) 0.043(7) Uani 1 1 d . U . . .
O176 O -0.4452(7) -0.1224(8) 0.1231(7) 0.031(6) Uani 1 1 d . U . . .
O177 O -0.1722(8) -0.1588(8) 0.1241(7) 0.035(6) Uani 1 1 d . U . . .
O178 O 0.5195(8) 0.3857(8) 0.1844(8) 0.044(7) Uani 1 1 d . U . . .
O179 O -0.1103(8) 0.5822(9) 0.0710(8) 0.046(7) Uani 1 1 d . U . . .
O180 O 0.3095(8) 0.1345(8) 0.2561(8) 0.045(7) Uani 1 1 d . U . . .
O181 O 0.2251(7) 0.0031(7) 0.3211(7) 0.032(6) Uani 1 1 d . U . . .
O182 O 0.3499(8) 0.0487(8) 0.1762(8) 0.046(7) Uani 1 1 d . U . . .
O183 O 0.0023(7) -0.1590(8) 0.2030(7) 0.031(6) Uani 1 1 d . U . . .
O184 O 0.0482(9) 0.0623(9) 0.3692(9) 0.057(8) Uani 1 1 d . U . . .
O185 O 0.3899(8) 0.1766(8) 0.3249(8) 0.038(7) Uani 1 1 d . U . . .
O186 O -0.2084(7) -0.1964(8) 0.1667(7) 0.033(6) Uani 1 1 d . U . . .
O187 O 0.1382(7) -0.1767(8) 0.2435(7) 0.034(6) Uani 1 1 d . U . . .
O188 O -0.4031(7) 0.1954(7) 0.2123(6) 0.024(6) Uani 1 1 d . U . . .
O189 O 0.4619(8) 0.3240(8) 0.4066(7) 0.039(7) Uani 1 1 d . U . . .
O190 O -0.3531(8) 0.0611(8) 0.1977(8) 0.038(7) Uani 1 1 d . U . . .
O191 O 0.4674(8) 0.2701(8) 0.1685(8) 0.045(7) Uani 1 1 d . U . . .
O192 O -0.1323(8) 0.0491(9) 0.3685(7) 0.042(7) Uani 1 1 d . U . . .
O193 O 0.2904(9) 0.2010(10) 0.4399(9) 0.061(9) Uani 1 1 d . U . . .
O194 O -0.2785(8) -0.2257(8) 0.1943(8) 0.043(7) Uani 1 1 d . U . . .
O195 O -0.4155(7) 0.0348(8) 0.0594(7) 0.035(6) Uani 1 1 d . U . . .
O196 O 0.3959(9) 0.6276(9) 0.3902(8) 0.048(7) Uani 1 1 d . U . . .
O197 O 0.4569(8) 0.2584(9) 0.2386(8) 0.046(7) Uani 1 1 d . U . . .
O198 O -0.4859(8) 0.2096(8) 0.1810(7) 0.035(6) Uani 1 1 d . U . . .
O199 O 0.0658(7) -0.0287(7) 0.3339(7) 0.026(6) Uani 1 1 d . U . . .
O200 O -0.2702(9) 0.2283(9) 0.0166(9) 0.055(8) Uani 1 1 d . U . . .
O201 O 0.2429(8) 0.6515(8) 0.2326(8) 0.043(7) Uani 1 1 d . U . N 1
O202 O 0.4538(7) 0.2849(8) 0.3230(7) 0.036(6) Uani 1 1 d . U . . .
O203 O -0.0212(8) 0.5012(9) 0.1458(8) 0.047(7) Uani 1 1 d . U . . .
O204 O 0.3979(7) 0.2111(8) 0.4093(7) 0.038(7) Uani 1 1 d . U . . .
O206 O 0.5620(10) 0.4026(10) 0.4884(10) 0.070(9) Uani 1 1 d . U . . .
O207 O -0.2028(8) 0.3750(8) 0.1100(7) 0.035(6) Uani 1 1 d . U . . .
O208 O 0.1328(8) -0.0608(8) 0.3065(8) 0.042(7) Uani 1 1 d . U . . .
O209 O -0.2273(8) -0.2810(8) 0.1818(7) 0.037(7) Uani 1 1 d . U . . .
O210 O 0.1342(8) 0.5377(8) 0.0987(8) 0.044(7) Uani 1 1 d . U . . .
O211 O 0.1829(9) 0.6137(9) 0.0826(8) 0.050(8) Uani 1 1 d . U . . .
O212 O 0.4774(8) 0.3963(8) 0.4757(8) 0.045(7) Uani 1 1 d . U . . .
O213 O 0.3407(8) 0.6489(8) 0.2480(7) 0.038(7) Uani 1 1 d . U . A 1
O214 O 0.2577(8) 0.6893(8) 0.3165(8) 0.044(7) Uani 1 1 d . U . . .
O215 O 0.5306(8) 0.4228(9) 0.2711(8) 0.044(7) Uani 1 1 d . U . A 1
O216 O 0.0188(8) 0.5881(8) 0.3065(8) 0.045(7) Uani 1 1 d . U . . .
O217 O -0.3492(8) -0.0733(8) 0.3391(8) 0.041(7) Uani 1 1 d . U . . .
O218 O 0.4084(8) 0.7156(9) 0.3920(8) 0.046(7) Uani 1 1 d . U . . .
O219 O -0.1844(7) 0.4659(7) 0.1523(6) 0.025(6) Uani 1 1 d . U . . .
O220 O 0.3843(7) 0.2598(7) 0.1823(7) 0.029(6) Uani 1 1 d . U . A 1
O221 O -0.2751(8) 0.0274(8) 0.0848(8) 0.045(7) Uani 1 1 d . U . . .
O222 O 0.0476(8) -0.0753(8) 0.1099(8) 0.042(7) Uani 1 1 d . U . . .
O223 O -0.4293(8) -0.1555(8) 0.1886(8) 0.038(7) Uani 1 1 d . U . . .
O224 O -0.4219(8) 0.1109(8) 0.2207(7) 0.037(7) Uani 1 1 d . U . . .
O225 O -0.2340(8) 0.3138(8) 0.0285(7) 0.039(7) Uani 1 1 d . U . . .
O226 O 0.2400(8) 0.0744(8) 0.1323(7) 0.041(7) Uani 1 1 d . U . . .
O227 O -0.2196(8) -0.2258(9) 0.2588(8) 0.047(7) Uani 1 1 d . U . . .
O228 O 0.1661(8) -0.0051(8) 0.1204(7) 0.041(7) Uani 1 1 d . U . . .
O229 O -0.1568(10) -0.2377(10) 0.1312(9) 0.062(9) Uani 1 1 d . U . . .
O230 O 0.5116(7) 0.6255(8) 0.2372(8) 0.036(6) Uani 1 1 d . U . A 1
O231 O -0.4476(8) -0.0766(8) 0.2148(8) 0.040(7) Uani 1 1 d . U . . .
O232 O -0.2793(8) -0.0774(8) 0.1780(8) 0.043(7) Uani 1 1 d . U . . .
O233 O -0.2530(9) 0.4840(9) 0.0553(8) 0.048(7) Uani 1 1 d . U . . .
O234 O 0.0768(8) 0.5771(8) 0.2518(8) 0.045(7) Uani 1 1 d . U . . .
O235 O -0.4288(8) 0.2467(8) 0.0302(7) 0.043(7) Uani 1 1 d . U . . .
O236 O -0.2602(8) 0.3198(8) 0.2050(8) 0.045(7) Uani 1 1 d . U . . .
O237 O 0.5743(8) 0.6251(8) 0.3000(8) 0.051(8) Uani 1 1 d . U . . .
O238 O -0.3243(8) 0.0183(8) 0.2450(8) 0.041(7) Uani 1 1 d . U . . .
O239 O 0.3624(8) 0.2972(8) 0.1255(8) 0.040(7) Uani 1 1 d . U . A 1
O240 O 0.2418(8) 0.1334(8) 0.0911(8) 0.040(7) Uani 1 1 d . U . . .
O241 O -0.1986(9) 0.2550(9) -0.0093(8) 0.052(8) Uani 1 1 d . U . . .
O242 O -0.3135(8) 0.0064(8) 0.3207(8) 0.043(7) Uani 1 1 d . U . . .
O243 O 0.1510(9) -0.1079(8) 0.4043(8) 0.048(7) Uani 1 1 d . U . . .
O244 O 0.0295(8) 0.5677(8) 0.0993(8) 0.047(7) Uani 1 1 d . U . . .
O245 O 0.2654(9) 0.5671(9) 0.1881(9) 0.054(8) Uani 1 1 d . U . . .
O247 O -0.3947(8) 0.1214(8) 0.0497(7) 0.036(6) Uani 1 1 d . U . . .
O248 O -0.3158(9) 0.3783(9) 0.2892(9) 0.055(8) Uani 1 1 d . U . . .
O249 O -0.4000(8) 0.0112(9) 0.3255(8) 0.045(7) Uani 1 1 d . U . . .
O250 O -0.2828(8) 0.3944(8) 0.2251(7) 0.034(6) Uani 1 1 d . U . . .
O251 O -0.5010(9) -0.0244(9) 0.2186(9) 0.054(8) Uani 1 1 d . U . . .
O252 O 0.5886(7) 0.3724(8) 0.2645(7) 0.032(6) Uani 1 1 d . U . A 1
O253 O -0.1918(8) 0.3958(9) 0.1922(8) 0.051(8) Uani 1 1 d . U . . .
O254 O 0.1768(8) 0.0986(8) 0.4285(8) 0.044(7) Uani 1 1 d . U . . .
O255 O 0.3166(7) 0.7299(8) 0.2832(7) 0.039(7) Uani 1 1 d . U . . .
O256 O -0.0588(8) 0.0715(8) 0.3945(8) 0.039(7) Uani 1 1 d . U . . .
O257 O 0.4422(8) 0.4116(8) 0.1822(9) 0.042(7) Uani 1 1 d . U . A 1
O258 O 0.4356(9) 0.3454(9) 0.1072(9) 0.058(8) Uani 1 1 d . U . . .
O259 O 0.4294(9) 0.5069(9) 0.4896(9) 0.060(8) Uani 1 1 d . U . . .
O260 O -0.0888(8) 0.4157(8) 0.0416(8) 0.042(7) Uani 1 1 d . U . . .
O261 O 0.1861(9) -0.1043(9) 0.1669(8) 0.054(8) Uani 1 1 d . U . . .
O262 O -0.1048(9) 0.4770(9) 0.2221(9) 0.055(8) Uani 1 1 d . U . . .
O263 O 0.5335(8) 0.3546(8) 0.3829(8) 0.043(7) Uani 1 1 d . U . . .
O264 O -0.1175(9) -0.0686(9) 0.1622(8) 0.053(8) Uani 1 1 d . U . . .
O265 O -0.3672(8) -0.0872(8) 0.1909(7) 0.035(6) Uani 1 1 d . U . . .
O266 O 0.1027(8) 0.1113(8) 0.4440(8) 0.049(7) Uani 1 1 d . U . . .
O267 O 0.2837(8) -0.0871(8) 0.2677(8) 0.042(7) Uani 1 1 d . U . . .
O268 O -0.4051(7) -0.0297(7) 0.1632(7) 0.028(6) Uani 1 1 d . U . . .
O269 O 0.1114(12) 0.6041(12) 0.4133(12) 0.079(11) Uani 1 1 d . U . I 1
O270 O -0.4342(8) 0.3149(8) 0.1877(8) 0.044(7) Uani 1 1 d . U . O 1
O271 O 0.4205(9) 0.4771(9) 0.1519(8) 0.049(7) Uani 1 1 d . U . A 1
O272 O 0.4981(8) 0.5350(8) 0.2092(7) 0.038(7) Uani 1 1 d . U . . .
O273 O -0.2847(8) -0.1002(8) 0.3063(7) 0.039(7) Uani 1 1 d . U . . .
O274 O -0.3240(8) 0.0948(8) 0.0235(8) 0.042(7) Uani 1 1 d . U . . .
O275 O 0.2532(8) -0.0090(9) 0.1220(8) 0.046(7) Uani 1 1 d . U . . .
O276 O 0.2214(8) 0.1853(9) 0.4727(8) 0.051(8) Uani 1 1 d . U . . .
O277 O 0.1758(7) 0.5782(8) 0.1803(7) 0.033(6) Uani 1 1 d . U . . .
O278 O 0.5155(9) 0.5389(9) 0.3971(8) 0.050(8) Uani 1 1 d . U . A 1
O279 O -0.2017(8) -0.1496(8) 0.2478(7) 0.037(7) Uani 1 1 d . U . . .
O280 O -0.5072(8) -0.0025(8) 0.0389(8) 0.043(7) Uani 1 1 d . U . . .
O282 O 0.4937(8) 0.7425(9) 0.3496(8) 0.048(7) Uani 1 1 d . U . . .
O283 O -0.4990(8) -0.1046(9) 0.0659(9) 0.053(8) Uani 1 1 d . U . . .
O284 O -0.3941(8) -0.1416(8) 0.0256(8) 0.045(7) Uani 1 1 d . U . . .
O285 O 0.4118(9) 0.1767(9) 0.1736(8) 0.052(8) Uani 1 1 d . U . . .
O286 O -0.2518(8) -0.2284(9) 0.0848(8) 0.052(8) Uani 1 1 d . U . . .
O287 O -0.3465(7) -0.2054(7) 0.2219(7) 0.032(6) Uani 1 1 d . U . . .
O288 O 0.5236(8) 0.2232(8) 0.2664(7) 0.039(7) Uani 1 1 d . U . . .
O289 O 0.1392(8) -0.0269(8) 0.3906(7) 0.038(7) Uani 1 1 d . U . . .
O290 O 0.3633(8) 0.6037(9) 0.3020(8) 0.045(7) Uani 1 1 d . U . . .
O291 O 0.4026(9) 0.6440(9) 0.2165(8) 0.051(8) Uani 1 1 d . U . A 1
O292 O 0.2418(9) 0.6248(8) 0.1470(8) 0.048(7) Uani 1 1 d . U . A 1
O293 O 0.1907(9) 0.0685(9) 0.1866(9) 0.053(8) Uani 1 1 d . U . . .
O294 O 0.2889(9) 0.6004(10) 0.4185(9) 0.060(8) Uani 1 1 d . U . A 1
O295 O 0.5050(8) 0.4953(8) 0.3102(8) 0.043(7) Uani 1 1 d . U . A 1
O296 O 0.3272(9) 0.6179(9) 0.1614(8) 0.052(8) Uani 1 1 d . U . . .
O298 O -0.0477(9) -0.2071(9) 0.1298(8) 0.050(8) Uani 1 1 d . U . . .
O299 O 0.0405(7) -0.1604(8) 0.3864(7) 0.032(6) Uani 1 1 d . U . . .
O300 O 0.3823(7) 0.2606(8) 0.3572(7) 0.031(6) Uani 1 1 d . U . . .
O301 O -0.3096(9) 0.2863(9) 0.3430(8) 0.052(8) Uani 1 1 d . U . . .
O302 O 0.5094(8) 0.6174(8) 0.3793(8) 0.045(7) Uani 1 1 d . U . A 1
O303 O 0.5957(9) 0.6699(9) 0.3811(9) 0.058(8) Uani 1 1 d . U . . .
O304 O -0.2807(9) 0.0335(9) 0.0080(8) 0.051(8) Uani 1 1 d . U . . .
O305 O 0.5674(8) 0.5795(8) 0.3535(8) 0.042(7) Uani 1 1 d . U . P 1
O306 O 0.5815(9) 0.5974(10) 0.2215(9) 0.059(8) Uani 1 1 d . U . . .
O307 O -0.2044(8) 0.0556(8) 0.3912(8) 0.041(7) Uani 1 1 d . U . . .
O308 O -0.1574(9) 0.3044(9) 0.0657(9) 0.058(8) Uani 1 1 d . U . . .
O309 O -0.1848(7) -0.0227(8) 0.3812(8) 0.035(6) Uani 1 1 d . U . . .
O310 O -0.3475(9) 0.1482(9) 0.2844(8) 0.050(8) Uani 1 1 d . U . . .
O311 O -0.2031(8) -0.0478(8) 0.2996(8) 0.046(7) Uani 1 1 d . U . . .
O312 O -0.2442(9) -0.1418(9) 0.0874(9) 0.057(8) Uani 1 1 d . U . . .
O313 O -0.2306(10) 0.3071(10) 0.3225(9) 0.069(9) Uani 1 1 d . U . . .
O314 O -0.0211(8) -0.0675(9) 0.4349(8) 0.045(7) Uani 1 1 d . U . . .
O315 O -0.2054(8) -0.1128(8) 0.3344(7) 0.036(6) Uani 1 1 d . U . . .
O316 O 0.3077(9) 0.0943(9) 0.0935(8) 0.053(8) Uani 1 1 d . U . . .
O317 O 0.0719(8) 0.0502(8) 0.4822(7) 0.038(7) Uani 1 1 d . U . . .
O318 O -0.1747(8) 0.5054(8) 0.2393(7) 0.039(7) Uani 1 1 d . U . . .
O319 O 0.3350(8) 0.1381(8) 0.4141(8) 0.043(7) Uani 1 1 d . U . . .
O320 O -0.0314(9) 0.0221(9) 0.4816(8) 0.054(8) Uani 1 1 d . U . . .
O321 O -0.2560(9) 0.3843(9) 0.0059(8) 0.052(8) Uani 1 1 d . U . . .
O322 O -0.4060(8) 0.0488(8) -0.0143(7) 0.040(7) Uani 1 1 d . U . . .
O324 O -0.2134(8) -0.1097(9) 0.1721(8) 0.049(7) Uani 1 1 d . U . . .
O325 O 0.1502(10) 0.1695(10) 0.4151(10) 0.067(9) Uani 1 1 d . U . . .
O326 O -0.2543(8) 0.2819(8) 0.0922(8) 0.044(7) Uani 1 1 d . U . . .
O327 O 0.1436(9) 0.6953(8) 0.1194(8) 0.050(8) Uani 1 1 d . U . . .
O328 O 0.3524(9) 0.5614(9) 0.2227(9) 0.056(8) Uani 1 1 d . U . . .
O329 O 0.4807(9) 0.6694(10) 0.1876(9) 0.063(9) Uani 1 1 d . U . . .
O330 O 0.4954(9) 0.5737(9) 0.2922(9) 0.055(8) Uani 1 1 d . U . A 1
O331 O 0.2778(9) 0.4191(10) 0.4536(9) 0.067(9) Uani 1 1 d . U . A 1
O332 O 0.1873(9) 0.0357(9) 0.4667(8) 0.054(8) Uani 1 1 d . U . . .
O333 O 0.3892(8) 0.2220(8) 0.1038(8) 0.043(7) Uani 1 1 d . U . . .
O334 O -0.4163(8) 0.0734(8) 0.1385(8) 0.045(7) Uani 1 1 d . U . . .
O335 O 0.4139(9) 0.4165(9) 0.4300(8) 0.051(8) Uani 1 1 d . U . . .
O336 O 0.0120(8) 0.0674(8) 0.4328(8) 0.048(7) Uani 1 1 d . U . . .
O337 O -0.0649(10) 0.3693(10) -0.0285(10) 0.065(9) Uani 1 1 d . U . F 1
O338 O 0.3878(9) 0.7250(9) 0.2467(8) 0.052(8) Uani 1 1 d . U . A 1
O339 O -0.3201(8) -0.0464(9) 0.1267(8) 0.050(8) Uani 1 1 d . U . . .
O340 O 0.1055(8) 0.6049(9) 0.3355(8) 0.049(7) Uani 1 1 d . U . . .
O341 O 0.2786(10) 0.5923(10) 0.0856(9) 0.067(9) Uani 1 1 d . U . . .
O342 O -0.1229(8) -0.0713(9) 0.2885(8) 0.049(7) Uani 1 1 d . U . . .
O343 O -0.3054(8) -0.1028(9) 0.0645(8) 0.045(7) Uani 1 1 d . U . . .
O344 O 0.3174(8) 0.1203(8) 0.1771(8) 0.046(7) Uani 1 1 d . U . . .
O345 O -0.2542(9) -0.0852(9) 0.3858(9) 0.056(8) Uani 1 1 d . U . . .
O347 O -0.2695(9) 0.1452(9) -0.0075(9) 0.053(8) Uani 1 1 d . U . . .
O348 O 0.1725(10) 0.1301(9) 0.5078(9) 0.060(8) Uani 1 1 d . U . . .
O349 O -0.454(4) 0.035(4) -0.315(4) 0.12(3) Uiso 0.3 1 d D U P . .
O350 O -0.3423(9) -0.0418(9) -0.0267(8) 0.052(8) Uani 1 1 d . U . . .
O351 O 0.4351(8) 0.4467(8) 0.3361(8) 0.041(7) Uani 1 1 d . U . A 1
O352 O -0.1298(9) 0.5660(9) 0.3092(8) 0.054(8) Uani 1 1 d . U . . .
O353 O -0.0387(8) 0.1002(9) 0.4781(8) 0.045(7) Uani 1 1 d . U . . .
O355 O -0.4383(8) -0.1275(9) 0.2653(8) 0.048(7) Uani 1 1 d . U . . .
O356 O -0.0409(10) 0.4956(10) 0.3398(10) 0.073(10) Uani 1 1 d . U . . .
O359 O -0.1820(9) 0.0307(9) 0.4592(8) 0.053(8) Uani 1 1 d . U . . .
O360 O 0.5832(9) 0.4453(9) 0.4194(8) 0.051(8) Uani 1 1 d . U . A 1
O361 O 0.0544(7) 0.4235(7) 0.0226(8) 0.036(6) Uani 1 1 d . U . . .
O362 O -0.4318(9) -0.2079(9) 0.1101(8) 0.051(8) Uani 1 1 d . U . . .
O363 O 0.4239(9) 0.5620(9) 0.3412(9) 0.055(8) Uani 1 1 d . U . A 1
O364 O 0.3723(8) 0.0735(9) 0.4325(8) 0.046(7) Uani 1 1 d . U . . .
O365 O 0.3115(8) 0.1863(8) 0.3654(8) 0.046(7) Uani 1 1 d . U . . .
O366 O -0.0143(8) -0.1173(9) 0.1417(8) 0.046(7) Uani 1 1 d . U . . .
O367 O -0.0541(8) 0.5475(9) 0.2922(8) 0.044(7) Uani 1 1 d . U . . .
O368 O -0.2538(9) 0.2375(10) 0.2533(9) 0.059(8) Uani 1 1 d . U . . .
O369 O -0.0734(9) -0.0904(10) 0.1037(9) 0.057(8) Uani 1 1 d . U . . .
O370 O 0.3325(8) 0.3657(9) 0.4398(8) 0.049(8) Uani 1 1 d . U . . .
O371 O -0.2657(9) 0.0937(9) 0.3635(9) 0.056(8) Uani 1 1 d . U . . .
O372 O 0.1673(9) 0.4901(9) 0.1497(9) 0.061(9) Uani 1 1 d . U . . .
O373 O 0.1170(8) 0.6654(8) 0.2880(8) 0.040(7) Uani 1 1 d . U . . .
O374 O 0.3240(8) 0.1830(8) 0.1399(7) 0.040(7) Uani 1 1 d . U . . .
O375 O 0.2954(9) 0.2571(9) 0.1544(9) 0.053(8) Uani 1 1 d . U . . .
O376 O -0.0107(10) -0.0461(11) 0.0717(10) 0.075(10) Uani 1 1 d . U . . .
O377 O 0.1757(10) 0.5971(10) 0.2585(10) 0.069(9) Uani 1 1 d . U . . .
O378 O -0.2738(8) 0.2198(9) 0.3223(8) 0.050(8) Uani 1 1 d . U . . .
O379 O 0.2134(10) 0.2083(10) 0.4050(9) 0.059(8) Uani 1 1 d . U . . .
O380 O 0.3926(9) 0.6994(9) 0.1685(9) 0.057(8) Uani 1 1 d . U . . .
O381 O -0.1216(9) 0.4804(9) 0.2957(8) 0.053(8) Uani 1 1 d . U . . .
O382 O 0.2500(10) 0.7132(10) 0.1424(9) 0.062(9) Uani 1 1 d . U . . .
O383 O -0.1283(8) 0.1017(8) 0.4476(8) 0.039(7) Uani 1 1 d . U . . .
O384 O 0.4007(8) 0.7690(8) 0.3289(8) 0.047(7) Uani 1 1 d . U . . .
O385 O -0.3711(14) 0.0722(15) -0.1882(14) 0.078(14) Uiso 0.7 1 d D . P Q 2
O386 O 0.4296(9) 0.4864(9) 0.2322(8) 0.051(8) Uani 1 1 d . U . A 1
O387 O -0.3193(9) 0.2758(9) -0.0170(8) 0.058(8) Uani 1 1 d . U . . .
O388 O 0.1267(8) -0.0559(8) 0.1614(8) 0.044(7) Uani 1 1 d . U . . .
O389 O -0.341(3) 0.190(3) -0.158(2) 0.07(2) Uiso 0.4 1 d . . P R 2
O390 O 0.3008(8) 0.2174(8) 0.0799(8) 0.047(7) Uani 1 1 d . U . . .
O391 O -0.4446(10) 0.2871(10) 0.5084(9) 0.066(9) Uani 1 1 d . U . . .
O392 O 0.0695(9) 0.6764(9) 0.3449(8) 0.057(8) Uani 1 1 d . U . . .
O393 O 0.6001(10) 0.5353(10) 0.4045(10) 0.069(9) Uani 1 1 d . U . . .
O394 O 0.4495(9) 0.5842(10) 0.4223(9) 0.060(8) Uani 1 1 d . U . A 1
O395 O 0.0790(9) 0.5571(9) 0.0415(8) 0.052(8) Uani 1 1 d . U . . .
O396 O -0.2141(9) -0.1990(9) 0.3410(9) 0.054(8) Uani 1 1 d . U . . .
O397 O 0.5018(9) 0.4658(9) 0.1477(8) 0.056(8) Uani 1 1 d . U . A 1
O398 O 0.3729(8) 0.2076(8) 0.4800(8) 0.044(7) Uani 1 1 d . U . . .
O399 O 0.0753(9) 0.5368(9) 0.1512(8) 0.048(7) Uani 1 1 d . U . . .
O400 O -0.1349(10) -0.1693(10) 0.0596(9) 0.063(9) Uani 1 1 d . U . . .
O401 O -0.2855(9) 0.0340(9) 0.4062(8) 0.051(8) Uani 1 1 d . U . . .
O402 O 0.2854(9) 0.5268(10) 0.1210(9) 0.063(9) Uani 1 1 d . U . . .
O403 O -0.0371(8) -0.0943(8) 0.2142(8) 0.047(7) Uani 1 1 d . U . . .
O404 O -0.339(4) 0.128(6) -0.335(2) 0.12(2) Uiso 0.2 1 d D U P . .
O405 O 0.3611(10) 0.3329(10) 0.4975(10) 0.069(9) Uani 1 1 d . U . . .
O406 O 0.2505(10) 0.6315(9) 0.3648(9) 0.059(8) Uani 1 1 d . U . . .
O408 O 0.6003(8) 0.4708(9) 0.2467(8) 0.050(8) Uani 1 1 d . U . . .
O409 O 0.3694(9) 0.5975(10) 0.4519(9) 0.061(9) Uani 1 1 d . U . A 1
O410 O 0.3592(9) 0.6763(9) 0.4498(9) 0.059(8) Uani 1 1 d . U . A 1
O411 O -0.3129(10) 0.2208(10) 0.3893(10) 0.069(9) Uani 1 1 d . U . . .
O412 O 0.3175(9) 0.2939(9) 0.3765(9) 0.055(8) Uani 1 1 d . U . . .
O413 O -0.2730(9) -0.0421(9) 0.0282(9) 0.060(8) Uani 1 1 d . U . . .
O414 O -0.1229(9) 0.3279(9) 0.0071(9) 0.061(9) Uani 1 1 d . U . . .
O416 O 0.1175(10) -0.0885(10) 0.0780(9) 0.065(9) Uani 1 1 d . U . . .
O418 O -0.3419(9) 0.0750(9) 0.3075(9) 0.053(8) Uani 1 1 d . U . . .
O419 O 0.0968(9) 0.0117(10) 0.1490(9) 0.060(8) Uani 1 1 d . U . . .
O420 O 0.2022(11) 0.4597(11) 0.0869(10) 0.080(10) Uani 1 1 d . U . . .
O421 O 0.3977(9) 0.4912(9) 0.4037(8) 0.055(8) Uani 1 1 d . U . . .
O422 O 0.4860(9) 0.6746(9) 0.4360(9) 0.058(8) Uani 1 1 d . U . . .
O423 O 0.0020(12) -0.0265(12) 0.1498(12) 0.096(12) Uani 1 1 d . U . . .
O429 O 0.2833(9) 0.2825(9) 0.4418(9) 0.056(8) Uani 1 1 d . U . . .
O432 O -0.3085(11) 0.0614(11) -0.0563(10) 0.078(10) Uani 1 1 d D U . . .
O434 O -0.2221(11) 0.0873(11) -0.0161(11) 0.083(11) Uani 1 1 d . U . . .
O436 O 0.0485(10) 0.5425(10) 0.3525(10) 0.071(9) Uani 1 1 d . U . . .
O437 O -0.0413(10) 0.3193(10) 0.0140(10) 0.073(10) Uani 1 1 d . U . . .
O438 O -0.1997(11) 0.3208(11) -0.0412(11) 0.086(11) Uani 1 1 d . U . . .
O439 O -0.3755(15) 0.0040(15) -0.0707(15) 0.080(15) Uiso 0.7 1 d D . P . .
O440 O 0.0867(9) -0.0187(10) 0.0709(9) 0.063(9) Uani 1 1 d . U . . .
O443 O -0.1765(10) -0.0186(10) 0.0618(10) 0.070(9) Uani 1 1 d . U . . .
O446 O 0.1114(11) 0.4426(11) 0.0764(11) 0.090(11) Uani 1 1 d . U . . .
O447 O -0.1622(9) -0.0980(9) 0.0817(9) 0.059(8) Uani 1 1 d . U . . .
O449 O -0.2024(11) 0.1679(10) -0.0412(10) 0.075(10) Uani 1 1 d . U . . .
O451 O 0.0504(9) 0.4866(9) 0.0711(8) 0.051(8) Uani 1 1 d . U . . .
O457 O -0.2262(10) -0.0438(10) 0.1185(9) 0.064(9) Uani 1 1 d . U . . .
O458 O -0.2959(12) 0.1532(12) 0.4219(11) 0.090(11) Uani 1 1 d . U . . .
O459 O 0.3713(9) 0.3806(10) 0.1158(9) 0.054(8) Uani 0.936(3) 1 d . U P . 1
O460 O -0.0263(9) -0.1326(10) 0.0597(9) 0.063(9) Uani 1 1 d . U . . .
O461 O -0.1963(10) 0.2048(10) 0.0408(10) 0.071(10) Uani 1 1 d . U . F 1
O462 O -0.0860(19) 0.414(2) 0.289(2) 0.063(18) Uiso 0.5 1 d . . P D 2
O463 O -0.2355(8) 0.3688(8) 0.2849(7) 0.040(7) Uani 1 1 d . U . . .
O464 O 0.2325(13) 0.5435(13) 0.3566(13) 0.107(13) Uani 1 1 d . U . . .
O465 O -0.3765(12) 0.1311(13) 0.3586(12) 0.101(12) Uani 1 1 d . U . . .
O467 O -0.2218(12) 0.1971(12) 0.3850(11) 0.095(12) Uani 1 1 d . U . . .
O468 O -0.2712(12) 0.1904(12) -0.0624(12) 0.094(12) Uani 1 1 d . U . F 1
O469 O 0.3306(10) 0.5509(10) 0.3752(10) 0.070(9) Uani 1 1 d . U . . .
O470 O 0.3809(12) 0.4320(12) 0.5129(11) 0.097(12) Uani 1 1 d . U . . .
O471 O 0.1456(10) 0.1955(10) 0.4945(9) 0.063(9) Uani 1 1 d . U . . .
O472 O 0.2150(10) 0.2680(10) 0.4758(10) 0.073(10) Uani 1 1 d . U . . .
O473 O 0.1725(12) 0.5794(13) 0.3664(11) 0.095(12) Uani 1 1 d . U . . .
O474 O -0.2921(11) -0.1361(12) -0.0182(11) 0.087(11) Uani 1 1 d . U . . .
O475 O 0.4967(11) 0.4951(11) 0.5440(10) 0.082(10) Uani 1 1 d . U . . .
O476 O 0.2911(11) 0.2594(12) 0.5128(11) 0.087(11) Uani 1 1 d . U . . .
O477 O -0.1523(13) 0.4151(13) 0.3243(12) 0.103(13) Uani 1 1 d . U . . .
O478 O -0.0072(11) 0.4085(11) 0.0472(11) 0.081(10) Uani 1 1 d . U . . .
O479 O 0.1619(15) 0.4914(16) 0.0374(15) 0.077(14) Uiso 0.7 1 d . . P . .
O480 O 0.2422(13) 0.4537(13) 0.1641(13) 0.112(14) Uiso 1 1 d . . . . .
O481 O 0.2255(15) 0.6371(16) 0.4411(15) 0.076(14) Uiso 0.7 1 d . . P . .
O482 O -0.1406(16) 0.3482(16) 0.3558(15) 0.082(15) Uiso 0.7 1 d . . P . .
O483 O -0.2573(12) 0.1315(12) 0.2959(11) 0.092(12) Uani 1 1 d . U . . .
O484 O -0.0694(19) 0.4218(19) 0.3570(18) 0.035(16) Uiso 0.4 1 d . . P . .
O485 O -0.1042(17) 0.4920(18) 0.3778(17) 0.043(14) Uiso 0.5 1 d . . P D 1
O486 O -0.1742(17) 0.3213(17) 0.2711(16) 0.046(14) Uiso 0.5 1 d . . P D 1
O487 O -0.2051(17) 0.3901(18) 0.3683(17) 0.051(15) Uiso 0.5 1 d . . P D 1
O488 O -0.0104(10) 0.5837(11) 0.3752(9) 0.072(10) Uani 1 1 d . U . . .
O489 O 0.0478(14) 0.4301(14) 0.1226(13) 0.066(13) Uiso 0.7 1 d . . P . .
O490 O 0.0512(13) 0.3647(14) 0.0583(13) 0.112(14) Uiso 1 1 d . . . . .
O491 O -0.0640(12) 0.3587(12) 0.0818(12) 0.094(12) Uani 1 1 d . U . F 1
O492 O 0.1141(16) 0.5155(16) 0.3847(15) 0.042(14) Uiso 0.5 1 d . . P . .
O493 O 0.1060(16) 0.5165(17) 0.3054(16) 0.066(15) Uiso 0.6 1 d . . P . .
O494 O 0.2095(15) 0.5528(15) 0.4254(14) 0.128(16) Uiso 1 1 d . . . . .
O495 O 0.3169(14) 0.4969(14) 0.4279(14) 0.122(15) Uiso 1 1 d . . . A 1
O496 O 0.3458(13) 0.5016(14) 0.5136(13) 0.113(14) Uiso 1 1 d . . . A 1
O497 O 0.3216(12) 0.4039(12) 0.3742(11) 0.095(12) Uani 1 1 d . U . . .
O498 O 0.2844(15) 0.3900(15) 0.1425(14) 0.096(15) Uiso 0.8 1 d . . P . .
O499 O 0.3412(11) 0.4807(11) 0.1607(11) 0.083(10) Uani 1 1 d . U . . .
O500 O 0.3070(17) 0.3922(18) 0.0605(17) 0.053(16) Uiso 0.5 1 d . . P A 1
O501 O -0.1973(13) -0.0887(14) -0.0114(13) 0.114(14) Uiso 1 1 d . . . . .
O502 O -0.2234(12) -0.1688(12) 0.0078(12) 0.097(12) Uani 1 1 d . U . . .
O503 O 0.3342(19) 0.488(2) 0.0743(18) 0.064(18) Uiso 0.5 1 d . . P A 1
O504 O 0.2494(16) 0.4394(17) 0.0254(16) 0.089(16) Uiso 0.7 1 d . . P . .
O505 O 0.2128(17) 0.3711(18) 0.0753(17) 0.052(15) Uiso 0.5 1 d . . P . .
O506 O 0.4109(11) 0.0196(12) 0.2130(11) 0.091(11) Uani 1 1 d . U . . .
O507 O 0.5568(9) 0.0809(9) 0.2890(9) 0.056(8) Uani 1 1 d . U . . .
O508 O 0.0598(9) 0.7118(10) 0.0788(9) 0.063(9) Uani 1 1 d . U . . .
O509 O 0.2503(9) 0.0151(10) 0.0541(9) 0.061(9) Uani 1 1 d . U . . .
O510 O 0.4781(10) 0.1840(10) -0.0193(10) 0.072(10) Uani 1 1 d . U . . .
O511 O 0.2041(12) -0.0959(12) 0.0987(11) 0.093(12) Uani 1 1 d . U . . .
O512 O -0.2303(13) 0.1858(13) 0.7584(12) 0.106(13) Uani 1 1 d . U . . .
O513 O -0.2247(12) 0.0262(12) 0.5200(11) 0.089(11) Uani 1 1 d . U . . .
O514 O -0.0687(10) 0.1615(11) 0.8422(10) 0.078(10) Uani 1 1 d . U . . .
O515 O -0.0867(10) 0.2389(11) 0.8425(10) 0.075(10) Uani 1 1 d . U . . .
O516 O -0.2273(18) 0.1530(18) 0.6562(17) 0.056(16) Uiso 0.5 1 d . . P . .
O517 O -0.1777(10) 0.1893(10) 0.8305(10) 0.068(9) Uani 1 1 d . U . . .
O518 O 0.2797(12) 0.0292(12) 0.5545(11) 0.088(11) Uani 1 1 d . U . . .
O519 O 0.1748(19) 0.383(2) 0.7150(18) 0.064(18) Uiso 0.5 1 d . . P . .
O520 O 0.1426(11) 0.0420(10) 0.5256(10) 0.073(10) Uani 1 1 d . U . . .
O521 O 0.1433(11) 0.1038(11) 0.5931(10) 0.085(11) Uani 1 1 d . U . . .
O522 O 0.0582(13) 0.2912(13) 0.8596(13) 0.109(13) Uani 1 1 d . U . . .
O523 O 0.0442(11) 0.4803(11) -0.0280(10) 0.081(10) Uani 1 1 d . U . . .
O524 O 0.0456(13) 0.2673(13) 0.6869(13) 0.112(14) Uiso 1 1 d . . . . .
O525 O 0.5189(12) 0.7818(12) -0.0715(12) 0.099(12) Uani 1 1 d . U . . .
O526 O 0.5047(10) 0.6942(10) 0.8893(9) 0.067(9) Uani 1 1 d . U . . .
O527 O 0.4309(10) 0.6263(11) 0.8918(10) 0.073(10) Uani 1 1 d . U . . .
O528 O 0.4188(11) 0.5443(11) 0.8390(11) 0.083(11) Uani 1 1 d . U . . .
O529 O 0.1678(10) 0.1843(10) 0.2760(10) 0.065(9) Uani 1 1 d . U . . .
O530 O 0.2630(11) 0.2543(11) 0.3010(10) 0.074(10) Uani 1 1 d . U . . .
O531 O 0.2753(11) 0.3388(11) 0.2398(11) 0.080(10) Uani 1 1 d . U . . .
O532 O 0.3220(10) 0.4458(10) 0.3160(10) 0.068(9) Uani 1 1 d . U . . .
O533 O 0.6270(11) 0.3801(12) 0.4509(11) 0.086(11) Uani 1 1 d . U . . .
O534 O -0.1382(14) 0.0851(15) 0.2791(13) 0.118(15) Uiso 1 1 d . . . . .
O535 O -0.1930(12) 0.0497(13) 0.1791(12) 0.093(12) Uani 1 1 d . U . . .
O536 O -0.2224(18) 0.1516(18) 0.2246(18) 0.096(17) Uiso 0.7 1 d . . P . .
O537 O -0.1932(17) 0.2217(18) 0.1198(17) 0.046(15) Uiso 0.5 1 d . . P . .
O538 O -0.3489(16) -0.2092(16) 0.0560(15) 0.082(15) Uiso 0.7 1 d . . P . .
O539 O -0.4666(17) 0.1886(17) 0.5875(16) 0.094(17) Uiso 0.7 1 d . . P . .
O540 O -0.0800(15) 0.2386(16) 0.6642(15) 0.080(15) Uiso 0.7 1 d . . P . .
O541 O 0.1891(14) 0.7035(15) 0.3612(14) 0.068(13) Uiso 0.7 1 d . . P . .
O542 O -0.1823(16) 0.4848(16) 0.7263(15) 0.085(15) Uiso 0.7 1 d . . P . .
O543 O -0.2510(14) 0.4850(14) 0.7595(13) 0.065(13) Uiso 0.7 1 d . . P . .
O544 O -0.2485(17) 0.5852(17) 0.7711(16) 0.095(17) Uiso 0.7 1 d . . P . .
O545 O -0.2519(15) 0.6660(15) 0.6623(14) 0.076(14) Uiso 0.7 1 d . . P . .
O546 O -0.4476(12) 0.6243(12) 0.4621(11) 0.089(11) Uani 1 1 d . U . . .
O547 O 0.3863(11) 0.0890(12) 0.1263(11) 0.089(11) Uani 1 1 d . U . . .
O548 O 0.4436(11) 0.0927(12) 0.0785(11) 0.091(11) Uani 1 1 d . U . . .
O549 O 0.3338(18) 0.5875(18) 0.6025(17) 0.053(16) Uiso 0.5 1 d . . P . .
O550 O 0.2927(14) 0.5624(14) 0.4869(14) 0.085(14) Uiso 0.8 1 d . . P . .
O551 O 0.3362(14) 0.5123(14) 0.6325(13) 0.081(13) Uiso 0.8 1 d . . P . .
O552 O 0.3214(15) 0.5391(16) 0.7083(15) 0.099(15) Uiso 0.8 1 d . . P . .
O553 O 0.5370(18) 0.5880(18) -0.0737(17) 0.102(18) Uiso 0.7 1 d . . P . .
O554 O 0.4982(16) 0.5590(17) 0.1345(16) 0.088(16) Uiso 0.7 1 d . . P . .
O555 O -0.3802(15) 0.4258(15) -0.1180(14) 0.072(14) Uiso 0.7 1 d . . P . .
O556 O 0.5421(16) 0.2011(16) 0.5124(15) 0.085(16) Uiso 0.7 1 d . . P . .
O557 O 0.1634(13) 0.0118(13) 0.0297(13) 0.059(12) Uiso 0.7 1 d . . P . .
O558 O 0.4312(16) 0.1660(16) 0.5003(15) 0.085(15) Uiso 0.7 1 d . . P . .
O559 O 0.3838(14) 0.1353(14) 0.0509(13) 0.063(13) Uiso 0.7 1 d . . P . .
O560 O 0.3950(14) 0.6978(15) 0.0277(14) 0.069(13) Uiso 0.7 1 d . . P . .
O561 O 0.4822(16) 0.1202(17) 0.4636(16) 0.089(16) Uiso 0.7 1 d . . P . .
O562 O 0.3978(18) 0.7627(18) 0.6400(17) 0.101(18) Uiso 0.7 1 d . . P . .
O563 O 0.4472(16) 0.6587(16) -0.0225(15) 0.083(15) Uiso 0.7 1 d . . P . .
O564 O 0.0345(17) 0.5883(18) -0.1558(17) 0.074(16) Uiso 0.6 1 d . . P . .
O565 O 0.1089(16) -0.2228(17) -0.0223(16) 0.089(16) Uiso 0.7 1 d . . P . .
O566 O 0.0947(16) 0.0184(16) -0.0551(15) 0.081(15) Uiso 0.7 1 d . . P . .
O567 O 0.0798(17) -0.1675(17) 0.0813(16) 0.093(17) Uiso 0.7 1 d . . P . .
O568 O 0.1028(15) 0.8654(16) 0.4666(15) 0.078(15) Uiso 0.7 1 d . . P . .
O569 O 0.2401(15) 0.8816(15) 0.5394(14) 0.072(14) Uiso 0.7 1 d . . P . .
O570 O 0.362(2) -0.051(2) 0.5937(19) 0.040(17) Uiso 0.4 1 d . . P . .
O571 O 0.4749(12) 0.0416(12) 0.2929(12) 0.097(12) Uani 1 1 d . U . . .
O572 O -0.1346(17) 0.0081(18) 0.1588(17) 0.051(15) Uiso 0.5 1 d . . P . .
O573 O 0.1191(11) -0.2305(11) 0.0528(11) 0.085(11) Uani 1 1 d . U . . .
O574 O -0.1997(12) 0.2296(11) -0.1021(11) 0.087(11) Uani 1 1 d . U . . .
O575 O 0.479(2) 0.061(2) 0.694(2) 0.049(19) Uiso 0.4 1 d . . P . .
O576 O -0.229(2) 0.472(2) -0.015(2) 0.051(19) Uiso 0.4 1 d . . P . .
O577 O 0.222(3) 0.527(3) 0.702(2) 0.07(2) Uiso 0.4 1 d . . P S 1
O578 O -0.0798(18) 0.8649(19) 0.4622(18) 0.058(16) Uiso 0.5 1 d . . P T 1
O579 O -0.377(3) -0.022(3) 0.503(3) 0.07(3) Uiso 0.3 1 d . . P . .
O580 O 0.182(2) -0.070(2) -0.105(2) 0.044(18) Uiso 0.4 1 d . . P . .
O581 O 0.565(2) 0.648(2) 0.156(2) 0.05(2) Uiso 0.4 1 d . . P . .
O582 O -0.113(2) 0.559(2) 0.749(2) 0.048(18) Uiso 0.4 1 d . . P . .
O583 O -0.006(3) 0.163(3) 0.421(3) 0.07(3) Uiso 0.3 1 d . . P . .
O584 O -0.415(2) -0.288(2) 0.052(2) 0.048(18) Uiso 0.4 1 d . . P . .
O585 O -0.458(3) 0.129(3) -0.231(3) 0.05(3) Uiso 0.3 1 d . . P . .
O586 O 0.171(2) 0.834(2) 0.575(2) 0.047(18) Uiso 0.4 1 d . . P . .
O587 O -0.330(2) 0.559(2) 0.237(2) 0.06(2) Uiso 0.4 1 d . . P . .
O588 O 0.291(2) 0.463(2) 0.559(2) 0.08(2) Uiso 0.5 1 d . . P . .
O589 O 0.236(3) 0.505(4) 0.707(3) 0.06(3) Uiso 0.3 1 d . . P U 2
O590 O -0.340(3) 0.314(3) 0.476(3) 0.08(3) Uiso 0.4 1 d . . P . .
O591 O -0.3977(18) -0.2537(19) -0.0405(18) 0.059(17) Uiso 0.5 1 d . . P . .
O592 O -0.231(2) 0.692(2) -0.143(2) 0.06(2) Uiso 0.4 1 d . . P . .
O593 O -0.472(2) 0.725(2) -0.003(2) 0.045(18) Uiso 0.4 1 d . . P . .
O594 O -0.354(2) 0.202(2) 0.602(2) 0.053(19) Uiso 0.4 1 d . . P . .
O595 O 0.0123(18) 0.1442(19) 0.5579(18) 0.058(17) Uiso 0.5 1 d . . P V 2
N1 N 0.0775(14) 0.1064(14) 0.2636(14) 0.084(13) Uani 1 1 d . U . . .
H1 H 0.061698 0.124527 0.268045 0.100 Uiso 1 1 calc R U . . .
N2 N 0.1003(14) 0.0583(15) 0.2325(15) 0.087(14) Uani 1 1 d . U . . .
H2 H 0.102904 0.036976 0.212980 0.105 Uiso 1 1 calc R U . . .
N3 N 0.1917(11) 0.1610(11) 0.3252(10) 0.049(9) Uani 1 1 d . U . . .
H3 H 0.212506 0.151249 0.334915 0.059 Uiso 1 1 calc R U . . .
N4 N 0.2487(10) 0.1896(11) 0.2526(10) 0.049(9) Uani 1 1 d . U . . .
H4 H 0.247458 0.177127 0.227006 0.059 Uiso 1 1 calc R U . . .
N5 N 0.3128(11) 0.2972(11) 0.2573(10) 0.047(9) Uani 1 1 d . U . . .
H5 H 0.336906 0.297930 0.273079 0.056 Uiso 1 1 calc R U . . .
N6 N 0.3494(11) 0.4143(12) 0.2667(11) 0.059(11) Uani 1 1 d . U . . .
H6 H 0.358168 0.417086 0.244818 0.071 Uiso 1 1 calc R U . . .
N7 N 0.3237(12) 0.5157(12) 0.2917(11) 0.065(11) Uani 1 1 d . U . . .
H7A H 0.328257 0.540483 0.283725 0.097 Uiso 1 1 calc R U . . .
H7B H 0.294664 0.500420 0.284453 0.097 Uiso 1 1 calc R U . . .
H7C H 0.333307 0.523644 0.319018 0.097 Uiso 1 1 calc R U . . .
N8 N -0.0063(14) 0.0129(13) 0.2762(14) 0.077(13) Uani 1 1 d . U . . .
H8 H 0.007449 0.006165 0.296145 0.093 Uiso 1 1 calc R U . . .
N9 N -0.0254(13) 0.0202(13) 0.2197(12) 0.068(12) Uani 1 1 d . U . . .
H9 H -0.027112 0.018020 0.194000 0.082 Uiso 1 1 calc R U . . .
N10 N -0.2230(14) 0.0273(13) 0.2276(12) 0.071(12) Uani 1 1 d . U . . .
H10 H -0.245907 0.023799 0.238165 0.086 Uiso 1 1 calc R U . . .
N11 N -0.2615(13) 0.0925(14) 0.1676(13) 0.079(13) Uani 1 1 d . U . . .
H11 H -0.272603 0.083688 0.141349 0.095 Uiso 1 1 calc R U . . .
N12 N -0.221(2) 0.2104(19) 0.176(2) 0.16(2) Uiso 1 1 d D . . . .
H12 H -0.220185 0.223411 0.201424 0.188 Uiso 1 1 calc R U . . .
N13 N -0.161(2) 0.310(2) 0.150(2) 0.20(3) Uiso 1 1 d D . . . .
H13A H -0.149468 0.339280 0.164478 0.298 Uiso 1 1 calc R U . . .
H13B H -0.139175 0.299375 0.142613 0.298 Uiso 1 1 calc R U . . .
H13C H -0.181134 0.306495 0.127629 0.298 Uiso 1 1 calc R U . . .
N14 N -0.1262(11) 0.0209(12) 0.2926(10) 0.056(10) Uani 1 1 d D U . . .
H14 H -0.136346 -0.008051 0.287450 0.068 Uiso 1 1 calc R U . . .
N15 N -0.3273(16) 0.1664(18) -0.2645(16) 0.126(18) Uiso 1 1 d D U . W 1
N16 N -0.3105(18) 0.1439(18) -0.1975(17) 0.13(2) Uiso 1 1 d D . . W 1
N19 N -0.3310(16) 0.0798(17) -0.1258(15) 0.112(17) Uiso 1 1 d D . . . .
N20 N -0.431(2) 0.101(3) -0.334(4) 0.14(3) Uiso 0.4 1 d D U P . .
N21 N -0.502(5) 0.022(5) -0.409(4) 0.13(3) Uiso 0.4 1 d D U P . .
C1 C 0.1198(14) 0.1198(14) 0.3349(13) 0.057(7) Uani 1 1 d . U . . .
H1A H 0.130204 0.099721 0.347891 0.068 Uiso 1 1 calc R U . . .
H1B H 0.094624 0.125138 0.345624 0.068 Uiso 1 1 calc R U . . .
C2 C 0.1047(14) 0.0975(15) 0.2920(14) 0.055(8) Uani 1 1 d . U . . .
C3 C 0.1194(15) 0.0662(14) 0.2704(14) 0.058(9) Uani 1 1 d . U . . .
H3A H 0.139360 0.052744 0.280497 0.069 Uiso 1 1 calc R U . . .
C4 C 0.0799(17) 0.0808(17) 0.2261(16) 0.072(15) Uani 1 1 d . U . . .
H4A H 0.067162 0.081758 0.200352 0.087 Uiso 1 1 calc R U . . .
C5 C 0.1760(16) 0.1831(13) 0.3938(15) 0.059(9) Uani 1 1 d . U . . .
C6 C 0.1562(14) 0.1640(15) 0.3472(14) 0.059(8) Uani 1 1 d . U . . .
H6A H 0.142979 0.185776 0.339220 0.071 Uiso 1 1 calc R U . . .
C8 C 0.1932(13) 0.1718(13) 0.2931(12) 0.038(10) Uani 1 1 d . U . . .
C9 C 0.2331(13) 0.1612(14) 0.2775(13) 0.053(12) Uani 1 1 d . U . . .
H9A H 0.257078 0.166408 0.300892 0.064 Uiso 1 1 calc R U . . .
H9B H 0.224255 0.129599 0.261198 0.064 Uiso 1 1 calc R U . . .
C10 C 0.2641(15) 0.2326(16) 0.2678(15) 0.058(13) Uani 1 1 d . U . . .
C11 C 0.2832(14) 0.2555(14) 0.2381(13) 0.052(12) Uani 1 1 d . U . . .
H11A H 0.297760 0.236598 0.222133 0.063 Uiso 1 1 calc R U . . .
H11B H 0.258951 0.258008 0.219055 0.063 Uiso 1 1 calc R U . . .
C12 C 0.3099(14) 0.3364(15) 0.2552(14) 0.052(12) Uani 1 1 d . U . . .
C13 C 0.3492(14) 0.3735(15) 0.2757(14) 0.060(13) Uani 1 1 d . U . . .
H13D H 0.353022 0.379172 0.305177 0.072 Uiso 1 1 calc R U . . .
H13E H 0.374583 0.365065 0.268142 0.072 Uiso 1 1 calc R U . . .
C14 C 0.3384(13) 0.4474(13) 0.2870(13) 0.047(11) Uani 1 1 d D U . . .
C15 C 0.3476(16) 0.4877(14) 0.2723(16) 0.072(15) Uani 1 1 d D U . . .
H15A H 0.379267 0.503789 0.279980 0.086 Uiso 1 1 calc R U . . .
H15B H 0.337436 0.478649 0.242565 0.086 Uiso 1 1 calc R U . . .
C16 C -0.0918(18) 0.0565(11) 0.3670(14) 0.070(15) Uani 1 1 d D U . . .
C17 C -0.0873(14) 0.0446(19) 0.3241(12) 0.095(19) Uani 1 1 d D U . . .
H17 H -0.089596 0.073755 0.321869 0.114 Uiso 1 1 calc R U . . .
C18 C -0.043(2) 0.054(3) 0.315(3) 0.20(4) Uani 1 1 d D U . . .
H18A H -0.032021 0.086768 0.321505 0.245 Uiso 1 1 calc R U . . .
H18B H -0.024750 0.046228 0.335210 0.245 Uiso 1 1 calc R U . . .
C19 C -0.0341(16) 0.0366(16) 0.2780(16) 0.064(14) Uani 1 1 d . U . . .
C20 C -0.0467(17) 0.0445(18) 0.2420(17) 0.081(16) Uani 1 1 d . U . . .
H20 H -0.064487 0.061518 0.235034 0.098 Uiso 1 1 calc R U . . .
C21 C -0.0038(18) 0.0014(18) 0.2366(18) 0.082(17) Uani 1 1 d . U . . .
H21 H 0.011588 -0.017398 0.224544 0.099 Uiso 1 1 calc R U . . .
C22 C -0.1488(14) 0.0400(17) 0.2698(14) 0.074(15) Uani 1 1 d D U . . .
C23 C -0.1910(13) 0.0095(15) 0.2391(13) 0.062(13) Uani 1 1 d D U . . .
H23A H -0.182766 -0.004915 0.214378 0.074 Uiso 1 1 calc R U . . .
H23B H -0.204162 -0.014268 0.250246 0.074 Uiso 1 1 calc R U . . .
C24 C -0.2201(19) 0.0495(19) 0.2010(18) 0.084(17) Uani 1 1 d . U . . .
C25 C -0.262(2) 0.058(2) 0.189(2) 0.11(2) Uiso 1 1 d . . . . .
H25A H -0.284027 0.030167 0.171043 0.131 Uiso 1 1 calc R U . . .
H25B H -0.273059 0.067690 0.213440 0.131 Uiso 1 1 calc R U . . .
C26 C -0.243(2) 0.139(2) 0.188(2) 0.11(2) Uiso 1 1 d D . . . .
C27 C -0.244(2) 0.163(2) 0.157(2) 0.13(3) Uiso 1 1 d D . . . .
H27A H -0.228740 0.150797 0.136315 0.162 Uiso 1 1 calc R U . . .
H27B H -0.274139 0.158077 0.143325 0.162 Uiso 1 1 calc R U . . .
C28 C -0.200(2) 0.237(2) 0.150(2) 0.14(3) Uiso 1 1 d D . . . .
C29 C -0.182(2) 0.285(2) 0.175(2) 0.14(3) Uiso 1 1 d D . . . .
H29A H -0.205259 0.296734 0.183503 0.167 Uiso 1 1 calc R U . . .
H29B H -0.159912 0.289039 0.199697 0.167 Uiso 1 1 calc R U . . .
C30 C -0.3480(15) 0.038(2) -0.0765(18) 0.14(3) Uiso 1 1 d D . . . .
C31 C -0.3655(16) 0.0507(15) -0.1128(16) 0.11(2) Uiso 1 1 d D . . . .
C32 C -0.4073(13) 0.0629(13) -0.1112(17) 0.10(2) Uiso 1 1 d D . . . .
C33 C -0.3915(15) 0.1120(12) -0.0859(14) 0.128(13) Uiso 1 1 d DG U . . .
C34 C -0.3820(16) 0.1548(17) -0.0911(12) 0.130(14) Uiso 1 1 d G U . . .
N17 N -0.3726(14) 0.1867(10) -0.0526(16) 0.135(13) Uiso 1 1 d G U . . .
C35 C -0.3764(15) 0.1637(16) -0.0235(10) 0.123(13) Uiso 1 1 d G U . . .
N18 N -0.3881(14) 0.1176(14) -0.0440(16) 0.126(13) Uiso 1 1 d G U . . .
C36 C -0.3354(15) 0.0941(17) -0.1590(15) 0.092(18) Uiso 1 1 d D . . . .
C37 C -0.2967(17) 0.1274(19) -0.1641(18) 0.11(2) Uiso 1 1 d D . . . .
C38 C -0.332(2) 0.174(2) -0.193(2) 0.06(2) Uiso 0.6 1 d D . P W 1
C39 C -0.341(3) 0.188(2) -0.2296(18) 0.07(2) Uiso 0.6 1 d D . P W 1
C40 C -0.3522(19) 0.143(3) -0.3026(18) 0.13(2) Uiso 0.6 1 d D U P W 1
C41 C -0.399(2) 0.142(3) -0.308(3) 0.13(3) Uiso 0.4 1 d D U P W 1
C42 C -0.457(3) 0.058(3) -0.340(3) 0.13(3) Uiso 0.4 1 d D U P W 1
C43 C -0.500(3) 0.046(4) -0.369(4) 0.14(3) Uiso 0.4 1 d D U P W 1
Na1 Na -0.405(2) 0.089(3) -0.250(2) 0.10(2) Uiso 0.3 1 d . . P Q 2

loop_
_atom_site_aniso_label
_atom_site_aniso_U_11
_atom_site_aniso_U_22
_atom_site_aniso_U_33
_atom_site_aniso_U_23
_atom_site_aniso_U_13
_atom_site_aniso_U_12
Mo1 0.037(2) 0.036(2) 0.045(2) 0.0182(18) 0.0058(18) 0.0093(17)
Mo2 0.032(2) 0.029(2) 0.042(2) 0.0132(18) 0.0022(18) 0.0086(18)
Mo3 0.0345(19) 0.033(2) 0.037(2) 0.0138(17) 0.0100(16) 0.0095(17)
Mo4 0.0317(19) 0.036(2) 0.037(2) 0.0135(17) 0.0145(16) 0.0103(17)
Mo5 0.0325(19) 0.038(2) 0.0282(19) 0.0116(16) 0.0092(16) 0.0093(17)
Mo6 0.033(2) 0.037(2) 0.031(2) 0.0054(17) 0.0115(16) 0.0041(17)
Mo7 0.0315(19) 0.035(2) 0.031(2) 0.0091(16) 0.0099(16) 0.0083(16)
Mo8 0.0317(19) 0.039(2) 0.030(2) 0.0073(17) 0.0059(16) 0.0065(17)
Mo9 0.0255(19) 0.029(2) 0.031(2) 0.0087(17) 0.0050(16) 0.0075(17)
Mo10 0.038(2) 0.036(2) 0.039(2) 0.0155(18) 0.0115(17) 0.0141(17)
Mo11 0.044(2) 0.038(2) 0.058(3) 0.010(2) 0.026(2) 0.0107(19)
Mo12 0.034(2) 0.041(2) 0.048(2) 0.0116(19) 0.0131(18) 0.0086(18)
Mo13 0.048(2) 0.038(2) 0.036(2) 0.0063(18) 0.0112(18) 0.0112(19)
Mo14 0.036(2) 0.029(2) 0.037(2) 0.0090(17) 0.0112(17) -0.0001(16)
Mo15 0.042(2) 0.032(2) 0.032(2) 0.0106(17) 0.0142(17) 0.0075(17)
Mo16 0.033(2) 0.041(2) 0.046(2) 0.0222(19) 0.0071(17) 0.0038(18)
Mo17 0.037(2) 0.027(2) 0.0297(19) 0.0106(16) 0.0111(16) 0.0043(16)
Mo18 0.044(2) 0.024(2) 0.0294(19) 0.0095(16) 0.0106(16) 0.0066(16)
Mo19 0.045(2) 0.022(2) 0.029(2) 0.0096(16) 0.0076(17) 0.0007(16)
Mo20 0.0330(19) 0.030(2) 0.0289(19) 0.0109(16) 0.0067(15) 0.0042(16)
Mo21 0.039(2) 0.023(2) 0.0304(19) 0.0096(16) 0.0067(16) 0.0067(16)
Mo22 0.032(2) 0.043(2) 0.043(2) 0.0246(19) 0.0068(17) 0.0065(17)
Mo23 0.042(2) 0.032(2) 0.031(2) 0.0129(17) 0.0042(17) 0.0019(17)
Mo24 0.0315(19) 0.029(2) 0.0298(19) 0.0062(16) 0.0030(15) 0.0082(16)
Mo25 0.0343(19) 0.030(2) 0.031(2) 0.0096(16) 0.0041(16) 0.0025(16)
Mo26 0.0286(18) 0.031(2) 0.033(2) 0.0088(16) 0.0068(15) 0.0059(16)
Mo27 0.0334(19) 0.029(2) 0.0280(19) 0.0099(16) 0.0076(16) 0.0041(16)
Mo28 0.0275(18) 0.034(2) 0.032(2) 0.0116(16) 0.0059(15) 0.0078(16)
Mo29 0.0282(18) 0.034(2) 0.031(2) 0.0138(16) 0.0070(15) 0.0057(16)
Mo30 0.0293(18) 0.034(2) 0.0291(19) 0.0113(16) 0.0089(15) 0.0078(16)
Mo31 0.0280(18) 0.030(2) 0.0292(19) 0.0106(16) 0.0089(15) 0.0052(15)
Mo32 0.0308(19) 0.031(2) 0.038(2) 0.0132(17) 0.0133(16) 0.0048(16)
Mo33 0.0250(18) 0.034(2) 0.031(2) 0.0102(16) 0.0113(15) 0.0034(16)
Mo34 0.0259(18) 0.035(2) 0.0296(19) 0.0118(16) 0.0098(15) 0.0006(16)
Mo35 0.0311(19) 0.033(2) 0.032(2) 0.0126(16) 0.0105(16) 0.0043(16)
Mo36 0.0280(19) 0.043(2) 0.033(2) 0.0137(17) 0.0124(16) 0.0067(17)
Mo37 0.0274(19) 0.038(2) 0.041(2) 0.0167(18) 0.0125(16) 0.0053(16)
Mo38 0.0290(19) 0.032(2) 0.043(2) 0.0128(17) 0.0097(17) 0.0008(16)
Mo39 0.0276(19) 0.036(2) 0.046(2) 0.0198(18) 0.0132(17) 0.0029(16)
Mo40 0.033(2) 0.037(2) 0.047(2) 0.0241(19) 0.0145(17) 0.0070(17)
Mo41 0.037(2) 0.029(2) 0.048(2) 0.0169(18) 0.0120(18) 0.0069(17)
Mo42 0.034(2) 0.030(2) 0.043(2) 0.0173(17) 0.0129(17) 0.0091(16)
Mo43 0.038(2) 0.034(2) 0.045(2) 0.0207(18) 0.0120(18) 0.0111(17)
Mo44 0.039(2) 0.032(2) 0.040(2) 0.0130(17) 0.0128(17) 0.0111(17)
Mo45 0.036(2) 0.033(2) 0.034(2) 0.0166(17) 0.0120(16) 0.0106(17)
Mo46 0.0335(19) 0.027(2) 0.038(2) 0.0150(16) 0.0123(16) 0.0076(16)
Mo47 0.0337(19) 0.026(2) 0.0302(19) 0.0124(16) 0.0138(16) 0.0079(16)
Mo48 0.037(2) 0.036(2) 0.034(2) 0.0183(17) 0.0142(16) 0.0118(17)
Mo49 0.0337(19) 0.031(2) 0.032(2) 0.0106(16) 0.0147(16) 0.0105(16)
Mo50 0.0343(19) 0.040(2) 0.0274(19) 0.0135(16) 0.0115(16) 0.0119(17)
Mo51 0.0320(19) 0.031(2) 0.033(2) 0.0134(16) 0.0110(16) 0.0080(16)
Mo52 0.0340(19) 0.032(2) 0.041(2) 0.0187(17) 0.0119(17) 0.0095(17)
Mo53 0.037(2) 0.037(2) 0.035(2) 0.0145(17) 0.0127(17) 0.0109(17)
Mo54 0.038(2) 0.024(2) 0.027(2) 0.0108(16) 0.0106(17) 0.0113(17)
Mo55 0.036(2) 0.035(2) 0.048(2) 0.0078(18) 0.0162(18) 0.0088(17)
Mo57 0.042(2) 0.061(3) 0.049(2) 0.032(2) 0.0196(19) 0.020(2)
Mo58 0.052(2) 0.027(2) 0.041(2) 0.0057(17) 0.0197(19) 0.0010(18)
Mo59 0.0297(19) 0.036(2) 0.033(2) 0.0095(17) 0.0103(16) 0.0072(16)
Mo60 0.0327(19) 0.033(2) 0.043(2) 0.0200(18) 0.0136(17) 0.0093(17)
Mo61 0.036(2) 0.035(2) 0.047(2) 0.0067(18) 0.0073(18) 0.0083(17)
Mo62 0.0334(19) 0.037(2) 0.029(2) 0.0080(17) 0.0062(16) 0.0098(17)
Mo63 0.042(2) 0.040(2) 0.041(2) 0.0090(18) 0.0146(18) 0.0114(18)
Mo64 0.0334(19) 0.037(2) 0.034(2) 0.0130(17) 0.0126(16) 0.0112(17)
Mo65 0.032(2) 0.029(2) 0.042(2) 0.0095(18) 0.0084(18) 0.0086(17)
Mo66 0.035(2) 0.040(2) 0.032(2) 0.0103(17) 0.0088(16) 0.0111(17)
Mo67 0.0274(18) 0.040(2) 0.037(2) 0.0172(18) 0.0049(16) 0.0057(16)
Mo68 0.038(2) 0.036(2) 0.029(2) 0.0097(16) 0.0097(16) 0.0133(17)
Mo69 0.034(2) 0.035(2) 0.034(2) 0.0130(19) 0.0093(18) 0.0093(19)
Mo70 0.042(2) 0.032(2) 0.048(2) 0.0127(18) 0.0191(19) 0.0086(18)
Mo71 0.023(2) 0.029(2) 0.032(2) 0.0106(17) 0.0033(17) 0.0088(17)
Mo72 0.031(2) 0.029(2) 0.032(2) 0.0080(17) 0.0068(17) 0.0075(17)
Mo73 0.037(2) 0.033(2) 0.034(2) 0.0147(17) 0.0096(17) 0.0065(17)
Mo74 0.033(2) 0.031(2) 0.048(2) 0.0167(18) 0.0089(18) 0.0023(17)
Mo75 0.036(2) 0.040(2) 0.048(2) 0.0210(19) 0.0095(18) 0.0106(18)
Mo76 0.048(2) 0.029(2) 0.032(2) 0.0037(17) 0.0167(18) -0.0048(17)
Mo77 0.037(2) 0.043(2) 0.040(2) 0.0195(19) 0.0084(17) 0.0041(18)
Mo78 0.033(2) 0.034(2) 0.041(2) 0.0139(18) 0.0048(17) 0.0076(17)
Mo79 0.039(2) 0.035(2) 0.046(2) 0.0076(18) 0.0088(18) 0.0064(18)
Mo80 0.048(2) 0.032(2) 0.042(2) 0.0074(18) 0.0066(19) 0.0106(18)
Mo81 0.030(2) 0.027(2) 0.030(2) 0.0082(17) 0.0056(16) 0.0093(17)
Mo82 0.041(2) 0.051(3) 0.049(2) 0.019(2) 0.0091(19) 0.011(2)
Mo83 0.040(2) 0.039(2) 0.039(2) 0.0203(18) 0.0154(17) 0.0136(18)
Mo84 0.038(2) 0.057(3) 0.051(2) 0.030(2) 0.0187(19) 0.0168(19)
Mo85 0.035(2) 0.053(2) 0.031(2) 0.0119(18) 0.0096(16) 0.0191(18)
Mo86 0.042(2) 0.033(2) 0.037(2) 0.0168(17) 0.0099(17) 0.0090(17)
Mo87 0.035(2) 0.036(2) 0.044(2) 0.0247(18) 0.0177(17) 0.0113(17)
Mo88 0.037(2) 0.036(2) 0.042(2) 0.0162(18) 0.0123(18) 0.0035(17)
Mo89 0.069(3) 0.031(2) 0.033(2) 0.0123(17) 0.0156(19) 0.020(2)
Mo90 0.0316(19) 0.030(2) 0.046(2) 0.0154(18) 0.0079(17) -0.0008(16)
Mo91 0.039(2) 0.046(2) 0.050(2) 0.022(2) 0.0177(19) 0.0145(19)
Mo92 0.041(2) 0.041(2) 0.040(2) 0.0088(19) 0.0098(18) 0.0077(18)
Mo93 0.039(2) 0.044(2) 0.042(2) 0.0115(19) 0.0082(18) 0.0131(18)
Mo94 0.047(2) 0.029(2) 0.043(2) 0.0183(18) 0.0170(18) 0.0108(18)
Mo95 0.038(2) 0.043(2) 0.050(2) 0.020(2) 0.0061(18) 0.0118(18)
Mo96 0.049(2) 0.045(2) 0.030(2) 0.0095(18) 0.0121(17) 0.0215(19)
Mo97 0.034(2) 0.041(2) 0.043(2) 0.0099(18) 0.0097(17) 0.0137(18)
Mo98 0.043(2) 0.027(2) 0.048(2) 0.0077(18) 0.0232(19) 0.0007(17)
Mo99 0.037(2) 0.048(2) 0.042(2) 0.0187(19) 0.0103(17) 0.0200(19)
M1 0.036(2) 0.038(2) 0.042(2) 0.015(2) 0.0126(19) 0.0103(19)
M2 0.073(3) 0.028(2) 0.035(2) 0.0052(19) 0.002(2) 0.006(2)
M3 0.027(2) 0.032(2) 0.031(2) 0.0102(18) 0.0088(17) 0.0083(18)
M4 0.042(2) 0.035(2) 0.039(2) 0.0109(19) 0.0099(19) 0.0126(19)
M5 0.069(3) 0.034(2) 0.036(2) 0.0070(18) 0.013(2) 0.009(2)
M6 0.034(2) 0.029(2) 0.042(2) 0.0049(17) 0.0072(17) 0.0063(16)
M7 0.049(2) 0.049(3) 0.052(3) 0.000(2) 0.006(2) 0.012(2)
M8 0.037(2) 0.046(2) 0.046(2) 0.0178(19) 0.0091(18) 0.0142(18)
M9 0.045(2) 0.039(2) 0.054(3) 0.012(2) 0.021(2) 0.0074(19)
M10 0.046(2) 0.052(3) 0.038(2) 0.019(2) 0.013(2) 0.014(2)
M11 0.050(3) 0.045(3) 0.083(3) 0.010(2) 0.033(2) 0.009(2)
M12 0.032(5) 0.046(5) 0.045(5) 0.016(4) 0.013(3) 0.015(4)
M13 0.039(2) 0.061(3) 0.049(3) 0.025(2) 0.018(2) 0.020(2)
M14 0.049(3) 0.064(3) 0.095(4) 0.054(3) -0.020(2) -0.007(2)
M15 0.056(4) 0.027(3) 0.054(4) 0.010(3) 0.032(3) 0.004(3)
M16 0.043(2) 0.101(4) 0.089(4) 0.069(3) 0.029(2) 0.031(3)
M17 0.033(3) 0.096(5) 0.121(6) 0.085(5) 0.002(3) 0.006(3)
M18 0.068(5) 0.025(4) 0.064(6) 0.010(4) 0.039(5) 0.001(3)
M19 0.049(4) 0.030(3) 0.067(5) 0.002(4) 0.019(4) 0.005(3)
M20 0.060(3) 0.054(3) 0.078(3) -0.020(3) -0.009(3) 0.025(2)
M21 0.039(4) 0.039(4) 0.048(4) 0.015(4) 0.024(3) 0.007(3)
M22 0.079(3) 0.053(3) 0.104(4) 0.016(3) -0.001(3) 0.021(3)
M23 0.035(4) 0.072(6) 0.080(6) 0.055(5) -0.011(4) -0.012(4)
M24 0.051(3) 0.163(6) 0.133(5) 0.112(5) 0.011(3) 0.020(3)
M25 0.034(2) 0.098(4) 0.085(3) 0.071(3) -0.001(2) -0.002(2)
M26 0.036(2) 0.037(2) 0.049(2) 0.0132(19) 0.0103(18) 0.0080(18)
M27 0.045(5) 0.061(7) 0.089(8) 0.049(6) -0.006(5) 0.001(5)
M12' 0.025(13) 0.035(14) 0.052(17) 0.032(13) 0.007(10) 0.004(10)
M15' 0.051(13) 0.036(13) 0.053(14) 0.012(10) 0.028(10) 0.004(10)
M17' 0.081(12) 0.076(12) 0.081(12) 0.052(10) 0.009(10) 0.015(10)
M18' 0.039(10) 0.030(10) 0.055(12) 0.004(8) 0.038(9) 0.001(7)
M19' 0.068(18) 0.043(16) 0.07(2) -0.009(18) 0.00(2) -0.003(13)
M21' 0.09(2) 0.029(15) 0.028(15) 0.014(13) 0.025(15) 0.014(15)
M23' 0.039(6) 0.061(8) 0.056(8) 0.037(6) -0.001(6) 0.000(6)
M27' 0.059(6) 0.088(8) 0.091(8) 0.067(7) -0.014(6) -0.020(6)
M28 0.037(2) 0.033(2) 0.038(2) 0.0064(17) 0.0085(17) 0.0058(17)
Ce1 0.0494(15) 0.0422(16) 0.0442(16) 0.0146(13) 0.0030(12) 0.0162(13)
Ce2 0.0417(14) 0.0502(17) 0.0419(15) 0.0208(13) 0.0160(12) 0.0163(13)
Ce3 0.037(2) 0.034(4) 0.051(2) 0.006(3) 0.0138(17) 0.012(2)
Ce4 0.074(2) 0.077(3) 0.084(3) -0.004(2) -0.012(2) 0.033(2)
Ce3' 0.07(4) 0.04(4) 0.08(4) 0.02(3) 0.00(3) 0.01(2)
Ce4' 0.11(3) 0.05(2) 0.11(3) 0.03(2) -0.04(2) 0.01(2)
O1 0.033(10) 0.036(11) 0.032(11) 0.015(9) 0.012(9) 0.006(9)
O2 0.030(10) 0.030(11) 0.027(10) 0.015(8) 0.010(8) 0.003(8)
O3 0.029(10) 0.018(10) 0.020(10) 0.009(8) 0.004(8) -0.003(8)
O4 0.024(10) 0.027(10) 0.031(10) 0.012(9) 0.001(8) 0.000(8)
O5 0.036(10) 0.029(11) 0.029(10) 0.013(9) 0.007(9) 0.009(9)
O6 0.025(10) 0.027(10) 0.030(10) 0.005(8) 0.012(8) -0.002(8)
O7 0.038(11) 0.024(10) 0.025(10) 0.016(8) 0.009(8) 0.005(8)
O8 0.031(10) 0.036(11) 0.031(11) 0.017(9) 0.002(8) 0.011(9)
O9 0.027(10) 0.018(10) 0.031(10) 0.009(8) 0.010(8) 0.004(8)
O10 0.035(11) 0.037(11) 0.035(11) 0.010(9) 0.013(9) 0.005(9)
O11 0.028(10) 0.028(10) 0.022(10) 0.009(8) 0.001(8) 0.002(8)
O12 0.053(12) 0.039(11) 0.039(11) 0.016(9) 0.012(9) 0.013(9)
O13 0.025(10) 0.031(11) 0.042(11) 0.020(9) 0.007(9) 0.005(8)
O14 0.024(10) 0.020(10) 0.026(10) 0.006(8) 0.007(8) 0.005(8)
O15 0.030(10) 0.034(11) 0.041(11) 0.011(9) 0.008(9) 0.012(9)
O16 0.035(11) 0.041(11) 0.034(11) 0.008(9) 0.009(9) 0.013(9)
O17 0.027(10) 0.040(11) 0.047(12) 0.014(9) 0.012(9) 0.001(9)
O18 0.025(10) 0.028(10) 0.025(10) 0.011(8) 0.003(8) 0.006(8)
O19 0.040(11) 0.036(11) 0.031(11) 0.021(9) 0.007(9) 0.013(9)
O20 0.028(10) 0.035(11) 0.031(10) 0.024(9) 0.001(8) 0.014(8)
O21 0.028(10) 0.033(11) 0.030(10) 0.014(9) 0.000(8) 0.015(9)
O22 0.044(11) 0.038(11) 0.039(11) 0.012(9) 0.014(9) 0.008(9)
O23 0.025(10) 0.037(11) 0.022(10) 0.025(8) 0.010(8) 0.006(8)
O24 0.025(10) 0.026(10) 0.025(10) 0.013(8) 0.007(8) 0.003(8)
O25 0.053(12) 0.032(11) 0.047(12) 0.015(9) 0.003(9) 0.021(9)
O26 0.042(11) 0.046(12) 0.046(12) 0.012(9) 0.014(9) 0.018(9)
O27 0.035(11) 0.041(11) 0.032(11) 0.005(9) 0.008(9) 0.017(9)
O28 0.032(10) 0.022(10) 0.032(10) 0.017(9) -0.004(8) -0.002(8)
O29 0.046(11) 0.042(11) 0.028(11) 0.018(9) 0.010(9) 0.008(9)
O30 0.046(11) 0.038(11) 0.042(11) 0.025(9) 0.017(9) 0.016(9)
O31 0.037(11) 0.039(11) 0.047(12) 0.017(9) 0.009(9) 0.008(9)
O32 0.036(11) 0.046(11) 0.029(11) 0.010(9) 0.006(9) 0.014(9)
O33 0.031(10) 0.030(11) 0.035(11) 0.009(9) 0.011(9) 0.007(9)
O34 0.029(10) 0.032(11) 0.038(11) 0.018(9) 0.006(9) 0.003(9)
O35 0.043(11) 0.035(11) 0.041(11) 0.011(9) 0.010(9) 0.007(9)
O36 0.031(10) 0.028(11) 0.041(11) 0.012(9) 0.007(9) 0.015(9)
O37 0.018(9) 0.039(11) 0.030(10) 0.011(9) 0.015(8) 0.005(8)
O38 0.021(10) 0.033(11) 0.034(11) 0.009(9) 0.017(8) 0.005(8)
O39 0.029(10) 0.038(11) 0.038(11) 0.014(9) 0.003(9) 0.015(9)
O40 0.036(10) 0.032(11) 0.030(10) 0.018(9) 0.003(8) 0.010(9)
O41 0.039(11) 0.035(11) 0.050(12) 0.014(9) 0.006(9) 0.022(9)
O43 0.028(10) 0.033(11) 0.037(11) 0.020(9) 0.011(9) 0.006(8)
O44 0.031(10) 0.028(11) 0.041(11) 0.011(9) 0.015(9) 0.006(9)
O45 0.019(9) 0.033(11) 0.028(10) 0.003(8) 0.009(8) 0.006(8)
O46 0.027(10) 0.035(11) 0.030(10) 0.015(9) 0.006(8) 0.014(9)
O47 0.056(12) 0.049(12) 0.042(12) 0.016(9) 0.015(9) 0.021(10)
O48 0.022(10) 0.028(10) 0.032(10) 0.014(8) 0.004(8) 0.011(8)
O49 0.053(12) 0.035(11) 0.036(11) 0.022(9) 0.019(9) 0.006(9)
O50 0.036(10) 0.031(11) 0.029(10) 0.010(8) 0.015(9) 0.011(9)
O51 0.043(11) 0.036(11) 0.037(11) 0.017(9) 0.009(9) 0.010(9)
O52 0.035(10) 0.029(11) 0.030(10) 0.014(9) 0.010(9) 0.009(9)
O53 0.025(10) 0.032(11) 0.025(10) 0.019(8) 0.003(8) 0.005(8)
O54 0.026(10) 0.032(11) 0.028(10) 0.016(9) 0.000(8) 0.003(8)
O55 0.054(12) 0.048(12) 0.036(11) 0.016(9) 0.008(9) 0.014(10)
O56 0.027(10) 0.044(12) 0.044(11) 0.020(9) 0.005(9) -0.008(9)
O57 0.021(9) 0.027(10) 0.019(10) 0.001(8) 0.007(8) 0.013(8)
O58 0.027(10) 0.036(11) 0.040(11) 0.014(9) 0.017(9) 0.007(9)
O59 0.036(10) 0.029(11) 0.031(11) 0.010(9) 0.006(9) 0.010(9)
O60 0.034(11) 0.039(11) 0.040(11) 0.018(9) 0.008(9) 0.007(9)
O61 0.032(10) 0.040(11) 0.035(11) 0.012(9) 0.016(9) 0.010(9)
O62 0.040(11) 0.037(11) 0.035(11) 0.014(9) 0.013(9) 0.013(9)
O63 0.041(11) 0.036(11) 0.032(11) 0.018(9) 0.000(9) 0.011(9)
O64 0.038(11) 0.036(11) 0.027(10) 0.015(9) 0.003(9) 0.002(9)
O65 0.036(11) 0.031(11) 0.035(11) 0.010(9) 0.016(9) 0.006(9)
O66 0.032(10) 0.023(10) 0.022(10) 0.010(8) 0.007(8) -0.005(8)
O67 0.039(11) 0.029(11) 0.041(11) 0.008(9) 0.014(9) 0.014(9)
O68 0.049(12) 0.047(12) 0.053(12) 0.021(10) 0.005(10) 0.017(10)
O69 0.041(11) 0.036(11) 0.026(10) 0.007(9) 0.014(9) 0.003(9)
O70 0.064(13) 0.077(14) 0.075(14) 0.024(11) 0.020(11) 0.018(11)
O71 0.023(10) 0.036(11) 0.027(10) 0.015(8) 0.017(8) 0.004(8)
O72 0.028(10) 0.033(11) 0.036(11) 0.024(9) 0.006(8) 0.003(8)
O73 0.033(10) 0.036(11) 0.024(10) 0.003(9) 0.007(9) 0.003(9)
O74 0.035(11) 0.035(11) 0.049(12) 0.016(9) 0.014(9) 0.011(9)
O75 0.020(10) 0.020(10) 0.033(10) 0.003(8) 0.001(8) -0.004(8)
O76 0.053(12) 0.045(12) 0.048(12) 0.009(9) 0.009(10) 0.018(10)
O77 0.034(10) 0.032(11) 0.029(10) 0.012(9) 0.008(9) 0.014(9)
O78 0.048(12) 0.053(12) 0.062(13) 0.021(10) 0.026(10) 0.018(10)
O79 0.029(10) 0.031(11) 0.027(10) 0.001(8) 0.009(9) 0.001(9)
O80 0.028(10) 0.032(11) 0.024(10) 0.011(8) 0.006(8) 0.000(8)
O81 0.035(11) 0.040(11) 0.041(11) 0.009(9) 0.011(9) 0.010(9)
O82 0.035(10) 0.030(11) 0.037(11) 0.004(9) 0.021(9) 0.014(9)
O83 0.034(11) 0.036(11) 0.039(11) 0.009(9) 0.016(9) 0.007(9)
O84 0.025(10) 0.023(10) 0.021(10) -0.006(8) 0.007(8) 0.010(8)
O85 0.038(10) 0.030(11) 0.031(11) 0.011(9) 0.005(9) 0.018(9)
O86 0.036(11) 0.040(11) 0.038(11) 0.016(9) 0.008(9) 0.001(9)
O87 0.045(11) 0.038(11) 0.051(12) 0.019(9) 0.005(9) 0.015(9)
O88 0.040(11) 0.045(11) 0.032(11) 0.016(9) 0.024(9) 0.011(9)
O89 0.051(12) 0.047(12) 0.049(12) 0.006(9) 0.019(10) 0.017(10)
O90 0.035(10) 0.021(10) 0.033(11) 0.013(8) 0.014(9) 0.005(8)
O91 0.028(10) 0.032(11) 0.038(11) 0.016(9) 0.010(9) 0.009(9)
O92 0.051(12) 0.048(12) 0.063(13) 0.018(10) 0.014(10) 0.016(10)
O93 0.035(11) 0.046(12) 0.030(11) 0.013(9) 0.016(9) 0.008(9)
O94 0.031(10) 0.030(11) 0.047(11) 0.018(9) 0.010(9) 0.016(9)
O95 0.040(11) 0.037(11) 0.045(12) 0.006(9) 0.007(9) 0.007(9)
O96 0.044(11) 0.048(12) 0.044(12) 0.018(9) 0.013(9) 0.006(9)
O97 0.037(11) 0.031(11) 0.031(11) 0.017(9) 0.016(9) 0.008(9)
O98 0.034(10) 0.034(11) 0.037(11) 0.007(9) 0.011(9) 0.016(9)
O99 0.046(11) 0.031(11) 0.038(11) 0.008(9) 0.011(9) 0.011(9)
O100 0.027(10) 0.045(11) 0.043(11) 0.023(9) 0.007(9) 0.016(9)
O101 0.038(11) 0.046(12) 0.035(11) 0.012(9) 0.014(9) 0.010(9)
O102 0.030(10) 0.041(11) 0.028(10) 0.012(9) 0.007(9) 0.009(9)
O103 0.039(11) 0.038(11) 0.028(11) 0.006(9) 0.011(9) 0.012(9)
O104 0.030(10) 0.026(10) 0.028(10) 0.008(8) 0.007(8) 0.014(8)
O105 0.051(12) 0.059(13) 0.049(12) 0.021(10) 0.013(10) 0.013(10)
O106 0.030(10) 0.031(11) 0.041(11) 0.016(9) 0.013(9) -0.005(9)
O107 0.038(11) 0.026(11) 0.048(12) 0.012(9) 0.007(9) 0.007(9)
O108 0.035(11) 0.039(11) 0.025(10) 0.005(9) 0.010(9) 0.005(9)
O109 0.029(10) 0.041(11) 0.043(11) 0.009(9) 0.004(9) 0.007(9)
O110 0.033(10) 0.033(11) 0.024(10) 0.009(9) 0.001(8) 0.004(9)
O111 0.036(11) 0.034(11) 0.039(11) 0.015(9) 0.009(9) 0.005(9)
O112 0.055(12) 0.042(12) 0.056(12) 0.014(10) 0.019(10) 0.019(10)
O113 0.078(14) 0.073(14) 0.091(15) 0.025(11) 0.014(11) 0.032(11)
O114 0.040(11) 0.054(12) 0.044(12) 0.017(10) 0.011(9) 0.013(9)
O115 0.035(10) 0.034(11) 0.026(10) 0.011(9) 0.007(8) 0.009(9)
O116 0.040(11) 0.025(11) 0.039(11) 0.012(9) 0.007(9) 0.010(9)
O117 0.037(11) 0.044(11) 0.037(11) 0.017(9) 0.015(9) 0.014(9)
O118 0.053(12) 0.050(12) 0.044(12) 0.008(10) 0.008(10) 0.007(10)
O119 0.028(10) 0.039(11) 0.033(11) -0.001(9) -0.003(8) 0.019(9)
O120 0.048(11) 0.032(11) 0.038(11) 0.017(9) 0.016(9) 0.011(9)
O121 0.038(11) 0.035(11) 0.043(11) 0.020(9) 0.012(9) 0.013(9)
O122 0.029(10) 0.038(11) 0.026(10) 0.004(9) 0.003(8) 0.015(9)
O123 0.049(11) 0.045(12) 0.035(11) 0.013(9) 0.010(9) 0.016(9)
O124 0.025(10) 0.029(11) 0.032(11) 0.009(9) 0.003(8) 0.004(8)
O125 0.043(11) 0.030(11) 0.028(11) 0.013(9) 0.009(9) 0.003(9)
O126 0.036(11) 0.037(11) 0.028(11) 0.002(9) 0.010(9) 0.006(9)
O128 0.040(11) 0.042(11) 0.035(11) 0.021(9) 0.017(9) 0.008(9)
O129 0.034(11) 0.037(11) 0.040(11) 0.012(9) 0.002(9) 0.005(9)
O130 0.032(10) 0.045(11) 0.039(11) 0.011(9) 0.018(9) 0.009(9)
O131 0.034(10) 0.040(11) 0.031(11) 0.007(9) 0.013(9) 0.009(9)
O132 0.039(11) 0.035(11) 0.030(11) 0.009(9) 0.006(9) 0.013(9)
O133 0.036(11) 0.036(11) 0.046(12) 0.017(9) 0.013(9) 0.013(9)
O134 0.028(10) 0.027(10) 0.026(10) 0.001(8) 0.015(8) 0.003(8)
O135 0.032(10) 0.023(10) 0.034(11) 0.014(9) 0.004(9) 0.004(8)
O136 0.043(11) 0.040(11) 0.033(11) 0.003(9) 0.013(9) 0.012(9)
O137 0.032(10) 0.029(11) 0.035(11) 0.020(9) -0.007(8) 0.010(9)
O138 0.034(11) 0.051(12) 0.053(12) 0.015(10) 0.020(9) 0.010(9)
O139 0.036(11) 0.042(11) 0.034(11) 0.010(9) 0.016(9) 0.009(9)
O140 0.029(10) 0.046(12) 0.038(11) 0.010(9) 0.008(9) 0.007(9)
O141 0.044(11) 0.045(12) 0.038(11) 0.016(9) 0.009(9) 0.011(9)
O142 0.042(11) 0.024(10) 0.034(11) 0.014(9) 0.011(9) 0.013(9)
O143 0.032(10) 0.037(11) 0.034(11) 0.016(9) 0.008(9) 0.015(9)
O144 0.044(11) 0.030(11) 0.037(11) 0.009(9) 0.003(9) 0.009(9)
O145 0.024(10) 0.048(12) 0.034(11) 0.012(9) 0.008(9) 0.004(9)
O146 0.043(11) 0.037(11) 0.047(12) 0.018(9) 0.019(9) 0.008(9)
O147 0.041(11) 0.029(11) 0.042(11) 0.010(9) 0.010(9) 0.009(9)
O148 0.042(11) 0.043(11) 0.035(11) 0.017(9) 0.012(9) 0.013(9)
O149 0.019(10) 0.032(11) 0.036(11) 0.015(9) 0.008(8) 0.006(8)
O151 0.023(10) 0.035(11) 0.027(10) 0.010(9) -0.003(8) 0.011(8)
O152 0.029(10) 0.045(11) 0.039(11) 0.016(9) 0.003(9) 0.006(9)
O153 0.029(10) 0.049(12) 0.036(11) 0.014(9) 0.001(9) 0.010(9)
O154 0.048(12) 0.054(12) 0.058(13) 0.023(10) 0.005(10) 0.016(10)
O155 0.030(10) 0.034(11) 0.040(11) 0.011(9) 0.010(9) 0.013(9)
O156 0.034(11) 0.043(11) 0.031(11) 0.008(9) 0.011(9) 0.004(9)
O157 0.038(11) 0.028(11) 0.029(11) 0.007(9) 0.004(9) 0.000(9)
O158 0.060(12) 0.050(12) 0.050(12) 0.017(10) 0.004(10) 0.017(10)
O159 0.029(10) 0.038(11) 0.041(11) 0.012(9) 0.020(9) 0.006(9)
O160 0.044(11) 0.027(11) 0.037(11) 0.010(9) 0.009(9) 0.002(9)
O161 0.042(12) 0.050(12) 0.063(13) 0.016(10) 0.017(10) 0.009(10)
O162 0.048(11) 0.031(11) 0.052(12) 0.020(9) 0.018(9) 0.008(9)
O164 0.041(11) 0.046(12) 0.046(12) 0.008(9) 0.006(9) 0.011(9)
O165 0.054(12) 0.054(13) 0.060(13) 0.007(10) 0.019(10) 0.017(10)
O166 0.034(11) 0.044(12) 0.042(11) 0.019(9) 0.004(9) 0.008(9)
O167 0.032(10) 0.035(11) 0.039(11) 0.007(9) 0.012(9) 0.007(9)
O168 0.038(11) 0.034(11) 0.024(10) 0.014(9) 0.009(9) -0.006(9)
O169 0.048(11) 0.047(12) 0.043(12) 0.021(9) 0.013(9) 0.021(9)
O170 0.036(11) 0.042(11) 0.041(11) 0.028(9) 0.017(9) 0.010(9)
O171 0.050(12) 0.055(12) 0.036(11) 0.015(9) 0.014(9) 0.022(10)
O172 0.036(11) 0.039(11) 0.052(12) 0.019(9) 0.016(9) 0.012(9)
O173 0.041(11) 0.035(11) 0.035(11) 0.011(9) 0.002(9) 0.006(9)
O174 0.049(12) 0.049(12) 0.045(12) 0.025(10) 0.010(9) 0.010(9)
O175 0.047(11) 0.035(11) 0.042(12) 0.010(9) 0.011(9) 0.006(9)
O176 0.032(10) 0.034(11) 0.029(10) 0.004(8) 0.022(9) 0.010(9)
O177 0.043(11) 0.029(11) 0.038(11) 0.016(9) 0.013(9) 0.012(9)
O178 0.049(12) 0.038(11) 0.043(12) 0.011(9) 0.014(9) 0.010(9)
O179 0.044(11) 0.045(12) 0.048(12) 0.015(9) 0.014(9) 0.009(9)
O180 0.045(11) 0.032(11) 0.062(12) 0.022(9) 0.019(10) 0.008(9)
O181 0.039(11) 0.028(11) 0.036(11) 0.013(9) 0.009(9) 0.016(9)
O182 0.040(11) 0.045(12) 0.042(12) -0.001(9) 0.007(9) 0.007(9)
O183 0.034(10) 0.034(11) 0.023(10) 0.010(9) 0.007(8) 0.004(9)
O184 0.057(12) 0.053(12) 0.059(13) 0.011(10) 0.011(10) 0.021(10)
O185 0.036(11) 0.033(11) 0.043(11) 0.008(9) 0.009(9) 0.014(9)
O186 0.029(10) 0.033(11) 0.037(11) 0.013(9) 0.002(9) 0.010(9)
O187 0.035(11) 0.036(11) 0.031(11) 0.013(9) 0.008(9) 0.009(9)
O188 0.023(10) 0.030(10) 0.021(10) 0.015(8) 0.003(8) 0.003(8)
O189 0.046(11) 0.037(11) 0.033(11) 0.009(9) -0.004(9) 0.021(9)
O190 0.038(11) 0.038(11) 0.043(11) 0.010(9) 0.014(9) 0.018(9)
O191 0.039(11) 0.043(12) 0.051(12) 0.016(9) 0.019(9) 0.005(9)
O192 0.040(11) 0.055(12) 0.032(11) 0.018(9) 0.000(9) 0.017(9)
O193 0.060(13) 0.059(13) 0.059(13) 0.014(10) 0.020(10) 0.009(10)
O194 0.037(11) 0.044(12) 0.047(12) 0.019(9) 0.002(9) 0.012(9)
O195 0.025(10) 0.034(11) 0.042(11) 0.004(9) 0.009(9) 0.009(9)
O196 0.067(12) 0.045(12) 0.037(11) 0.015(9) 0.025(10) 0.015(10)
O197 0.050(12) 0.045(12) 0.047(12) 0.019(9) 0.011(9) 0.017(9)
O198 0.039(11) 0.034(11) 0.023(10) 0.000(9) 0.001(9) 0.009(9)
O199 0.023(10) 0.020(10) 0.039(11) 0.013(8) 0.010(8) 0.007(8)
O200 0.060(12) 0.048(12) 0.060(13) 0.014(10) 0.034(10) 0.012(10)
O201 0.042(11) 0.046(12) 0.040(11) 0.013(9) 0.013(9) 0.012(9)
O202 0.033(10) 0.036(11) 0.037(11) 0.007(9) 0.014(9) 0.010(9)
O203 0.052(12) 0.044(12) 0.044(12) 0.014(9) 0.012(10) 0.013(9)
O204 0.031(10) 0.043(11) 0.031(11) 0.002(9) 0.013(9) 0.001(9)
O206 0.073(14) 0.066(14) 0.075(14) 0.021(11) 0.015(11) 0.029(11)
O207 0.035(11) 0.033(11) 0.036(11) 0.011(9) 0.013(9) 0.004(9)
O208 0.046(11) 0.042(12) 0.043(11) 0.020(9) 0.016(9) 0.012(9)
O209 0.036(11) 0.035(11) 0.041(11) 0.009(9) 0.007(9) 0.014(9)
O210 0.050(12) 0.035(11) 0.041(12) 0.007(9) 0.005(9) 0.012(9)
O211 0.052(12) 0.046(12) 0.049(12) 0.006(9) 0.019(10) 0.012(10)
O212 0.049(11) 0.039(11) 0.047(12) 0.010(9) 0.004(9) 0.022(9)
O213 0.035(11) 0.041(11) 0.039(11) 0.011(9) 0.003(9) 0.017(9)
O214 0.037(11) 0.038(11) 0.051(12) -0.003(9) 0.010(9) 0.016(9)
O215 0.045(11) 0.046(12) 0.046(12) 0.006(9) 0.018(9) 0.026(10)
O216 0.041(11) 0.044(12) 0.046(12) 0.022(10) 0.002(9) 0.003(9)
O217 0.034(11) 0.047(12) 0.050(12) 0.021(9) 0.012(9) 0.021(9)
O218 0.043(11) 0.048(12) 0.040(12) 0.009(9) 0.011(9) 0.004(9)
O219 0.024(10) 0.027(10) 0.019(10) 0.003(8) 0.002(8) 0.005(8)
O220 0.035(10) 0.022(10) 0.026(10) 0.010(8) -0.001(8) 0.004(8)
O221 0.046(11) 0.039(11) 0.047(12) 0.006(9) 0.009(9) 0.018(9)
O222 0.039(11) 0.043(12) 0.042(11) 0.012(9) 0.010(9) 0.011(9)
O223 0.035(11) 0.037(11) 0.043(11) 0.017(9) 0.007(9) 0.006(9)
O224 0.040(11) 0.033(11) 0.037(11) 0.011(9) 0.015(9) 0.005(9)
O225 0.044(11) 0.031(11) 0.040(11) 0.007(9) 0.021(9) 0.002(9)
O226 0.042(11) 0.042(11) 0.032(11) 0.014(9) -0.002(9) 0.003(9)
O227 0.051(12) 0.046(12) 0.047(12) 0.015(9) 0.015(10) 0.018(10)
O228 0.039(11) 0.041(11) 0.036(11) 0.007(9) 0.003(9) 0.007(9)
O229 0.067(13) 0.059(13) 0.064(13) 0.024(10) 0.020(10) 0.019(10)
O230 0.031(10) 0.032(11) 0.050(12) 0.004(9) 0.012(9) 0.022(9)
O231 0.041(11) 0.032(11) 0.044(11) 0.012(9) 0.015(9) 0.002(9)
O232 0.045(11) 0.033(11) 0.052(12) 0.022(9) 0.003(9) 0.011(9)
O233 0.054(12) 0.051(12) 0.047(12) 0.023(10) 0.022(10) 0.014(10)
O234 0.045(11) 0.043(12) 0.047(12) 0.010(9) 0.013(9) 0.015(9)
O235 0.045(11) 0.044(12) 0.035(11) 0.021(9) 0.006(9) 0.001(9)
O236 0.049(11) 0.045(12) 0.049(12) 0.017(9) 0.020(9) 0.021(9)
O237 0.041(11) 0.039(12) 0.059(12) 0.006(10) 0.007(10) 0.001(9)
O238 0.033(11) 0.047(12) 0.046(12) 0.014(9) 0.016(9) 0.011(9)
O239 0.044(11) 0.035(11) 0.041(11) 0.022(9) 0.013(9) 0.000(9)
O240 0.046(11) 0.036(11) 0.040(11) 0.022(9) 0.011(9) 0.004(9)
O241 0.055(12) 0.050(12) 0.054(12) 0.013(10) 0.029(10) 0.014(10)
O242 0.047(11) 0.041(12) 0.042(11) 0.021(9) 0.005(9) 0.009(9)
O243 0.057(12) 0.039(12) 0.049(12) 0.011(9) 0.010(10) 0.018(10)
O244 0.051(12) 0.040(12) 0.052(12) 0.020(9) 0.019(10) 0.012(9)
O245 0.044(12) 0.062(13) 0.054(13) 0.015(10) 0.005(10) 0.018(10)
O247 0.036(11) 0.027(11) 0.036(11) 0.004(9) 0.009(9) 0.000(9)
O248 0.060(12) 0.053(12) 0.054(13) 0.016(10) 0.017(10) 0.017(10)
O249 0.051(12) 0.050(12) 0.037(11) 0.017(9) 0.011(9) 0.018(9)
O250 0.041(11) 0.032(11) 0.029(10) 0.019(9) 0.009(9) 0.001(9)
O251 0.056(12) 0.051(12) 0.057(13) 0.015(10) 0.015(10) 0.017(10)
O252 0.033(10) 0.035(11) 0.029(11) 0.009(9) 0.008(9) 0.010(9)
O253 0.047(12) 0.055(12) 0.048(12) 0.017(10) 0.005(9) 0.015(10)
O254 0.039(11) 0.037(11) 0.048(12) 0.011(9) 0.010(9) -0.004(9)
O255 0.029(10) 0.048(12) 0.038(11) 0.008(9) 0.008(9) 0.015(9)
O256 0.040(11) 0.044(11) 0.035(11) 0.020(9) 0.007(9) 0.012(9)
O257 0.042(11) 0.036(11) 0.046(12) 0.016(9) -0.002(9) 0.015(9)
O258 0.061(13) 0.062(13) 0.058(13) 0.018(10) 0.020(10) 0.024(10)
O259 0.055(12) 0.059(13) 0.052(12) 0.010(10) 0.013(10) 0.003(10)
O260 0.045(11) 0.033(11) 0.043(11) 0.018(9) 0.002(9) 0.001(9)
O261 0.057(12) 0.052(12) 0.053(12) 0.014(10) 0.019(10) 0.017(10)
O262 0.056(12) 0.053(12) 0.063(13) 0.023(10) 0.017(10) 0.022(10)
O263 0.045(11) 0.043(12) 0.042(11) 0.014(9) 0.017(9) 0.012(9)
O264 0.057(12) 0.049(12) 0.055(12) 0.024(10) 0.022(10) 0.006(10)
O265 0.041(11) 0.033(11) 0.040(11) 0.016(9) 0.015(9) 0.017(9)
O266 0.050(12) 0.037(12) 0.054(12) 0.008(9) 0.006(10) 0.013(9)
O267 0.039(11) 0.043(11) 0.046(12) 0.013(9) 0.010(9) 0.019(9)
O268 0.022(10) 0.024(10) 0.037(11) 0.006(8) 0.018(9) 0.002(8)
O269 0.086(15) 0.080(16) 0.068(15) 0.023(11) 0.025(11) 0.017(11)
O270 0.035(11) 0.040(12) 0.050(12) 0.011(9) 0.001(9) 0.007(9)
O271 0.058(12) 0.043(12) 0.047(12) 0.017(10) 0.002(10) 0.019(10)
O272 0.043(11) 0.045(12) 0.031(11) 0.010(9) 0.017(9) 0.019(9)
O273 0.043(11) 0.034(11) 0.038(11) 0.013(9) 0.011(9) 0.006(9)
O274 0.041(11) 0.040(11) 0.049(12) 0.021(9) 0.022(9) 0.007(9)
O275 0.051(12) 0.050(12) 0.052(12) 0.028(10) 0.018(9) 0.022(10)
O276 0.045(12) 0.052(12) 0.048(12) 0.010(10) 0.014(10) 0.009(10)
O277 0.036(11) 0.038(11) 0.029(10) 0.020(9) 0.008(9) 0.007(9)
O278 0.049(12) 0.048(12) 0.055(12) 0.006(9) 0.024(10) 0.020(10)
O279 0.034(11) 0.037(11) 0.038(11) 0.014(9) 0.010(9) 0.001(9)
O280 0.037(11) 0.046(12) 0.044(11) 0.019(9) 0.005(9) 0.009(9)
O282 0.046(12) 0.047(12) 0.050(12) 0.016(10) 0.012(10) 0.013(9)
O283 0.043(12) 0.063(13) 0.056(12) 0.021(10) 0.014(10) 0.014(10)
O284 0.045(11) 0.041(12) 0.041(11) 0.016(9) 0.004(9) 0.001(9)
O285 0.055(12) 0.048(12) 0.053(12) 0.022(10) 0.013(10) 0.010(10)
O286 0.045(12) 0.050(12) 0.054(12) 0.008(10) 0.018(10) 0.011(10)
O287 0.027(10) 0.025(11) 0.037(11) 0.011(9) 0.012(9) -0.010(8)
O288 0.043(11) 0.042(11) 0.028(11) 0.007(9) 0.013(9) 0.007(9)
O289 0.032(11) 0.048(12) 0.037(11) 0.022(9) 0.014(9) 0.007(9)
O290 0.038(11) 0.050(12) 0.049(12) 0.028(10) 0.001(9) 0.010(9)
O291 0.052(12) 0.058(12) 0.049(12) 0.018(10) 0.008(10) 0.025(10)
O292 0.053(12) 0.042(12) 0.045(12) 0.007(9) 0.019(10) 0.011(9)
O293 0.049(12) 0.048(12) 0.061(13) 0.016(10) -0.002(10) 0.022(10)
O294 0.056(12) 0.069(13) 0.053(13) 0.030(10) 0.001(10) 0.011(10)
O295 0.041(11) 0.040(11) 0.044(12) 0.008(9) 0.014(9) 0.012(9)
O296 0.054(12) 0.052(12) 0.051(12) 0.016(10) 0.005(10) 0.019(10)
O298 0.053(12) 0.042(12) 0.051(12) 0.010(9) 0.015(10) 0.012(10)
O299 0.038(11) 0.033(11) 0.034(11) 0.012(9) 0.019(9) 0.018(9)
O300 0.030(10) 0.037(11) 0.024(10) -0.001(8) 0.001(8) 0.020(9)
O301 0.068(13) 0.046(12) 0.051(12) 0.019(10) 0.008(10) 0.029(10)
O302 0.050(12) 0.038(11) 0.043(12) 0.022(9) 0.009(9) 0.001(9)
O303 0.055(12) 0.051(12) 0.062(13) 0.016(10) 0.004(10) 0.013(10)
O304 0.047(12) 0.056(12) 0.055(12) 0.024(10) 0.020(10) 0.013(10)
O305 0.040(11) 0.037(11) 0.045(12) 0.013(9) 0.006(9) 0.010(9)
O306 0.058(12) 0.064(13) 0.053(13) 0.013(10) 0.024(10) 0.012(10)
O307 0.036(11) 0.035(11) 0.046(12) 0.008(9) 0.000(9) 0.014(9)
O308 0.048(12) 0.059(13) 0.063(13) 0.015(10) 0.019(10) 0.012(10)
O309 0.031(10) 0.033(11) 0.046(11) 0.015(9) 0.007(9) 0.015(9)
O310 0.053(12) 0.050(12) 0.054(12) 0.027(10) 0.012(10) 0.017(10)
O311 0.047(12) 0.042(12) 0.061(12) 0.032(10) 0.021(10) 0.015(9)
O312 0.049(12) 0.055(13) 0.063(13) 0.016(10) 0.008(10) 0.016(10)
O313 0.072(14) 0.064(13) 0.067(13) 0.029(11) 0.009(10) 0.009(10)
O314 0.044(11) 0.054(12) 0.039(11) 0.019(9) 0.021(9) 0.009(9)
O315 0.036(11) 0.028(11) 0.042(11) 0.003(9) 0.013(9) 0.010(9)
O316 0.053(12) 0.053(12) 0.052(12) 0.013(10) 0.016(10) 0.013(10)
O317 0.037(11) 0.040(11) 0.032(11) 0.009(9) 0.010(9) 0.009(9)
O318 0.040(11) 0.036(11) 0.041(11) 0.017(9) 0.002(9) 0.014(9)
O319 0.040(11) 0.048(12) 0.040(11) 0.018(9) 0.012(9) 0.004(9)
O320 0.048(12) 0.059(13) 0.053(13) 0.009(10) 0.008(10) 0.022(10)
O321 0.051(12) 0.044(12) 0.051(12) 0.013(10) 0.015(10) 0.000(9)
O322 0.045(11) 0.042(11) 0.028(11) 0.008(9) 0.002(9) 0.011(9)
O324 0.039(11) 0.041(12) 0.056(12) 0.006(10) 0.012(10) 0.004(9)
O325 0.057(13) 0.077(14) 0.068(14) 0.013(10) 0.033(11) 0.019(10)
O326 0.039(11) 0.048(12) 0.051(12) 0.016(9) 0.020(9) 0.017(9)
O327 0.057(12) 0.035(12) 0.058(12) 0.023(10) 0.019(10) 0.003(9)
O328 0.051(12) 0.052(12) 0.062(13) 0.015(10) 0.018(10) 0.007(10)
O329 0.058(13) 0.065(13) 0.067(13) 0.018(10) 0.018(10) 0.021(10)
O330 0.054(12) 0.049(12) 0.062(13) 0.015(10) 0.021(10) 0.013(10)
O331 0.056(13) 0.070(14) 0.067(13) 0.014(10) 0.022(11) 0.008(10)
O332 0.057(12) 0.057(13) 0.049(12) 0.022(10) 0.020(10) 0.011(10)
O333 0.049(11) 0.038(11) 0.044(12) 0.014(9) 0.013(9) 0.012(9)
O334 0.040(11) 0.041(12) 0.051(12) 0.007(9) 0.007(9) 0.016(9)
O335 0.060(12) 0.047(12) 0.047(12) 0.022(10) 0.017(10) 0.007(10)
O336 0.051(12) 0.042(12) 0.051(12) 0.010(9) 0.027(10) 0.013(9)
O337 0.068(13) 0.056(13) 0.070(14) 0.014(10) 0.025(11) 0.018(10)
O338 0.053(12) 0.050(12) 0.053(12) 0.019(10) 0.009(10) 0.016(10)
O339 0.044(11) 0.054(12) 0.046(12) 0.007(10) 0.011(10) 0.011(10)
O340 0.038(11) 0.048(12) 0.058(12) 0.015(10) 0.009(10) 0.011(9)
O341 0.072(13) 0.075(14) 0.057(13) 0.019(10) 0.022(10) 0.023(11)
O342 0.047(12) 0.049(12) 0.058(12) 0.030(10) 0.009(9) 0.017(9)
O343 0.038(11) 0.050(12) 0.051(12) 0.017(9) 0.019(9) 0.014(9)
O344 0.045(12) 0.040(12) 0.050(12) 0.023(10) 0.009(9) 0.000(9)
O345 0.062(13) 0.052(12) 0.054(12) 0.022(10) 0.006(10) 0.018(10)
O347 0.061(12) 0.042(12) 0.060(13) 0.020(10) 0.026(10) 0.012(10)
O348 0.068(13) 0.057(13) 0.060(13) 0.028(10) 0.018(10) 0.016(10)
O350 0.060(12) 0.049(12) 0.048(12) 0.016(10) 0.019(10) 0.014(10)
O351 0.032(11) 0.039(11) 0.055(12) 0.011(9) 0.019(9) 0.014(9)
O352 0.055(12) 0.062(13) 0.041(12) 0.002(10) 0.019(10) 0.018(10)
O353 0.048(11) 0.051(12) 0.041(12) 0.011(9) 0.016(9) 0.024(10)
O355 0.039(11) 0.055(12) 0.052(12) 0.022(10) 0.012(9) 0.011(9)
O356 0.067(14) 0.075(14) 0.077(14) 0.039(11) 0.016(11) 0.006(10)
O359 0.051(12) 0.063(13) 0.052(12) 0.016(10) 0.022(10) 0.026(10)
O360 0.053(12) 0.041(12) 0.058(12) 0.010(9) 0.020(10) 0.015(10)
O361 0.016(10) 0.023(10) 0.073(12) 0.030(9) -0.002(9) 0.004(8)
O362 0.049(12) 0.049(12) 0.054(12) 0.020(10) 0.009(10) 0.012(10)
O363 0.054(12) 0.044(12) 0.064(13) 0.020(10) 0.016(10) 0.008(10)
O364 0.041(11) 0.052(12) 0.049(12) 0.017(10) 0.011(9) 0.018(9)
O365 0.052(12) 0.040(12) 0.043(12) 0.007(9) 0.012(10) 0.011(9)
O366 0.041(11) 0.047(12) 0.050(12) 0.018(10) 0.019(10) 0.005(9)
O367 0.043(11) 0.050(12) 0.039(11) 0.019(9) 0.011(9) 0.007(9)
O368 0.057(12) 0.062(13) 0.062(13) 0.020(10) 0.020(10) 0.021(10)
O369 0.051(12) 0.067(13) 0.056(13) 0.024(10) 0.006(10) 0.020(10)
O370 0.049(12) 0.057(12) 0.042(12) 0.014(10) 0.019(10) 0.012(10)
O371 0.052(12) 0.053(12) 0.060(13) 0.016(10) 0.009(10) 0.013(10)
O372 0.063(13) 0.049(12) 0.074(14) 0.017(10) 0.007(10) 0.031(10)
O373 0.042(11) 0.032(11) 0.042(11) 0.007(9) 0.003(9) 0.013(9)
O374 0.041(11) 0.039(11) 0.036(11) 0.021(9) 0.003(9) 0.000(9)
O375 0.053(12) 0.046(12) 0.059(13) 0.015(10) 0.005(10) 0.017(10)
O376 0.076(14) 0.075(14) 0.077(14) 0.030(11) 0.012(11) 0.024(11)
O377 0.069(13) 0.064(13) 0.070(14) 0.022(11) 0.004(10) 0.021(11)
O378 0.044(12) 0.052(12) 0.047(12) 0.017(10) 0.012(10) 0.004(9)
O379 0.055(12) 0.064(13) 0.059(13) 0.021(10) 0.018(10) 0.018(10)
O380 0.054(12) 0.060(13) 0.058(13) 0.015(10) 0.030(10) 0.014(10)
O381 0.055(12) 0.049(12) 0.056(12) 0.033(10) 0.005(10) 0.005(10)
O382 0.071(13) 0.058(13) 0.062(13) 0.022(10) 0.025(10) 0.022(10)
O383 0.045(11) 0.039(11) 0.044(11) 0.023(9) 0.014(9) 0.018(9)
O384 0.043(11) 0.040(12) 0.054(12) 0.015(10) 0.011(10) 0.009(9)
O386 0.052(12) 0.053(12) 0.046(12) 0.018(10) 0.006(10) 0.014(10)
O387 0.062(13) 0.061(13) 0.045(12) 0.010(10) 0.019(10) 0.012(10)
O388 0.037(11) 0.048(12) 0.046(12) 0.026(10) 0.007(9) 0.004(9)
O390 0.051(12) 0.043(12) 0.055(12) 0.025(10) 0.016(10) 0.017(9)
O391 0.064(13) 0.074(14) 0.058(13) 0.012(10) 0.015(10) 0.025(11)
O392 0.055(12) 0.063(13) 0.049(12) 0.007(10) 0.017(10) 0.017(10)
O393 0.071(13) 0.068(14) 0.070(14) 0.019(10) 0.022(11) 0.025(11)
O394 0.060(13) 0.061(13) 0.067(13) 0.026(10) 0.012(10) 0.030(10)
O395 0.056(12) 0.057(12) 0.041(12) 0.017(10) 0.017(10) 0.010(10)
O396 0.057(12) 0.053(12) 0.056(13) 0.025(10) 0.014(10) 0.016(10)
O397 0.059(12) 0.062(13) 0.044(12) 0.009(10) 0.020(10) 0.018(10)
O398 0.049(11) 0.044(12) 0.036(11) 0.008(9) 0.015(9) 0.011(9)
O399 0.056(12) 0.048(12) 0.044(12) 0.029(10) 0.007(9) 0.011(10)
O400 0.070(13) 0.060(13) 0.064(13) 0.019(10) 0.012(10) 0.029(10)
O401 0.059(12) 0.050(12) 0.047(12) 0.020(10) 0.012(10) 0.016(10)
O402 0.051(12) 0.069(13) 0.069(13) 0.023(10) 0.010(10) 0.019(10)
O403 0.052(12) 0.039(12) 0.053(12) 0.018(9) 0.019(10) 0.013(9)
O405 0.072(13) 0.072(14) 0.067(14) 0.023(11) 0.025(11) 0.021(11)
O406 0.071(13) 0.051(13) 0.050(13) 0.018(10) 0.002(10) 0.018(10)
O408 0.045(12) 0.054(12) 0.051(12) 0.012(10) 0.014(10) 0.017(10)
O409 0.061(13) 0.068(13) 0.058(13) 0.028(10) 0.011(10) 0.019(10)
O410 0.059(13) 0.055(13) 0.063(13) 0.018(10) 0.026(10) 0.010(10)
O411 0.068(13) 0.066(14) 0.073(14) 0.023(11) 0.016(11) 0.020(10)
O412 0.051(12) 0.058(12) 0.056(13) 0.015(10) 0.001(10) 0.028(10)
O413 0.058(12) 0.056(13) 0.069(13) 0.018(10) 0.026(10) 0.020(10)
O414 0.066(13) 0.046(12) 0.064(13) 0.013(10) 0.023(10) 0.006(10)
O416 0.066(13) 0.058(13) 0.065(13) 0.014(10) 0.011(10) 0.019(10)
O418 0.051(12) 0.049(12) 0.055(12) 0.015(10) 0.003(10) 0.016(10)
O419 0.055(12) 0.060(13) 0.068(13) 0.018(10) 0.014(10) 0.023(10)
O420 0.073(14) 0.072(14) 0.083(15) 0.017(11) 0.010(11) 0.016(11)
O421 0.061(12) 0.056(13) 0.050(12) 0.014(10) 0.016(10) 0.021(10)
O422 0.058(12) 0.060(13) 0.051(12) 0.010(10) 0.021(10) 0.013(10)
O423 0.099(16) 0.090(16) 0.095(16) 0.014(11) 0.037(12) 0.031(12)
O429 0.050(12) 0.050(12) 0.067(13) 0.017(10) 0.020(10) 0.012(10)
O432 0.082(14) 0.081(14) 0.073(14) 0.025(11) 0.026(11) 0.021(11)
O434 0.076(14) 0.081(15) 0.090(15) 0.023(11) 0.027(11) 0.021(11)
O436 0.065(13) 0.073(14) 0.077(14) 0.039(11) 0.017(11) 0.009(10)
O437 0.077(14) 0.064(14) 0.071(14) 0.017(11) 0.027(11) 0.010(10)
O438 0.088(15) 0.083(15) 0.085(15) 0.030(11) 0.033(11) 0.014(11)
O440 0.057(13) 0.072(13) 0.062(13) 0.028(10) 0.020(10) 0.012(10)
O443 0.069(13) 0.069(14) 0.072(14) 0.023(11) 0.024(11) 0.017(10)
O446 0.080(15) 0.080(15) 0.102(16) 0.014(11) 0.012(11) 0.033(11)
O447 0.052(12) 0.060(13) 0.064(13) 0.017(10) 0.023(10) 0.015(10)
O449 0.082(14) 0.064(14) 0.079(14) 0.022(11) 0.040(11) 0.013(10)
O451 0.051(12) 0.044(12) 0.048(12) 0.006(9) 0.003(10) 0.014(10)
O457 0.068(13) 0.060(13) 0.062(13) 0.013(10) 0.023(10) 0.020(10)
O458 0.098(15) 0.091(15) 0.090(16) 0.023(11) 0.021(11) 0.048(12)
O459 0.054(13) 0.050(13) 0.056(13) 0.018(10) 0.009(10) 0.014(10)
O460 0.063(13) 0.065(13) 0.061(13) 0.010(10) 0.020(10) 0.025(10)
O461 0.077(14) 0.071(14) 0.069(14) 0.033(11) 0.023(11) 0.013(10)
O463 0.046(11) 0.041(11) 0.036(11) 0.024(9) 0.006(9) 0.010(9)
O464 0.111(17) 0.102(17) 0.110(17) 0.055(12) 0.007(12) 0.027(12)
O465 0.100(16) 0.109(16) 0.093(16) 0.029(12) 0.033(12) 0.028(12)
O467 0.095(16) 0.096(16) 0.093(16) 0.030(12) 0.016(11) 0.029(12)
O468 0.091(15) 0.095(16) 0.097(16) 0.028(11) 0.036(12) 0.024(11)
O469 0.080(14) 0.060(13) 0.076(14) 0.032(11) 0.018(11) 0.019(10)
O470 0.098(16) 0.096(16) 0.090(16) 0.027(12) 0.021(12) 0.021(11)
O471 0.069(13) 0.063(13) 0.058(13) 0.018(10) 0.019(10) 0.021(10)
O472 0.078(14) 0.065(14) 0.081(14) 0.025(11) 0.029(11) 0.019(11)
O473 0.088(16) 0.109(16) 0.095(16) 0.054(12) 0.014(11) 0.025(11)
O474 0.084(15) 0.089(15) 0.082(15) 0.017(11) 0.019(11) 0.025(11)
O475 0.084(14) 0.087(15) 0.079(15) 0.040(11) 0.016(11) 0.023(11)
O476 0.082(15) 0.089(15) 0.086(15) 0.019(11) 0.020(11) 0.025(11)
O477 0.105(17) 0.100(16) 0.104(16) 0.056(12) 0.011(12) 0.014(11)
O478 0.073(14) 0.075(14) 0.091(15) 0.019(11) 0.017(11) 0.024(11)
O483 0.097(16) 0.097(16) 0.092(16) 0.041(12) 0.032(11) 0.030(11)
O488 0.075(14) 0.079(14) 0.060(13) 0.018(11) 0.022(11) 0.020(11)
O491 0.099(16) 0.096(16) 0.088(16) 0.037(12) 0.021(12) 0.025(11)
O497 0.096(16) 0.095(16) 0.091(16) 0.021(11) 0.027(12) 0.027(12)
O499 0.071(14) 0.085(15) 0.083(15) 0.010(11) 0.016(11) 0.027(11)
O502 0.105(16) 0.091(16) 0.103(16) 0.022(11) 0.019(11) 0.052(12)
O506 0.081(15) 0.102(16) 0.096(16) 0.038(12) 0.030(11) 0.027(11)
O507 0.057(12) 0.061(13) 0.054(13) 0.023(10) 0.015(10) 0.020(10)
O508 0.060(13) 0.066(13) 0.058(13) 0.011(10) 0.015(10) 0.018(10)
O509 0.058(13) 0.061(13) 0.063(13) 0.025(10) 0.019(10) 0.009(10)
O510 0.069(14) 0.065(14) 0.071(14) 0.021(11) 0.000(11) 0.010(11)
O511 0.103(16) 0.087(15) 0.087(15) 0.021(11) 0.046(12) 0.022(11)
O512 0.109(17) 0.102(17) 0.111(17) 0.040(12) 0.020(12) 0.035(12)
O513 0.093(15) 0.100(16) 0.083(15) 0.033(11) 0.035(11) 0.030(11)
O514 0.073(14) 0.073(14) 0.083(15) 0.017(11) 0.027(11) 0.016(11)
O515 0.077(14) 0.073(14) 0.068(14) 0.013(11) 0.017(11) 0.022(11)
O517 0.074(14) 0.061(13) 0.072(14) 0.028(11) 0.026(11) 0.013(10)
O518 0.104(16) 0.086(15) 0.081(15) 0.033(11) 0.028(11) 0.029(11)
O520 0.083(14) 0.071(14) 0.069(14) 0.028(11) 0.018(11) 0.027(11)
O521 0.087(15) 0.086(15) 0.077(15) 0.014(11) 0.018(11) 0.030(11)
O522 0.117(17) 0.103(17) 0.113(17) 0.043(12) 0.012(12) 0.043(12)
O523 0.093(15) 0.078(14) 0.066(14) 0.025(11) 0.026(11) 0.013(11)
O525 0.093(16) 0.098(16) 0.101(16) 0.031(12) 0.014(11) 0.029(12)
O526 0.066(13) 0.071(14) 0.069(14) 0.027(11) 0.021(10) 0.020(10)
O527 0.071(14) 0.077(14) 0.071(14) 0.023(11) 0.031(11) 0.015(10)
O528 0.078(14) 0.085(15) 0.083(15) 0.022(11) 0.010(11) 0.028(11)
O529 0.064(13) 0.070(14) 0.067(13) 0.030(11) 0.022(11) 0.018(10)
O530 0.077(14) 0.076(14) 0.067(14) 0.027(11) 0.015(11) 0.018(11)
O531 0.079(14) 0.074(14) 0.085(15) 0.024(11) 0.011(11) 0.027(11)
O532 0.079(14) 0.064(13) 0.069(14) 0.029(11) 0.026(11) 0.022(10)
O533 0.078(14) 0.092(15) 0.091(15) 0.030(11) 0.016(11) 0.034(11)
O535 0.091(16) 0.105(16) 0.094(16) 0.046(12) 0.029(12) 0.026(11)
O546 0.092(15) 0.092(15) 0.076(15) 0.024(11) 0.026(11) 0.015(11)
O547 0.083(15) 0.091(15) 0.090(16) 0.024(11) 0.019(11) 0.027(11)
O548 0.082(15) 0.100(16) 0.092(16) 0.028(11) 0.016(11) 0.032(11)
O571 0.101(16) 0.091(16) 0.106(16) 0.036(12) 0.025(12) 0.037(12)
O573 0.085(15) 0.078(15) 0.088(15) 0.020(11) 0.030(11) 0.019(11)
O574 0.095(15) 0.078(15) 0.087(15) 0.016(11) 0.035(11) 0.027(11)
N1 0.082(17) 0.081(17) 0.086(17) 0.021(12) 0.020(12) 0.025(12)
N2 0.084(17) 0.090(18) 0.084(18) 0.015(12) 0.028(12) 0.026(12)
N3 0.057(14) 0.053(14) 0.050(14) 0.023(11) 0.015(11) 0.028(11)
N4 0.051(13) 0.049(14) 0.046(14) 0.015(11) 0.002(10) 0.020(11)
N5 0.044(13) 0.047(14) 0.052(14) 0.024(11) 0.006(10) 0.014(11)
N6 0.064(15) 0.058(15) 0.059(15) 0.019(11) 0.020(11) 0.020(11)
N7 0.071(15) 0.065(15) 0.058(15) 0.019(11) 0.017(11) 0.021(11)
N8 0.080(16) 0.075(16) 0.082(17) 0.033(12) 0.028(12) 0.018(12)
N9 0.071(16) 0.070(16) 0.060(15) 0.018(12) 0.017(12) 0.016(12)
N10 0.078(16) 0.074(16) 0.063(16) 0.029(12) 0.021(12) 0.015(12)
N11 0.079(16) 0.078(17) 0.077(17) 0.024(12) 0.011(12) 0.025(12)
N14 0.060(14) 0.058(14) 0.048(14) 0.029(11) 0.013(11) -0.001(11)
C1 0.057(10) 0.058(10) 0.058(10) 0.012(8) 0.017(8) 0.024(8)
C2 0.057(10) 0.056(10) 0.055(10) 0.013(8) 0.014(8) 0.024(8)
C3 0.060(12) 0.056(12) 0.057(12) 0.011(9) 0.008(9) 0.028(9)
C4 0.079(19) 0.070(19) 0.064(18) 0.031(13) 0.014(12) 0.010(12)
C5 0.059(12) 0.060(12) 0.059(12) 0.014(9) 0.020(10) 0.022(9)
C6 0.058(10) 0.061(10) 0.059(10) 0.013(8) 0.021(8) 0.021(8)
C8 0.042(14) 0.040(15) 0.037(14) 0.017(11) 0.017(11) 0.010(11)
C9 0.049(16) 0.053(16) 0.055(16) 0.014(12) 0.018(12) 0.013(12)
C10 0.056(16) 0.059(17) 0.058(17) 0.017(12) 0.011(12) 0.017(12)
C11 0.055(16) 0.056(16) 0.045(16) 0.018(12) 0.006(11) 0.019(12)
C12 0.046(15) 0.053(16) 0.056(16) 0.014(11) 0.018(12) 0.017(12)
C13 0.057(16) 0.063(17) 0.064(17) 0.018(12) 0.017(12) 0.023(12)
C14 0.045(15) 0.050(16) 0.048(15) 0.018(12) 0.013(11) 0.014(12)
C15 0.074(18) 0.067(18) 0.080(19) 0.024(12) 0.019(12) 0.029(13)
C16 0.070(18) 0.072(18) 0.068(18) 0.019(12) 0.021(12) 0.020(12)
C17 0.09(2) 0.10(2) 0.09(2) 0.031(13) 0.026(13) 0.019(13)
C18 0.20(4) 0.21(4) 0.20(4) 0.061(18) 0.048(16) 0.065(18)
C19 0.063(17) 0.070(18) 0.062(18) 0.021(12) 0.013(12) 0.025(12)
C20 0.077(19) 0.09(2) 0.08(2) 0.027(13) 0.014(12) 0.040(13)
C21 0.08(2) 0.08(2) 0.09(2) 0.018(13) 0.025(13) 0.032(13)
C22 0.069(18) 0.076(19) 0.076(19) 0.020(12) 0.021(12) 0.022(13)
C23 0.058(17) 0.065(17) 0.061(17) 0.017(12) 0.014(12) 0.019(12)
C24 0.09(2) 0.08(2) 0.08(2) 0.031(13) 0.009(13) 0.033(13)

loop_
_atom_type_symbol
_atom_type_description
_atom_type_scat_dispersion_real
_atom_type_scat_dispersion_imag
_atom_type_scat_source
Mo Mo -1.6832 0.6857 'International Tables Vol C Tables 4.2.6.8 and 6.1.1.4'
Ce Ce -0.2486 2.6331 'International Tables Vol C Tables 4.2.6.8 and 6.1.1.4'
O O 0.0106 0.0060 'International Tables Vol C Tables 4.2.6.8 and 6.1.1.4'
N N 0.0061 0.0033 'International Tables Vol C Tables 4.2.6.8 and 6.1.1.4'
C C 0.0033 0.0016 'International Tables Vol C Tables 4.2.6.8 and 6.1.1.4'
H H 0.0000 0.0000 'International Tables Vol C Tables 4.2.6.8 and 6.1.1.4'
Na Na 0.0362 0.0249 'International Tables Vol C Tables 4.2.6.8 and 6.1.1.4'

loop_
_geom_angle_atom_site_label_1
_geom_angle_atom_site_label_2
_geom_angle_atom_site_label_3
_geom_angle
_geom_angle_site_symmetry_1
_geom_angle_site_symmetry_3
_geom_angle_publ_flag
O375 Mo1 O390 102.1(13) . . ?
O375 Mo1 O239 96.5(12) . . ?
O390 Mo1 O239 97.9(11) . . ?
O375 Mo1 O374 98.0(12) . . ?
O390 Mo1 O374 95.7(11) . . ?
O239 Mo1 O374 157.6(11) . . ?
O375 Mo1 O220 95.2(11) . . ?
O390 Mo1 O220 162.7(11) . . ?
O239 Mo1 O220 81.9(10) . . ?
O374 Mo1 O220 79.9(9) . . ?
O375 Mo1 O333 170.9(11) . . ?
O390 Mo1 O333 87.0(11) . . ?
O239 Mo1 O333 81.0(10) . . ?
O374 Mo1 O333 82.0(10) . . ?
O220 Mo1 O333 75.9(9) . . ?
O459 Mo2 O165 103.9(15) . . ?
O459 Mo2 O239 102.1(12) . . ?
O165 Mo2 O239 100.5(12) . . ?
O459 Mo2 O257 95.8(13) . . ?
O165 Mo2 O257 97.1(12) . . ?
O239 Mo2 O257 151.0(11) . . ?
O459 Mo2 O64 157.4(12) . . ?
O165 Mo2 O64 95.1(12) . . ?
O239 Mo2 O64 86.1(10) . . ?
O257 Mo2 O64 69.4(10) . . ?
O459 Mo2 O258 79.3(13) . . ?
O165 Mo2 O258 176.7(12) . . ?
O239 Mo2 O258 79.8(10) . . ?
O257 Mo2 O258 81.4(10) . . ?
O64 Mo2 O258 81.6(10) . . ?
O180 Mo3 O344 104.5(13) . . ?
O180 Mo3 O101 100.8(12) . . ?
O344 Mo3 O101 106.5(11) . . ?
O180 Mo3 O86 97.9(11) . . ?
O344 Mo3 O86 88.3(10) . . ?
O101 Mo3 O86 152.1(11) . . ?
O180 Mo3 O125 94.9(11) . . ?
O344 Mo3 O125 150.6(11) . . ?
O101 Mo3 O125 90.9(10) . . ?
O86 Mo3 O125 67.0(9) . . ?
O180 Mo3 O182 170.1(11) . . ?
O344 Mo3 O182 82.7(11) . . ?
O101 Mo3 O182 83.3(10) . . ?
O86 Mo3 O182 75.2(9) . . ?
O125 Mo3 O182 75.9(10) . . ?
O82 Mo4 O20 103.8(11) . . ?
O82 Mo4 O99 102.2(11) . . ?
O20 Mo4 O99 98.7(10) . . ?
O82 Mo4 O125 105.1(11) . . ?
O20 Mo4 O125 88.5(9) . . ?
O99 Mo4 O125 149.2(10) . . ?
O82 Mo4 O75 95.4(10) . . ?
O20 Mo4 O75 155.7(9) . . ?
O99 Mo4 O75 91.7(10) . . ?
O125 Mo4 O75 71.9(9) . . ?
O82 Mo4 O122 168.3(10) . . ?
O20 Mo4 O122 87.5(9) . . ?
O99 Mo4 O122 72.4(9) . . ?
O125 Mo4 O122 78.2(9) . . ?
O75 Mo4 O122 74.7(8) . . ?
O364 Mo5 O99 99.3(12) . . ?
O364 Mo5 O51 103.2(11) . . ?
O99 Mo5 O51 90.3(11) . . ?
O364 Mo5 O319 101.4(11) . . ?
O99 Mo5 O319 159.3(11) . . ?
O51 Mo5 O319 86.3(10) . . ?
O364 Mo5 O61 99.4(11) . . ?
O99 Mo5 O61 88.6(10) . . ?
O51 Mo5 O61 157.3(10) . . ?
O319 Mo5 O61 86.8(10) . . ?
O364 Mo5 O122 168.6(11) . . ?
O99 Mo5 O122 75.0(9) . . ?
O51 Mo5 O122 86.8(9) . . ?
O319 Mo5 O122 84.4(9) . . ?
O61 Mo5 O122 70.9(9) . . ?
O126 Mo6 O46 100.5(10) . . ?
O126 Mo6 O204 94.2(11) . . ?
O46 Mo6 O204 141.5(9) . . ?
O126 Mo6 O189 93.6(11) . . ?
O46 Mo6 O189 73.6(9) . . ?
O204 Mo6 O189 141.0(10) . . ?
O126 Mo6 O42 100.5(10) . . ?
O46 Mo6 O42 71.0(9) . . ?
O204 Mo6 O42 71.4(9) . . ?
O189 Mo6 O42 143.7(9) . . ?
O126 Mo6 O10 100.0(10) . . ?
O46 Mo6 O10 140.0(9) . . ?
O204 Mo6 O10 69.9(9) . . ?
O189 Mo6 O10 71.1(9) . . ?
O42 Mo6 O10 137.2(9) . . ?
O126 Mo6 O300 173.4(10) . . ?
O46 Mo6 O300 85.0(9) . . ?
O204 Mo6 O300 83.5(9) . . ?
O189 Mo6 O300 84.5(9) . . ?
O42 Mo6 O300 84.6(9) . . ?
O10 Mo6 O300 73.4(9) . . ?
O288 Mo7 O145 105.6(11) . . ?
O288 Mo7 O26 97.6(11) . . ?
O145 Mo7 O26 88.3(11) . . ?
O288 Mo7 O197 102.3(11) . . ?
O145 Mo7 O197 87.7(10) . . ?
O26 Mo7 O197 160.0(11) . . ?
O288 Mo7 O5 94.7(11) . . ?
O145 Mo7 O5 159.7(10) . . ?
O26 Mo7 O5 90.8(10) . . ?
O197 Mo7 O5 86.3(10) . . ?
O288 Mo7 O202 163.4(11) . . ?
O145 Mo7 O202 89.3(9) . . ?
O26 Mo7 O202 75.0(10) . . ?
O197 Mo7 O202 85.4(10) . . ?
O5 Mo7 O202 70.9(9) . . ?
O116 Mo8 O263 101.7(11) . . ?
O116 Mo8 O26 103.5(11) . . ?
O263 Mo8 O26 97.9(11) . . ?
O116 Mo8 O189 104.4(10) . . ?
O263 Mo8 O189 87.3(11) . . ?
O26 Mo8 O189 149.9(10) . . ?
O116 Mo8 O10 96.5(10) . . ?
O263 Mo8 O10 155.4(10) . . ?
O26 Mo8 O10 93.7(10) . . ?
O189 Mo8 O10 72.1(10) . . ?
O116 Mo8 O202 168.5(10) . . ?
O263 Mo8 O202 89.4(10) . . ?
O26 Mo8 O202 71.7(10) . . ?
O189 Mo8 O202 78.7(9) . . ?
O10 Mo8 O202 73.7(9) . . ?
O252 Mo9 O119 102.8(11) . . ?
O252 Mo9 O145 103.9(11) . . ?
O119 Mo9 O145 97.8(11) . . ?
O252 Mo9 O103 106.1(11) . . ?
O119 Mo9 O103 149.1(10) . . ?
O145 Mo9 O103 85.9(10) . . ?
O252 Mo9 O215 96.9(11) . . ?
O119 Mo9 O215 93.5(10) . . ?
O145 Mo9 O215 153.4(10) . . ?
O103 Mo9 O215 72.4(10) . . ?
O252 Mo9 O83 167.7(10) . . ?
O119 Mo9 O83 70.3(9) . . ?
O145 Mo9 O83 87.4(9) . . ?
O103 Mo9 O83 79.2(9) . . ?
O215 Mo9 O83 73.8(9) . . ?
O229 Mo10 O97 93.6(12) . . ?
O229 Mo10 O177 99.8(12) . . ?
O97 Mo10 O177 141.9(10) . . ?
O229 Mo10 O43 103.3(12) . . ?
O97 Mo10 O43 72.2(9) . . ?
O177 Mo10 O43 70.0(9) . . ?
O229 Mo10 O186 92.3(12) . . ?
O97 Mo10 O186 140.7(10) . . ?
O177 Mo10 O186 74.6(10) . . ?
O43 Mo10 O186 143.2(9) . . ?
O229 Mo10 O15 96.4(12) . . ?
O97 Mo10 O15 70.8(9) . . ?
O177 Mo10 O15 141.3(9) . . ?
O43 Mo10 O15 138.9(9) . . ?
O186 Mo10 O15 69.9(9) . . ?
O229 Mo10 O133 170.0(12) . . ?
O97 Mo10 O133 83.5(9) . . ?
O177 Mo10 O133 88.3(9) . . ?
O43 Mo10 O133 85.0(9) . . ?
O186 Mo10 O133 84.1(9) . . ?
O15 Mo10 O133 73.6(9) . . ?
O370 Mo11 O405 102.7(14) . . ?
O370 Mo11 O429 103.9(12) . . ?
O405 Mo11 O429 100.3(14) . . ?
O370 Mo11 O46 93.1(11) . . ?
O405 Mo11 O46 95.8(12) . . ?
O429 Mo11 O46 153.3(11) . . ?
O370 Mo11 O42 156.0(11) . . ?
O405 Mo11 O42 94.5(12) . . ?
O429 Mo11 O42 89.2(10) . . ?
O46 Mo11 O42 68.3(9) . . ?
O370 Mo11 O412 82.4(11) . . ?
O405 Mo11 O412 173.0(13) . . ?
O429 Mo11 O412 82.9(12) . . ?
O46 Mo11 O412 79.0(10) . . ?
O42 Mo11 O412 79.3(9) . . ?
O365 Mo12 O193 104.9(13) . . ?
O365 Mo12 O319 102.0(12) . . ?
O193 Mo12 O319 105.0(12) . . ?
O365 Mo12 O42 96.8(11) . . ?
O193 Mo12 O42 89.1(11) . . ?
O319 Mo12 O42 152.5(10) . . ?
O365 Mo12 O204 93.3(11) . . ?
O193 Mo12 O204 153.4(11) . . ?
O319 Mo12 O204 89.5(10) . . ?
O42 Mo12 O204 69.4(9) . . ?
O365 Mo12 O398 170.3(11) . . ?
O193 Mo12 O398 84.0(12) . . ?
O319 Mo12 O398 78.9(10) . . ?
O42 Mo12 O398 79.2(9) . . ?
O204 Mo12 O398 77.0(9) . . ?
O211 Mo13 O210 102.4(12) . . ?
O211 Mo13 O292 91.7(12) . . ?
O210 Mo13 O292 144.1(11) . . ?
O211 Mo13 O135 91.7(11) . . ?
O210 Mo13 O135 70.7(10) . . ?
O292 Mo13 O135 142.5(10) . . ?
O211 Mo13 O76 102.6(12) . . ?
O210 Mo13 O76 72.6(11) . . ?
O292 Mo13 O76 72.1(11) . . ?
O135 Mo13 O76 142.7(10) . . ?
O211 Mo13 O35 98.9(11) . . ?
O210 Mo13 O35 137.8(10) . . ?
O292 Mo13 O35 69.8(10) . . ?
O135 Mo13 O35 72.8(9) . . ?
O76 Mo13 O35 136.5(10) . . ?
O211 Mo13 O277 173.8(11) . . ?
O210 Mo13 O277 82.6(10) . . ?
O292 Mo13 O277 86.1(10) . . ?
O135 Mo13 O277 86.6(9) . . ?
O76 Mo13 O277 82.2(10) . . ?
O35 Mo13 O277 75.0(9) . . ?
O168 Mo14 O28 105.3(11) . . ?
O168 Mo14 O123 97.7(11) . . ?
O28 Mo14 O123 89.8(10) . . ?
O168 Mo14 O373 102.9(10) . . ?
O28 Mo14 O373 85.8(10) . . ?
O123 Mo14 O373 159.4(10) . . ?
O168 Mo14 O9 96.3(11) . . ?
O28 Mo14 O9 158.2(9) . . ?
O123 Mo14 O9 90.8(10) . . ?
O373 Mo14 O9 86.0(9) . . ?
O168 Mo14 O65 166.6(10) . . ?
O28 Mo14 O65 87.4(9) . . ?
O123 Mo14 O65 77.9(10) . . ?
O373 Mo14 O65 81.8(9) . . ?
O9 Mo14 O65 71.4(9) . . ?
O327 Mo15 O139 103.2(12) . . ?
O327 Mo15 O123 103.1(12) . . ?
O139 Mo15 O123 98.0(11) . . ?
O327 Mo15 O135 103.9(11) . . ?
O139 Mo15 O135 87.5(10) . . ?
O123 Mo15 O135 150.4(10) . . ?
O327 Mo15 O35 95.4(12) . . ?
O139 Mo15 O35 155.7(10) . . ?
O123 Mo15 O35 92.7(10) . . ?
O135 Mo15 O35 72.9(9) . . ?
O327 Mo15 O65 168.6(11) . . ?
O139 Mo15 O65 88.0(9) . . ?
O123 Mo15 O65 73.1(9) . . ?
O135 Mo15 O65 78.0(9) . . ?
O35 Mo15 O65 74.3(9) . . ?
O234 Mo16 O340 104.7(12) . . ?
O234 Mo16 O373 100.1(12) . . ?
O340 Mo16 O373 106.8(11) . . ?
O234 Mo16 O216 99.4(11) . . ?
O340 Mo16 O216 88.1(11) . . ?
O373 Mo16 O216 151.5(11) . . ?
O234 Mo16 O157 92.7(11) . . ?
O340 Mo16 O157 152.8(11) . . ?
O373 Mo16 O157 90.2(10) . . ?
O216 Mo16 O157 68.2(9) . . ?
O234 Mo16 O392 169.3(11) . . ?
O340 Mo16 O392 85.4(11) . . ?
O373 Mo16 O392 80.0(11) . . ?
O216 Mo16 O392 77.0(10) . . ?
O157 Mo16 O392 76.6(9) . . ?
O144 Mo17 O28 102.6(11) . . ?
O144 Mo17 O7 105.0(11) . . ?
O28 Mo17 O7 99.8(10) . . ?
O144 Mo17 O157 102.7(11) . . ?
O28 Mo17 O157 87.3(9) . . ?
O7 Mo17 O157 149.1(10) . . ?
O144 Mo17 O3 96.1(10) . . ?
O28 Mo17 O3 154.5(9) . . ?
O7 Mo17 O3 91.9(9) . . ?
O157 Mo17 O3 71.6(9) . . ?
O144 Mo17 O132 168.4(10) . . ?
O28 Mo17 O132 89.0(9) . . ?
O7 Mo17 O132 71.7(9) . . ?
O157 Mo17 O132 78.5(9) . . ?
O3 Mo17 O132 73.1(8) . . ?
O59 Mo18 O139 104.2(11) . . ?
O59 Mo18 O7 99.9(10) . . ?
O139 Mo18 O7 89.4(10) . . ?
O59 Mo18 O244 102.6(11) . . ?
O139 Mo18 O244 87.7(10) . . ?
O7 Mo18 O244 157.4(10) . . ?
O59 Mo18 O22 98.5(11) . . ?
O139 Mo18 O22 157.2(10) . . ?
O7 Mo18 O22 88.1(10) . . ?
O244 Mo18 O22 86.0(10) . . ?
O59 Mo18 O132 166.4(10) . . ?
O139 Mo18 O132 87.7(9) . . ?
O7 Mo18 O132 73.4(9) . . ?
O244 Mo18 O132 84.1(10) . . ?
O22 Mo18 O132 69.9(9) . . ?
O179 Mo19 O29 104.3(11) . . ?
O179 Mo19 O12 97.4(12) . . ?
O29 Mo19 O12 88.6(11) . . ?
O179 Mo19 O49 102.7(11) . . ?
O29 Mo19 O49 86.8(10) . . ?
O12 Mo19 O49 159.9(10) . . ?
O179 Mo19 O22 99.4(11) . . ?
O29 Mo19 O22 156.2(10) . . ?
O12 Mo19 O22 90.9(10) . . ?
O49 Mo19 O22 85.6(10) . . ?
O179 Mo19 O115 167.5(11) . . ?
O29 Mo19 O115 86.0(9) . . ?
O12 Mo19 O115 75.6(9) . . ?
O49 Mo19 O115 84.6(9) . . ?
O22 Mo19 O115 70.9(9) . . ?
O34 Mo20 O367 100.7(11) . . ?
O34 Mo20 O216 98.6(11) . . ?
O367 Mo20 O216 71.8(10) . . ?
O34 Mo20 O157 92.5(10) . . ?
O367 Mo20 O157 143.6(10) . . ?
O216 Mo20 O157 72.7(10) . . ?
O34 Mo20 O8 93.5(10) . . ?
O367 Mo20 O8 71.6(10) . . ?
O216 Mo20 O8 143.0(10) . . ?
O157 Mo20 O8 141.8(9) . . ?
O34 Mo20 O3 100.1(10) . . ?
O367 Mo20 O3 138.3(9) . . ?
O216 Mo20 O3 139.0(10) . . ?
O157 Mo20 O3 70.3(9) . . ?
O8 Mo20 O3 71.5(9) . . ?
O34 Mo20 O175 174.4(11) . . ?
O367 Mo20 O175 83.6(10) . . ?
O216 Mo20 O175 86.1(10) . . ?
O157 Mo20 O175 86.0(9) . . ?
O8 Mo20 O175 84.5(9) . . ?
O3 Mo20 O175 74.4(9) . . ?
O36 Mo21 O66 104.2(11) . . ?
O36 Mo21 O12 102.9(11) . . ?
O66 Mo21 O12 98.6(10) . . ?
O36 Mo21 O8 104.6(11) . . ?
O66 Mo21 O8 86.6(10) . . ?
O12 Mo21 O8 149.8(11) . . ?
O36 Mo21 O3 95.7(10) . . ?
O66 Mo21 O3 154.2(9) . . ?
O12 Mo21 O3 92.6(10) . . ?
O8 Mo21 O3 72.5(9) . . ?
O36 Mo21 O115 168.7(10) . . ?
O66 Mo21 O115 86.8(9) . . ?
O12 Mo21 O115 72.6(9) . . ?
O8 Mo21 O115 78.0(9) . . ?
O3 Mo21 O115 74.4(8) . . ?
O262 Mo22 O381 102.6(14) . . ?
O262 Mo22 O318 101.8(12) . . ?
O381 Mo22 O318 104.5(12) . . ?
O262 Mo22 O367 96.6(12) . . ?
O381 Mo22 O367 90.5(11) . . ?
O318 Mo22 O367 153.0(11) . . ?
O262 Mo22 O8 93.1(11) . . ?
O381 Mo22 O8 154.7(11) . . ?
O318 Mo22 O8 91.3(10) . . ?
O367 Mo22 O8 67.8(9) . . ?
O262 Mo22 O352 170.0(12) . . ?
O381 Mo22 O352 86.8(12) . . ?
O318 Mo22 O352 78.8(10) . . ?
O367 Mo22 O352 79.7(10) . . ?
O8 Mo22 O352 77.0(10) . . ?
O233 Mo23 O29 104.0(12) . . ?
O233 Mo23 O41 103.3(12) . . ?
O29 Mo23 O41 98.9(11) . . ?
O233 Mo23 O69 103.4(12) . . ?
O29 Mo23 O69 87.2(10) . . ?
O41 Mo23 O69 150.2(10) . . ?
O233 Mo23 O67 94.6(11) . . ?
O29 Mo23 O67 154.2(10) . . ?
O41 Mo23 O67 94.0(10) . . ?
O69 Mo23 O67 70.9(9) . . ?
O233 Mo23 O219 167.8(10) . . ?
O29 Mo23 O219 88.1(9) . . ?
O41 Mo23 O219 72.5(9) . . ?
O69 Mo23 O219 78.6(9) . . ?
O67 Mo23 O219 74.5(9) . . ?
O130 Mo24 O41 98.7(12) . . ?
O130 Mo24 O66 105.4(11) . . ?
O41 Mo24 O66 88.8(10) . . ?
O130 Mo24 O4 97.9(11) . . ?
O41 Mo24 O4 89.0(10) . . ?
O66 Mo24 O4 156.6(10) . . ?
O130 Mo24 O318 101.8(11) . . ?
O41 Mo24 O318 159.4(10) . . ?
O66 Mo24 O318 87.3(10) . . ?
O4 Mo24 O318 86.6(9) . . ?
O130 Mo24 O219 165.7(10) . . ?
O41 Mo24 O219 73.8(9) . . ?
O66 Mo24 O219 86.9(9) . . ?
O4 Mo24 O219 70.2(9) . . ?
O318 Mo24 O219 85.7(9) . . ?
O173 Mo25 O11 101.2(11) . . ?
O173 Mo25 O13 101.5(11) . . ?
O11 Mo25 O13 100.6(10) . . ?
O173 Mo25 O124 105.3(11) . . ?
O11 Mo25 O124 86.2(10) . . ?
O13 Mo25 O124 150.5(9) . . ?
O173 Mo25 O67 96.7(11) . . ?
O11 Mo25 O67 154.8(9) . . ?
O13 Mo25 O67 93.0(9) . . ?
O124 Mo25 O67 71.9(9) . . ?
O173 Mo25 O80 169.8(10) . . ?
O11 Mo25 O80 88.3(9) . . ?
O13 Mo25 O80 72.9(9) . . ?
O124 Mo25 O80 78.7(9) . . ?
O67 Mo25 O80 75.4(8) . . ?
O38 Mo26 O13 99.1(11) . . ?
O38 Mo26 O16 102.6(10) . . ?
O13 Mo26 O16 88.1(10) . . ?
O38 Mo26 O250 101.4(11) . . ?
O13 Mo26 O250 159.4(10) . . ?
O16 Mo26 O250 89.2(10) . . ?
O38 Mo26 O4 99.5(10) . . ?
O13 Mo26 O4 89.0(9) . . ?
O16 Mo26 O4 157.8(10) . . ?
O250 Mo26 O4 85.9(9) . . ?
O38 Mo26 O80 168.3(10) . . ?
O13 Mo26 O80 74.5(9) . . ?
O16 Mo26 O80 87.2(9) . . ?
O250 Mo26 O80 85.1(9) . . ?
O4 Mo26 O80 70.9(8) . . ?
O235 Mo27 O11 103.3(11) . . ?
O235 Mo27 O18 100.9(11) . . ?
O11 Mo27 O18 88.9(9) . . ?
O235 Mo27 O120 102.7(12) . . ?
O11 Mo27 O120 86.1(10) . . ?
O18 Mo27 O120 156.3(10) . . ?
O235 Mo27 O104 99.6(11) . . ?
O11 Mo27 O104 156.9(9) . . ?
O18 Mo27 O104 89.6(9) . . ?
O120 Mo27 O104 86.0(9) . . ?
O235 Mo27 O143 168.7(10) . . ?
O11 Mo27 O143 86.8(9) . . ?
O18 Mo27 O143 74.1(9) . . ?
O120 Mo27 O143 82.5(9) . . ?
O104 Mo27 O143 70.6(8) . . ?
O270 Mo28 O18 103.5(11) . . ?
O270 Mo28 O16 103.4(11) . . ?
O18 Mo28 O16 99.5(10) . . ?
O270 Mo28 O33 104.2(11) . . ?
O18 Mo28 O33 149.0(10) . . ?
O16 Mo28 O33 87.3(10) . . ?
O270 Mo28 O73 95.9(11) . . ?
O18 Mo28 O73 90.7(9) . . ?
O16 Mo28 O73 155.3(10) . . ?
O33 Mo28 O73 72.9(9) . . ?
O270 Mo28 O143 169.0(10) . . ?
O18 Mo28 O143 71.3(9) . . ?
O16 Mo28 O143 87.2(9) . . ?
O33 Mo28 O143 79.0(9) . . ?
O73 Mo28 O143 74.8(8) . . ?
O110 Mo29 O53 102.2(10) . . ?
O110 Mo29 O188 94.0(10) . . ?
O53 Mo29 O188 142.3(9) . . ?
O110 Mo29 O79 100.0(10) . . ?
O53 Mo29 O79 70.5(9) . . ?
O188 Mo29 O79 73.4(9) . . ?
O110 Mo29 O33 91.6(10) . . ?
O53 Mo29 O33 72.5(9) . . ?
O188 Mo29 O33 141.4(9) . . ?
O79 Mo29 O33 142.7(9) . . ?
O110 Mo29 O73 99.7(10) . . ?
O53 Mo29 O73 137.7(9) . . ?
O188 Mo29 O73 70.2(9) . . ?
O79 Mo29 O73 139.5(9) . . ?
O33 Mo29 O73 71.1(9) . . ?
O110 Mo29 O149 173.6(10) . . ?
O53 Mo29 O149 81.8(9) . . ?
O188 Mo29 O149 85.5(9) . . ?
O79 Mo29 O149 86.0(9) . . ?
O33 Mo29 O149 84.9(9) . . ?
O73 Mo29 O149 74.2(8) . . ?
O198 Mo30 O100 103.0(11) . . ?
O198 Mo30 O160 101.4(11) . . ?
O100 Mo30 O160 95.0(10) . . ?
O198 Mo30 O188 105.1(10) . . ?
O100 Mo30 O188 89.9(9) . . ?
O160 Mo30 O188 151.1(10) . . ?
O198 Mo30 O73 95.1(10) . . ?
O100 Mo30 O73 157.0(10) . . ?
O160 Mo30 O73 95.1(10) . . ?
O188 Mo30 O73 71.6(9) . . ?
O198 Mo30 O90 166.2(10) . . ?
O100 Mo30 O90 89.4(9) . . ?
O160 Mo30 O90 71.3(9) . . ?
O188 Mo30 O90 80.4(9) . . ?
O73 Mo30 O90 74.4(8) . . ?
O141 Mo31 O160 100.0(12) . . ?
O141 Mo31 O247 100.9(11) . . ?
O160 Mo31 O247 159.0(11) . . ?
O141 Mo31 O140 104.8(11) . . ?
O160 Mo31 O140 90.9(10) . . ?
O247 Mo31 O140 86.1(10) . . ?
O141 Mo31 O104 97.9(11) . . ?
O160 Mo31 O104 87.4(9) . . ?
O247 Mo31 O104 87.4(9) . . ?
O140 Mo31 O104 157.1(9) . . ?
O141 Mo31 O90 165.7(10) . . ?
O160 Mo31 O90 74.8(9) . . ?
O247 Mo31 O90 84.4(9) . . ?
O140 Mo31 O90 88.7(9) . . ?
O104 Mo31 O90 68.8(8) . . ?
O87 Mo32 O274 105.2(13) . . ?
O87 Mo32 O247 101.2(11) . . ?
O274 Mo32 O247 105.0(11) . . ?
O87 Mo32 O167 97.0(11) . . ?
O274 Mo32 O167 88.8(11) . . ?
O247 Mo32 O167 153.2(9) . . ?
O87 Mo32 O195 96.4(11) . . ?
O274 Mo32 O195 149.8(11) . . ?
O247 Mo32 O195 90.8(9) . . ?
O167 Mo32 O195 67.6(9) . . ?
O87 Mo32 O322 174.1(11) . . ?
O274 Mo32 O322 80.0(11) . . ?
O247 Mo32 O322 79.8(9) . . ?
O167 Mo32 O322 80.2(9) . . ?
O195 Mo32 O322 77.7(9) . . ?
O93 Mo33 O100 103.6(11) . . ?
O93 Mo33 O44 97.9(11) . . ?
O100 Mo33 O44 91.8(10) . . ?
O93 Mo33 O224 103.8(11) . . ?
O100 Mo33 O224 86.3(10) . . ?
O44 Mo33 O224 158.0(10) . . ?
O93 Mo33 O94 100.9(11) . . ?
O100 Mo33 O94 155.3(10) . . ?
O44 Mo33 O94 87.8(10) . . ?
O224 Mo33 O94 85.0(10) . . ?
O93 Mo33 O334 168.1(11) . . ?
O100 Mo33 O334 85.5(10) . . ?
O44 Mo33 O334 73.8(9) . . ?
O224 Mo33 O334 84.2(10) . . ?
O94 Mo33 O334 70.7(9) . . ?
O280 Mo34 O140 104.9(12) . . ?
O280 Mo34 O44 102.2(12) . . ?
O140 Mo34 O44 96.4(10) . . ?
O280 Mo34 O195 101.8(11) . . ?
O140 Mo34 O195 89.6(10) . . ?
O44 Mo34 O195 152.9(10) . . ?
O280 Mo34 O50 95.3(11) . . ?
O140 Mo34 O50 155.5(10) . . ?
O44 Mo34 O50 92.8(9) . . ?
O195 Mo34 O50 72.5(9) . . ?
O280 Mo34 O334 171.7(11) . . ?
O140 Mo34 O334 83.4(10) . . ?
O44 Mo34 O334 75.1(10) . . ?
O195 Mo34 O334 79.3(10) . . ?
O50 Mo34 O334 77.0(9) . . ?
O109 Mo35 O167 100.6(11) . . ?
O109 Mo35 O195 93.1(11) . . ?
O167 Mo35 O195 72.4(10) . . ?
O109 Mo35 O63 96.3(11) . . ?
O167 Mo35 O63 140.2(10) . . ?
O195 Mo35 O63 142.4(10) . . ?
O109 Mo35 O39 99.5(11) . . ?
O167 Mo35 O39 70.1(10) . . ?
O195 Mo35 O39 142.0(10) . . ?
O63 Mo35 O39 71.7(10) . . ?
O109 Mo35 O50 97.5(10) . . ?
O167 Mo35 O50 139.7(9) . . ?
O195 Mo35 O50 71.0(9) . . ?
O63 Mo35 O50 71.7(9) . . ?
O39 Mo35 O50 141.0(9) . . ?
O109 Mo35 O14 171.7(10) . . ?
O167 Mo35 O14 85.4(9) . . ?
O195 Mo35 O14 83.1(9) . . ?
O63 Mo35 O14 82.4(9) . . ?
O39 Mo35 O14 88.0(9) . . ?
O50 Mo35 O14 74.3(8) . . ?
O109 Mo35 M12' 95.9(9) . . ?
O167 Mo35 M12' 36.3(9) . . ?
O195 Mo35 M12' 108.6(8) . . ?
O63 Mo35 M12' 106.6(9) . . ?
O39 Mo35 M12' 34.9(8) . . ?
O50 Mo35 M12' 166.6(7) . . ?
O14 Mo35 M12' 92.4(7) . . ?
O190 Mo36 O14 104.8(11) . . ?
O190 Mo36 O268 105.3(11) . . ?
O14 Mo36 O268 98.5(9) . . ?
O190 Mo36 O334 101.5(11) . . ?
O14 Mo36 O334 98.5(10) . . ?
O268 Mo36 O334 143.3(10) . . ?
O190 Mo36 O94 98.7(11) . . ?
O14 Mo36 O94 156.4(10) . . ?
O268 Mo36 O94 77.0(9) . . ?
O334 Mo36 O94 74.5(10) . . ?
O190 Mo36 O50 177.2(10) . . ?
O14 Mo36 O50 75.1(9) . . ?
O268 Mo36 O50 77.5(9) . . ?
O334 Mo36 O50 75.8(9) . . ?
O94 Mo36 O50 81.3(9) . . ?
O251 Mo37 O231 101.9(12) . . ?
O251 Mo37 O147 100.5(13) . . ?
O231 Mo37 O147 95.0(11) . . ?
O251 Mo37 O88 100.3(12) . . ?
O231 Mo37 O88 86.0(10) . . ?
O147 Mo37 O88 158.5(10) . . ?
O251 Mo37 O94 101.4(12) . . ?
O231 Mo37 O94 155.8(10) . . ?
O147 Mo37 O94 86.8(10) . . ?
O88 Mo37 O94 83.8(10) . . ?
O251 Mo37 O268 168.7(12) . . ?
O231 Mo37 O268 88.0(9) . . ?
O147 Mo37 O268 72.9(9) . . ?
O88 Mo37 O268 85.6(9) . . ?
O94 Mo37 O268 69.4(9) . . ?
O283 Mo38 O176 104.0(12) . . ?
O283 Mo38 O147 101.0(12) . . ?
O176 Mo38 O147 93.1(10) . . ?
O283 Mo38 O63 104.1(12) . . ?
O176 Mo38 O63 89.8(9) . . ?
O147 Mo38 O63 153.3(10) . . ?
O283 Mo38 O50 96.9(12) . . ?
O176 Mo38 O50 156.0(9) . . ?
O147 Mo38 O50 94.6(10) . . ?
O63 Mo38 O50 73.5(9) . . ?
O283 Mo38 O268 170.0(11) . . ?
O176 Mo38 O268 84.5(9) . . ?
O147 Mo38 O268 72.9(9) . . ?
O63 Mo38 O268 80.9(9) . . ?
O50 Mo38 O268 76.1(9) . . ?
O355 Mo39 O223 101.3(12) . . ?
O355 Mo39 O231 102.2(12) . . ?
O223 Mo39 O231 95.0(11) . . ?
O355 Mo39 O23 103.1(11) . . ?
O223 Mo39 O23 153.8(10) . . ?
O231 Mo39 O23 89.0(10) . . ?
O355 Mo39 O121 96.3(11) . . ?
O223 Mo39 O121 96.1(10) . . ?
O231 Mo39 O121 156.1(10) . . ?
O23 Mo39 O121 71.9(9) . . ?
O355 Mo39 O265 170.5(11) . . ?
O223 Mo39 O265 74.1(10) . . ?
O231 Mo39 O265 86.7(9) . . ?
O23 Mo39 O265 80.3(9) . . ?
O121 Mo39 O265 76.2(9) . . ?
O146 Mo40 O91 101.7(11) . . ?
O146 Mo40 O287 102.4(11) . . ?
O91 Mo40 O287 95.6(10) . . ?
O146 Mo40 O273 102.3(11) . . ?
O91 Mo40 O273 89.8(10) . . ?
O287 Mo40 O273 153.1(10) . . ?
O146 Mo40 O121 95.0(11) . . ?
O91 Mo40 O121 158.5(10) . . ?
O287 Mo40 O121 93.9(10) . . ?
O273 Mo40 O121 73.4(10) . . ?
O146 Mo40 O162 170.1(11) . . ?
O91 Mo40 O162 87.4(10) . . ?
O287 Mo40 O162 72.4(9) . . ?
O273 Mo40 O162 81.5(10) . . ?
O121 Mo40 O162 77.2(9) . . ?
O209 Mo41 O227 103.8(12) . . ?
O209 Mo41 O194 102.6(11) . . ?
O227 Mo41 O194 95.3(12) . . ?
O209 Mo41 O186 105.2(11) . . ?
O227 Mo41 O186 148.9(11) . . ?
O194 Mo41 O186 89.2(10) . . ?
O209 Mo41 O15 96.7(10) . . ?
O227 Mo41 O15 94.3(11) . . ?
O194 Mo41 O15 155.7(10) . . ?
O186 Mo41 O15 71.4(9) . . ?
O209 Mo41 O279 170.0(10) . . ?
O227 Mo41 O279 71.0(10) . . ?
O194 Mo41 O279 86.5(10) . . ?
O186 Mo41 O279 78.6(9) . . ?
O15 Mo41 O279 75.6(9) . . ?
O128 Mo42 O71 101.3(11) . . ?
O128 Mo42 O52 103.9(11) . . ?
O71 Mo42 O52 99.5(10) . . ?
O128 Mo42 O97 102.4(10) . . ?
O71 Mo42 O97 88.4(10) . . ?
O52 Mo42 O97 150.3(10) . . ?
O128 Mo42 O15 95.1(11) . . ?
O71 Mo42 O15 156.3(10) . . ?
O52 Mo42 O15 92.9(10) . . ?
O97 Mo42 O15 71.3(9) . . ?
O128 Mo42 O170 169.4(10) . . ?
O71 Mo42 O170 89.3(9) . . ?
O52 Mo42 O170 73.2(9) . . ?
O97 Mo42 O170 78.4(9) . . ?
O15 Mo42 O170 75.1(9) . . ?
O403 Mo43 O366 103.2(12) . . ?
O403 Mo43 O183 101.6(12) . . ?
O366 Mo43 O183 105.6(11) . . ?
O403 Mo43 O43 96.8(11) . . ?
O366 Mo43 O43 88.8(10) . . ?
O183 Mo43 O43 153.2(10) . . ?
O403 Mo43 O97 95.8(11) . . ?
O366 Mo43 O97 151.8(11) . . ?
O183 Mo43 O97 90.5(10) . . ?
O43 Mo43 O97 68.2(9) . . ?
O403 Mo43 O298 173.3(11) . . ?
O366 Mo43 O298 82.9(11) . . ?
O183 Mo43 O298 79.1(10) . . ?
O43 Mo43 O298 80.4(9) . . ?
O97 Mo43 O298 77.5(9) . . ?
O60 Mo44 O45 101.9(11) . . ?
O60 Mo44 O142 101.6(11) . . ?
O45 Mo44 O142 107.8(10) . . ?
O60 Mo44 O155 94.2(11) . . ?
O45 Mo44 O155 87.0(9) . . ?
O142 Mo44 O155 155.4(10) . . ?
O60 Mo44 O24 93.0(10) . . ?
O45 Mo44 O24 151.8(9) . . ?
O142 Mo44 O24 92.1(9) . . ?
O155 Mo44 O24 68.1(9) . . ?
O60 Mo44 O314 169.0(11) . . ?
O45 Mo44 O314 87.7(10) . . ?
O142 Mo44 O314 80.1(10) . . ?
O155 Mo44 O314 80.9(9) . . ?
O24 Mo44 O314 76.1(9) . . ?
O299 Mo45 O72 102.7(10) . . ?
O299 Mo45 O85 101.3(10) . . ?
O72 Mo45 O85 97.9(10) . . ?
O299 Mo45 O24 104.3(10) . . ?
O72 Mo45 O24 150.0(9) . . ?
O85 Mo45 O24 89.6(9) . . ?
O299 Mo45 O6 97.2(10) . . ?
O72 Mo45 O6 93.2(9) . . ?
O85 Mo45 O6 155.8(9) . . ?
O24 Mo45 O6 70.7(9) . . ?
O299 Mo45 O134 170.3(9) . . ?
O72 Mo45 O134 72.2(9) . . ?
O85 Mo45 O134 87.8(9) . . ?
O24 Mo45 O134 79.1(8) . . ?
O6 Mo45 O134 75.1(8) . . ?
O58 Mo46 O71 103.8(10) . . ?
O58 Mo46 O72 103.7(11) . . ?
O71 Mo46 O72 89.0(9) . . ?
O58 Mo46 O183 99.4(11) . . ?
O71 Mo46 O183 87.6(9) . . ?
O72 Mo46 O183 156.8(10) . . ?
O58 Mo46 O1 98.4(10) . . ?
O71 Mo46 O1 157.6(10) . . ?
O72 Mo46 O1 88.5(9) . . ?
O183 Mo46 O1 86.0(9) . . ?
O58 Mo46 O134 167.7(9) . . ?
O71 Mo46 O134 88.2(9) . . ?
O72 Mo46 O134 73.4(9) . . ?
O183 Mo46 O134 83.5(9) . . ?
O1 Mo46 O134 69.8(9) . . ?
O187 Mo47 O2 101.3(11) . . ?
O187 Mo47 O30 97.6(11) . . ?
O2 Mo47 O30 88.8(10) . . ?
O187 Mo47 O57 102.0(10) . . ?
O2 Mo47 O57 88.3(9) . . ?
O30 Mo47 O57 160.4(9) . . ?
O187 Mo47 O1 100.2(10) . . ?
O2 Mo47 O1 158.5(10) . . ?
O30 Mo47 O1 90.1(10) . . ?
O57 Mo47 O1 85.5(9) . . ?
O187 Mo47 O208 167.4(10) . . ?
O2 Mo47 O208 89.1(9) . . ?
O30 Mo47 O208 75.3(9) . . ?
O57 Mo47 O208 85.3(9) . . ?
O1 Mo47 O208 70.0(9) . . ?
O243 Mo48 O19 101.5(12) . . ?
O243 Mo48 O30 101.8(11) . . ?
O19 Mo48 O30 98.8(11) . . ?
O243 Mo48 O289 104.6(11) . . ?
O19 Mo48 O289 88.0(10) . . ?
O30 Mo48 O289 150.8(10) . . ?
O243 Mo48 O6 96.1(11) . . ?
O19 Mo48 O6 155.9(10) . . ?
O30 Mo48 O6 93.5(10) . . ?
O289 Mo48 O6 71.6(9) . . ?
O243 Mo48 O208 169.1(11) . . ?
O19 Mo48 O208 89.0(9) . . ?
O30 Mo48 O208 73.3(9) . . ?
O289 Mo48 O208 78.5(9) . . ?
O6 Mo48 O208 74.7(9) . . ?
O267 Mo49 O2 100.5(11) . . ?
O267 Mo49 O77 101.8(11) . . ?
O2 Mo49 O77 98.2(10) . . ?
O267 Mo49 O21 106.1(11) . . ?
O2 Mo49 O21 88.7(10) . . ?
O77 Mo49 O21 149.5(10) . . ?
O267 Mo49 O75 99.6(11) . . ?
O2 Mo49 O75 155.3(9) . . ?
O77 Mo49 O75 91.8(10) . . ?
O21 Mo49 O75 71.8(9) . . ?
O267 Mo49 O181 170.7(10) . . ?
O2 Mo49 O181 87.9(9) . . ?
O77 Mo49 O181 72.8(9) . . ?
O21 Mo49 O181 77.9(9) . . ?
O75 Mo49 O181 73.4(8) . . ?
O169 Mo50 O77 98.7(11) . . ?
O169 Mo50 O19 102.1(11) . . ?
O77 Mo50 O19 90.0(10) . . ?
O169 Mo50 O98 102.6(11) . . ?
O77 Mo50 O98 158.6(10) . . ?
O19 Mo50 O98 87.7(10) . . ?
O169 Mo50 O61 100.2(11) . . ?
O77 Mo50 O61 88.9(10) . . ?
O19 Mo50 O61 157.6(10) . . ?
O98 Mo50 O61 85.3(10) . . ?
O169 Mo50 O181 168.4(11) . . ?
O77 Mo50 O181 75.4(9) . . ?
O19 Mo50 O181 88.1(9) . . ?
O98 Mo50 O181 83.3(9) . . ?
O61 Mo50 O181 70.0(9) . . ?
O136 Mo51 O86 100.4(12) . . ?
O136 Mo51 O125 93.0(11) . . ?
O86 Mo51 O125 70.8(10) . . ?
O136 Mo51 O21 94.6(11) . . ?
O86 Mo51 O21 143.4(9) . . ?
O125 Mo51 O21 141.8(9) . . ?
O136 Mo51 O40 97.5(11) . . ?
O86 Mo51 O40 72.3(9) . . ?
O125 Mo51 O40 142.8(9) . . ?
O21 Mo51 O40 72.8(9) . . ?
O136 Mo51 O75 99.8(11) . . ?
O86 Mo51 O75 138.0(9) . . ?
O125 Mo51 O75 71.7(9) . . ?
O21 Mo51 O75 70.1(8) . . ?
O40 Mo51 O75 140.0(9) . . ?
O136 Mo51 O137 173.7(10) . . ?
O86 Mo51 O137 84.7(9) . . ?
O125 Mo51 O137 85.1(9) . . ?
O21 Mo51 O137 83.3(9) . . ?
O40 Mo51 O137 87.6(9) . . ?
O75 Mo51 O137 73.9(8) . . ?
O78 Mo52 O388 101.7(13) . . ?
O78 Mo52 O57 101.6(11) . . ?
O388 Mo52 O57 106.4(10) . . ?
O78 Mo52 O40 96.1(11) . . ?
O388 Mo52 O40 86.8(10) . . ?
O57 Mo52 O40 155.1(9) . . ?
O78 Mo52 O21 94.5(11) . . ?
O388 Mo52 O21 151.7(11) . . ?
O57 Mo52 O21 92.6(9) . . ?
O40 Mo52 O21 68.4(9) . . ?
O78 Mo52 O261 171.3(12) . . ?
O388 Mo52 O261 85.7(11) . . ?
O57 Mo52 O261 80.2(9) . . ?
O40 Mo52 O261 79.8(9) . . ?
O21 Mo52 O261 76.9(9) . . ?
O152 Mo53 O254 103.8(12) . . ?
O152 Mo53 O98 101.2(11) . . ?
O254 Mo53 O98 106.6(11) . . ?
O152 Mo53 O37 99.2(10) . . ?
O254 Mo53 O37 88.6(10) . . ?
O98 Mo53 O37 150.7(10) . . ?
O152 Mo53 O289 93.8(11) . . ?
O254 Mo53 O289 151.7(11) . . ?
O98 Mo53 O289 91.1(10) . . ?
O37 Mo53 O289 66.6(9) . . ?
O152 Mo53 O332 172.1(11) . . ?
O254 Mo53 O332 84.1(11) . . ?
O98 Mo53 O332 76.4(10) . . ?
O37 Mo53 O332 80.5(9) . . ?
O289 Mo53 O332 78.8(9) . . ?
O62 Mo54 O199 103.4(11) . . ?
O62 Mo54 O208 108.3(11) . . ?
O199 Mo54 O208 103.5(11) . . ?
O62 Mo54 O134 103.1(10) . . ?
O199 Mo54 O134 93.4(9) . . ?
O208 Mo54 O134 139.4(10) . . ?
O62 Mo54 O1 98.2(10) . . ?
O199 Mo54 O1 156.7(10) . . ?
O208 Mo54 O1 77.5(10) . . ?
O134 Mo54 O1 73.1(9) . . ?
O62 Mo54 O6 174.2(10) . . ?
O199 Mo54 O6 72.3(9) . . ?
O208 Mo54 O6 76.9(9) . . ?
O134 Mo54 O6 73.5(8) . . ?
O1 Mo54 O6 85.5(8) . . ?
O184 Mo55 O336 99.0(13) . . ?
O184 Mo55 O266 102.6(13) . . ?
O336 Mo55 O266 104.9(12) . . ?
O184 Mo55 O155 96.2(12) . . ?
O336 Mo55 O155 89.5(11) . . ?
O266 Mo55 O155 154.0(11) . . ?
O184 Mo55 O37 101.0(11) . . ?
O336 Mo55 O37 151.3(11) . . ?
O266 Mo55 O37 90.5(10) . . ?
O155 Mo55 O37 68.2(9) . . ?
O184 Mo55 O317 175.5(11) . . ?
O336 Mo55 O317 79.3(11) . . ?
O266 Mo55 O317 81.9(11) . . ?
O155 Mo55 O317 79.7(9) . . ?
O37 Mo55 O317 79.2(9) . . ?
O400 Mo57 O447 102.3(14) . . ?
O400 Mo57 O369 102.2(14) . . ?
O447 Mo57 O369 105.7(13) . . ?
O400 Mo57 O177 92.9(12) . . ?
O447 Mo57 O177 94.2(11) . . ?
O369 Mo57 O177 151.6(11) . . ?
O400 Mo57 O43 94.9(12) . . ?
O447 Mo57 O43 155.4(12) . . ?
O369 Mo57 O43 87.3(11) . . ?
O177 Mo57 O43 67.3(9) . . ?
O400 Mo57 O264 171.9(12) . . ?
O447 Mo57 O264 83.7(12) . . ?
O369 Mo57 O264 81.2(11) . . ?
O177 Mo57 O264 81.1(9) . . ?
O43 Mo57 O264 77.8(9) . . ?
O174 Mo58 O260 102.6(13) . . ?
O174 Mo58 O49 102.3(12) . . ?
O260 Mo58 O49 106.2(11) . . ?
O174 Mo58 O89 95.9(12) . . ?
O260 Mo58 O89 88.8(11) . . ?
O49 Mo58 O89 153.0(11) . . ?
O174 Mo58 O69 94.0(11) . . ?
O260 Mo58 O69 153.3(10) . . ?
O49 Mo58 O69 90.2(10) . . ?
O89 Mo58 O69 68.6(10) . . ?
O174 Mo58 O118 170.8(11) . . ?
O260 Mo58 O118 84.2(11) . . ?
O49 Mo58 O118 81.4(10) . . ?
O89 Mo58 O118 77.9(10) . . ?
O69 Mo58 O118 77.5(9) . . ?
O31 Mo59 O27 97.8(11) . . ?
O31 Mo59 O20 104.4(11) . . ?
O27 Mo59 O20 88.9(10) . . ?
O31 Mo59 O101 102.7(11) . . ?
O27 Mo59 O101 159.5(10) . . ?
O20 Mo59 O101 86.1(10) . . ?
O31 Mo59 O5 100.5(11) . . ?
O27 Mo59 O5 90.4(10) . . ?
O20 Mo59 O5 154.9(9) . . ?
O101 Mo59 O5 85.7(10) . . ?
O31 Mo59 O185 168.1(11) . . ?
O27 Mo59 O185 75.8(9) . . ?
O20 Mo59 O185 85.7(9) . . ?
O101 Mo59 O185 83.9(9) . . ?
O5 Mo59 O185 69.9(9) . . ?
O172 Mo60 O85 103.8(11) . . ?
O172 Mo60 O52 98.3(11) . . ?
O85 Mo60 O52 88.0(10) . . ?
O172 Mo60 O142 102.3(11) . . ?
O85 Mo60 O142 87.6(10) . . ?
O52 Mo60 O142 159.4(10) . . ?
O172 Mo60 O48 97.9(10) . . ?
O85 Mo60 O48 158.2(10) . . ?
O52 Mo60 O48 90.3(9) . . ?
O142 Mo60 O48 86.4(9) . . ?
O172 Mo60 O170 167.1(10) . . ?
O85 Mo60 O170 87.1(9) . . ?
O52 Mo60 O170 75.1(9) . . ?
O142 Mo60 O170 84.6(9) . . ?
O48 Mo60 O170 71.4(9) . . ?
O303 Mo61 O237 100.6(13) . . ?
O303 Mo61 O47 98.7(13) . . ?
O237 Mo61 O47 88.6(12) . . ?
O303 Mo61 O302 105.1(13) . . ?
O237 Mo61 O302 154.3(11) . . ?
O47 Mo61 O302 86.7(11) . . ?
O303 Mo61 O330 172.6(13) . . ?
O237 Mo61 O330 72.1(10) . . ?
O47 Mo61 O330 81.5(10) . . ?
O302 Mo61 O330 82.3(10) . . ?
O131 Mo62 O300 101.0(11) . . ?
O131 Mo62 O202 108.0(11) . . ?
O300 Mo62 O202 102.1(11) . . ?
O131 Mo62 O185 105.8(11) . . ?
O300 Mo62 O185 92.8(10) . . ?
O202 Mo62 O185 139.4(10) . . ?
O131 Mo62 O5 101.1(10) . . ?
O300 Mo62 O5 156.7(10) . . ?
O202 Mo62 O5 78.0(10) . . ?
O185 Mo62 O5 74.0(9) . . ?
O131 Mo62 O10 172.2(10) . . ?
O300 Mo62 O10 71.3(9) . . ?
O202 Mo62 O10 75.7(9) . . ?
O185 Mo62 O10 73.7(9) . . ?
O5 Mo62 O10 86.3(8) . . ?
O55 Mo63 O335 104.0(13) . . ?
O55 Mo63 O96 98.7(12) . . ?
O335 Mo63 O96 104.0(12) . . ?
O55 Mo63 O189 94.4(11) . . ?
O335 Mo63 O189 154.9(11) . . ?
O96 Mo63 O189 89.6(11) . . ?
O55 Mo63 O46 99.3(11) . . ?
O335 Mo63 O46 91.2(11) . . ?
O96 Mo63 O46 152.9(10) . . ?
O189 Mo63 O46 68.9(9) . . ?
O55 Mo63 O212 172.1(11) . . ?
O335 Mo63 O212 83.6(11) . . ?
O96 Mo63 O212 81.1(11) . . ?
O189 Mo63 O212 77.7(9) . . ?
O46 Mo63 O212 78.3(9) . . ?
O166 Mo64 O37 100.2(11) . . ?
O166 Mo64 O24 94.6(10) . . ?
O37 Mo64 O24 142.3(9) . . ?
O166 Mo64 O289 92.2(11) . . ?
O37 Mo64 O289 72.0(9) . . ?
O24 Mo64 O289 142.2(10) . . ?
O166 Mo64 O155 101.8(11) . . ?
O37 Mo64 O155 71.0(9) . . ?
O24 Mo64 O155 72.1(9) . . ?
O289 Mo64 O155 142.2(10) . . ?
O166 Mo64 O6 98.6(11) . . ?
O37 Mo64 O6 139.0(9) . . ?
O24 Mo64 O6 71.0(9) . . ?
O289 Mo64 O6 71.2(9) . . ?
O155 Mo64 O6 138.9(9) . . ?
O166 Mo64 O199 173.2(10) . . ?
O37 Mo64 O199 84.9(9) . . ?
O24 Mo64 O199 83.8(8) . . ?
O289 Mo64 O199 85.2(9) . . ?
O155 Mo64 O199 84.0(9) . . ?
O6 Mo64 O199 74.6(9) . . ?
O386 Mo65 O271 103.5(13) . . ?
O386 Mo65 O272 102.9(12) . . ?
O271 Mo65 O272 103.4(12) . . ?
O386 Mo65 O257 95.6(12) . . ?
O271 Mo65 O257 93.6(11) . . ?
O272 Mo65 O257 150.9(10) . . ?
O386 Mo65 O106 97.6(11) . . ?
O271 Mo65 O106 152.8(11) . . ?
O272 Mo65 O106 88.2(10) . . ?
O257 Mo65 O106 67.1(9) . . ?
O386 Mo65 O397 173.8(12) . . ?
O271 Mo65 O397 81.5(11) . . ?
O272 Mo65 O397 79.2(10) . . ?
O257 Mo65 O397 80.2(10) . . ?
O106 Mo65 O397 76.6(10) . . ?
O114 Mo66 O51 102.6(12) . . ?
O114 Mo66 O27 103.4(12) . . ?
O51 Mo66 O27 100.3(11) . . ?
O114 Mo66 O204 106.8(11) . . ?
O51 Mo66 O204 85.7(10) . . ?
O27 Mo66 O204 147.0(10) . . ?
O114 Mo66 O10 97.8(11) . . ?
O51 Mo66 O10 152.9(10) . . ?
O27 Mo66 O10 91.9(10) . . ?
O204 Mo66 O10 71.3(10) . . ?
O236 Mo67 O463 105.3(12) . . ?
O236 Mo67 O250 99.0(12) . . ?
O463 Mo67 O250 104.2(11) . . ?
O236 Mo67 O53 98.9(11) . . ?
O463 Mo67 O53 89.5(10) . . ?
O250 Mo67 O53 153.7(10) . . ?
O236 Mo67 O33 94.6(11) . . ?
O463 Mo67 O33 152.4(10) . . ?
O250 Mo67 O33 91.1(10) . . ?
O53 Mo67 O33 68.3(9) . . ?
O236 Mo67 O248 172.5(11) . . ?
O463 Mo67 O248 81.9(11) . . ?
O250 Mo67 O248 80.8(10) . . ?
O53 Mo67 O248 78.9(9) . . ?
O33 Mo67 O248 77.9(9) . . ?
O171 Mo68 O137 102.4(12) . . ?
O171 Mo68 O122 106.0(11) . . ?
O137 Mo68 O122 103.5(10) . . ?
O171 Mo68 O181 104.9(11) . . ?
O137 Mo68 O181 92.8(10) . . ?
O122 Mo68 O181 140.7(9) . . ?
O171 Mo68 O61 99.2(11) . . ?
O137 Mo68 O61 156.9(10) . . ?
O122 Mo68 O61 77.8(9) . . ?
O181 Mo68 O61 73.8(9) . . ?
O171 Mo68 O75 175.9(10) . . ?
O137 Mo68 O75 74.0(9) . . ?
O122 Mo68 O75 77.1(8) . . ?
O181 Mo68 O75 73.5(8) . . ?
O61 Mo68 O75 84.1(8) . . ?
O382 Mo69 O102 102.6(13) . . ?
O382 Mo69 O148 103.0(13) . . ?
O102 Mo69 O148 98.2(11) . . ?
O382 Mo69 O292 103.9(13) . . ?
O102 Mo69 O292 88.1(11) . . ?
O148 Mo69 O292 150.3(11) . . ?
O382 Mo69 O35 96.4(13) . . ?
O102 Mo69 O35 154.9(11) . . ?
O148 Mo69 O35 93.2(10) . . ?
O292 Mo69 O35 71.5(10) . . ?
O306 Mo70 O237 103.1(13) . . ?
O306 Mo70 O230 100.3(13) . . ?
O237 Mo70 O230 92.7(11) . . ?
O306 Mo70 O74 97.7(13) . . ?
O237 Mo70 O74 86.1(11) . . ?
O230 Mo70 O74 161.7(10) . . ?
O306 Mo70 O272 103.8(12) . . ?
O237 Mo70 O272 152.1(11) . . ?
O230 Mo70 O272 89.6(10) . . ?
O74 Mo70 O272 83.2(10) . . ?
O306 Mo70 O330 175.4(13) . . ?
O237 Mo70 O330 72.4(11) . . ?
O230 Mo70 O330 81.3(10) . . ?
O74 Mo70 O330 81.0(10) . . ?
O272 Mo70 O330 80.5(10) . . ?
O17 Mo71 O220 104.5(11) . . ?
O17 Mo71 O197 101.7(12) . . ?
O220 Mo71 O197 105.2(11) . . ?
O17 Mo71 O64 99.2(11) . . ?
O220 Mo71 O64 88.0(10) . . ?
O197 Mo71 O64 151.4(11) . . ?
O17 Mo71 O103 91.7(10) . . ?
O220 Mo71 O103 155.1(10) . . ?
O197 Mo71 O103 89.4(11) . . ?
O64 Mo71 O103 70.6(9) . . ?
O17 Mo71 O191 172.1(10) . . ?
O220 Mo71 O191 83.2(10) . . ?
O197 Mo71 O191 77.7(11) . . ?
O64 Mo71 O191 78.9(10) . . ?
O103 Mo71 O191 80.4(9) . . ?
O351 Mo72 O151 101.7(12) . . ?
O351 Mo72 O295 106.6(11) . . ?
O151 Mo72 O295 104.0(11) . . ?
O351 Mo72 O83 105.5(11) . . ?
O151 Mo72 O83 93.0(10) . . ?
O295 Mo72 O83 139.5(10) . . ?
O351 Mo72 O153 101.2(11) . . ?
O151 Mo72 O153 155.6(10) . . ?
O295 Mo72 O153 77.5(11) . . ?
O83 Mo72 O153 72.5(10) . . ?
O293 Mo73 O228 103.1(12) . . ?
O293 Mo73 O226 100.7(13) . . ?
O228 Mo73 O226 108.0(11) . . ?
O293 Mo73 O40 98.2(12) . . ?
O228 Mo73 O40 85.8(10) . . ?
O226 Mo73 O40 153.3(10) . . ?
O293 Mo73 O86 100.1(11) . . ?
O228 Mo73 O86 147.9(11) . . ?
O226 Mo73 O86 89.0(10) . . ?
O40 Mo73 O86 69.1(9) . . ?
O293 Mo73 O275 172.7(11) . . ?
O228 Mo73 O275 83.0(10) . . ?
O226 Mo73 O275 81.0(10) . . ?
O40 Mo73 O275 78.0(9) . . ?
O86 Mo73 O275 72.8(9) . . ?
O154 Mo74 O287 98.6(12) . . ?
O154 Mo74 O194 103.2(12) . . ?
O287 Mo74 O194 90.9(11) . . ?
O154 Mo74 O107 102.0(12) . . ?
O287 Mo74 O107 159.1(10) . . ?
O194 Mo74 O107 87.3(11) . . ?
O154 Mo74 O54 101.5(11) . . ?
O287 Mo74 O54 89.2(10) . . ?
O194 Mo74 O54 154.9(10) . . ?
O107 Mo74 O54 83.8(10) . . ?
O154 Mo74 O162 168.2(12) . . ?
O287 Mo74 O162 73.8(9) . . ?
O194 Mo74 O162 86.1(10) . . ?
O107 Mo74 O162 85.4(10) . . ?
O54 Mo74 O162 69.9(9) . . ?
O311 Mo75 O309 104.6(12) . . ?
O311 Mo75 O315 99.8(12) . . ?
O309 Mo75 O315 105.4(11) . . ?
O311 Mo75 O84 93.6(11) . . ?
O309 Mo75 O84 90.0(9) . . ?
O315 Mo75 O84 156.1(10) . . ?
O311 Mo75 O273 97.0(11) . . ?
O309 Mo75 O273 150.6(11) . . ?
O315 Mo75 O273 90.0(10) . . ?
O84 Mo75 O273 68.7(9) . . ?
O311 Mo75 O345 172.1(11) . . ?
O309 Mo75 O345 82.5(11) . . ?
O315 Mo75 O345 81.3(10) . . ?
O84 Mo75 O345 82.7(9) . . ?
O273 Mo75 O345 75.1(10) . . ?
O321 Mo76 O225 99.0(12) . . ?
O321 Mo76 O69 93.2(11) . . ?
O225 Mo76 O69 143.5(10) . . ?
O321 Mo76 O89 103.1(12) . . ?
O225 Mo76 O89 72.8(10) . . ?
O69 Mo76 O89 71.0(10) . . ?
O321 Mo76 O124 93.8(11) . . ?
O225 Mo76 O124 69.7(9) . . ?
O69 Mo76 O124 143.7(9) . . ?
O89 Mo76 O124 140.8(10) . . ?
O321 Mo76 O67 97.8(12) . . ?
O225 Mo76 O67 139.8(10) . . ?
O69 Mo76 O67 70.9(9) . . ?
O89 Mo76 O67 137.2(10) . . ?
O124 Mo76 O67 72.9(9) . . ?
O321 Mo76 O207 172.1(11) . . ?
O225 Mo76 O207 87.1(10) . . ?
O69 Mo76 O207 84.7(9) . . ?
O89 Mo76 O207 83.5(10) . . ?
O124 Mo76 O207 83.5(9) . . ?
O67 Mo76 O207 74.3(9) . . ?
O321 Mo76 M18' 94.3(10) . . ?
O225 Mo76 M18' 37.6(8) . . ?
O69 Mo76 M18' 107.6(8) . . ?
O89 Mo76 M18' 37.3(9) . . ?
O124 Mo76 M18' 107.3(8) . . ?
O67 Mo76 M18' 167.8(8) . . ?
O207 Mo76 M18' 93.5(8) . . ?
O419 Mo77 O440 101.3(15) . . ?
O419 Mo77 O222 101.0(13) . . ?
O440 Mo77 O222 99.7(12) . . ?
O419 Mo77 O228 94.2(12) . . ?
O440 Mo77 O228 93.7(12) . . ?
O222 Mo77 O228 157.3(11) . . ?
O419 Mo77 O388 90.1(12) . . ?
O440 Mo77 O388 166.8(13) . . ?
O222 Mo77 O388 84.2(10) . . ?
O228 Mo77 O388 78.9(10) . . ?
O419 Mo77 O416 167.4(13) . . ?
O440 Mo77 O416 88.9(13) . . ?
O222 Mo77 O416 84.4(11) . . ?
O228 Mo77 O416 77.6(10) . . ?
O388 Mo77 O416 79.0(11) . . ?
O310 Mo78 O138 103.8(13) . . ?
O310 Mo78 O224 105.0(12) . . ?
O138 Mo78 O224 104.9(12) . . ?
O310 Mo78 O79 91.4(11) . . ?
O138 Mo78 O79 93.0(11) . . ?
O224 Mo78 O79 151.8(10) . . ?
O310 Mo78 O188 153.2(11) . . ?
O138 Mo78 O188 94.8(11) . . ?
O224 Mo78 O188 88.4(10) . . ?
O79 Mo78 O188 68.1(9) . . ?
O310 Mo78 O108 82.6(11) . . ?
O138 Mo78 O108 170.7(11) . . ?
O224 Mo78 O108 79.6(10) . . ?
O79 Mo78 O108 79.9(9) . . ?
O188 Mo78 O108 77.1(9) . . ?
O282 Mo79 O47 102.6(12) . . ?
O282 Mo79 O129 100.1(12) . . ?
O47 Mo79 O129 99.0(11) . . ?
O282 Mo79 O56 106.6(12) . . ?
O47 Mo79 O56 86.5(11) . . ?
O129 Mo79 O56 150.9(10) . . ?
O282 Mo79 O68 94.5(12) . . ?
O47 Mo79 O68 156.6(11) . . ?
O129 Mo79 O68 93.5(11) . . ?
O56 Mo79 O68 73.3(10) . . ?
O282 Mo79 O105 167.8(11) . . ?
O47 Mo79 O105 88.9(11) . . ?
O129 Mo79 O105 73.9(10) . . ?
O56 Mo79 O105 77.6(10) . . ?
O68 Mo79 O105 75.6(10) . . ?
O399 Mo80 O451 103.8(13) . . ?
O399 Mo80 O244 99.7(13) . . ?
O451 Mo80 O244 105.2(12) . . ?
O399 Mo80 O210 98.8(12) . . ?
O451 Mo80 O210 89.1(11) . . ?
O244 Mo80 O210 153.0(11) . . ?
O399 Mo80 O135 95.7(11) . . ?
O451 Mo80 O135 151.9(12) . . ?
O244 Mo80 O135 90.9(10) . . ?
O210 Mo80 O135 67.8(9) . . ?
O399 Mo80 O395 173.1(11) . . ?
O451 Mo80 O395 82.3(11) . . ?
O244 Mo80 O395 81.4(11) . . ?
O210 Mo80 O395 78.0(10) . . ?
O135 Mo80 O395 77.5(9) . . ?
O178 Mo81 O106 92.6(11) . . ?
O178 Mo81 O257 100.7(12) . . ?
O106 Mo81 O257 71.8(10) . . ?
O178 Mo81 O64 100.9(11) . . ?
O106 Mo81 O64 143.9(10) . . ?
O257 Mo81 O64 72.8(10) . . ?
O178 Mo81 O103 94.0(11) . . ?
O106 Mo81 O103 141.4(10) . . ?
O257 Mo81 O103 143.2(10) . . ?
O64 Mo81 O103 71.4(9) . . ?
O178 Mo81 O215 100.6(11) . . ?
O106 Mo81 O215 70.9(11) . . ?
O257 Mo81 O215 137.6(10) . . ?
O64 Mo81 O215 137.1(10) . . ?
O103 Mo81 O215 70.4(10) . . ?
O178 Mo81 O151 174.5(11) . . ?
O106 Mo81 O151 83.7(9) . . ?
O257 Mo81 O151 82.0(10) . . ?
O64 Mo81 O151 84.4(9) . . ?
O103 Mo81 O151 86.5(9) . . ?
O215 Mo81 O151 74.5(9) . . ?
O406 Mo82 O158 104.2(14) . . ?
O406 Mo82 O214 106.2(13) . . ?
O158 Mo82 O214 98.9(12) . . ?
O406 Mo82 O81 88.3(12) . . ?
O158 Mo82 O81 100.4(12) . . ?
O214 Mo82 O81 152.1(10) . . ?
O406 Mo82 O25 151.4(12) . . ?
O158 Mo82 O25 96.5(12) . . ?
O214 Mo82 O25 89.5(10) . . ?
O81 Mo82 O25 68.5(9) . . ?
O406 Mo82 O164 81.1(12) . . ?
O158 Mo82 O164 173.4(12) . . ?
O214 Mo82 O164 83.1(10) . . ?
O81 Mo82 O164 75.5(9) . . ?
O25 Mo82 O164 77.2(9) . . ?
O217 Mo83 O84 101.2(11) . . ?
O217 Mo83 O242 100.3(11) . . ?
O84 Mo83 O242 69.5(10) . . ?
O217 Mo83 O23 94.2(10) . . ?
O84 Mo83 O23 141.0(9) . . ?
O242 Mo83 O23 72.7(10) . . ?
O217 Mo83 O273 95.1(10) . . ?
O84 Mo83 O273 72.6(9) . . ?
O242 Mo83 O273 141.1(10) . . ?
O23 Mo83 O273 141.7(10) . . ?
O217 Mo83 O121 95.4(11) . . ?
O84 Mo83 O121 142.5(9) . . ?
O242 Mo83 O121 139.9(10) . . ?
O23 Mo83 O121 69.6(9) . . ?
O273 Mo83 O121 72.5(9) . . ?
O217 Mo83 O111 169.8(11) . . ?
O84 Mo83 O111 87.7(9) . . ?
O242 Mo83 O111 87.4(10) . . ?
O23 Mo83 O111 81.7(9) . . ?
O273 Mo83 O111 82.8(9) . . ?
O121 Mo83 O111 74.4(9) . . ?
O423 Mo84 O376 102.2(18) . . ?
O423 Mo84 O222 100.0(15) . . ?
O376 Mo84 O222 96.3(14) . . ?
O423 Mo84 O369 96.3(15) . . ?
O376 Mo84 O369 96.6(14) . . ?
O222 Mo84 O369 156.5(11) . . ?
O423 Mo84 O366 94.3(15) . . ?
O376 Mo84 O366 163.3(14) . . ?
O222 Mo84 O366 83.1(10) . . ?
O369 Mo84 O366 78.9(11) . . ?
O423 Mo84 O460 172.3(16) . . ?
O376 Mo84 O460 85.2(14) . . ?
O222 Mo84 O460 80.9(11) . . ?
O369 Mo84 O460 80.8(11) . . ?
O366 Mo84 O460 78.3(11) . . ?
O32 Mo85 O149 103.3(11) . . ?
O32 Mo85 O90 105.2(11) . . ?
O149 Mo85 O90 97.3(10) . . ?
O32 Mo85 O143 104.6(11) . . ?
O149 Mo85 O143 99.7(10) . . ?
O90 Mo85 O143 141.1(9) . . ?
O32 Mo85 O104 97.9(10) . . ?
O149 Mo85 O104 158.7(9) . . ?
O90 Mo85 O104 74.9(9) . . ?
O143 Mo85 O104 76.7(9) . . ?
O32 Mo85 O73 177.3(10) . . ?
O149 Mo85 O73 74.0(9) . . ?
O90 Mo85 O73 75.4(9) . . ?
O143 Mo85 O73 76.1(9) . . ?
O104 Mo85 O73 84.8(8) . . ?
O112 Mo86 O240 99.5(13) . . ?
O112 Mo86 O374 102.0(12) . . ?
O240 Mo86 O374 101.9(11) . . ?
O112 Mo86 O226 90.8(12) . . ?
O240 Mo86 O226 92.2(10) . . ?
O374 Mo86 O226 159.0(11) . . ?
O112 Mo86 O344 94.4(12) . . ?
O240 Mo86 O344 162.9(11) . . ?
O374 Mo86 O344 84.7(10) . . ?
O226 Mo86 O344 77.7(9) . . ?
O112 Mo86 O316 169.8(12) . . ?
O240 Mo86 O316 86.4(11) . . ?
O374 Mo86 O316 84.7(11) . . ?
O226 Mo86 O316 80.7(10) . . ?
O344 Mo86 O316 78.4(10) . . ?
O396 Mo87 O227 99.8(13) . . ?
O396 Mo87 O91 101.6(12) . . ?
O227 Mo87 O91 89.9(11) . . ?
O396 Mo87 O315 100.6(12) . . ?
O227 Mo87 O315 159.5(11) . . ?
O91 Mo87 O315 88.0(10) . . ?
O396 Mo87 O48 101.3(11) . . ?
O227 Mo87 O48 88.3(10) . . ?
O91 Mo87 O48 157.0(10) . . ?
O315 Mo87 O48 85.8(9) . . ?
O396 Mo87 O279 167.6(11) . . ?
O227 Mo87 O279 72.4(10) . . ?
O91 Mo87 O279 88.2(9) . . ?
O315 Mo87 O279 87.2(10) . . ?
O48 Mo87 O279 69.4(9) . . ?
O232 Mo88 O111 103.0(12) . . ?
O232 Mo88 O162 104.3(11) . . ?
O111 Mo88 O162 103.3(11) . . ?
O232 Mo88 O265 104.2(11) . . ?
O111 Mo88 O265 96.6(10) . . ?
O162 Mo88 O265 140.2(10) . . ?
O232 Mo88 O54 100.2(11) . . ?
O111 Mo88 O54 156.4(10) . . ?
O162 Mo88 O54 74.9(10) . . ?
O265 Mo88 O54 73.2(9) . . ?
O232 Mo88 O121 176.7(10) . . ?
O111 Mo88 O121 74.0(10) . . ?
O162 Mo88 O121 77.9(9) . . ?
O265 Mo88 O121 75.0(9) . . ?
O54 Mo88 O121 82.7(8) . . ?
O203 Mo89 O175 102.8(12) . . ?
O203 Mo89 O115 107.3(11) . . ?
O175 Mo89 O115 98.9(11) . . ?
O203 Mo89 O132 105.3(11) . . ?
O175 Mo89 O132 96.6(11) . . ?
O115 Mo89 O132 139.5(10) . . ?
O203 Mo89 O22 97.1(12) . . ?
O175 Mo89 O22 160.0(11) . . ?
O115 Mo89 O22 77.0(10) . . ?
O132 Mo89 O22 75.8(10) . . ?
O203 Mo89 O3 176.0(11) . . ?
O175 Mo89 O3 73.9(10) . . ?
O115 Mo89 O3 75.6(8) . . ?
O132 Mo89 O3 73.2(8) . . ?
O22 Mo89 O3 86.1(8) . . ?
O362 Mo90 O176 104.7(11) . . ?
O362 Mo90 O159 101.9(12) . . ?
O176 Mo90 O159 86.6(10) . . ?
O362 Mo90 O223 100.1(12) . . ?
O176 Mo90 O223 92.8(10) . . ?
O159 Mo90 O223 157.4(10) . . ?
O362 Mo90 O54 101.1(11) . . ?
O176 Mo90 O54 153.7(10) . . ?
O159 Mo90 O54 83.3(10) . . ?
O223 Mo90 O54 87.5(10) . . ?
O362 Mo90 O265 166.8(11) . . ?
O176 Mo90 O265 86.9(9) . . ?
O159 Mo90 O265 84.9(9) . . ?
O223 Mo90 O265 72.5(9) . . ?
O54 Mo90 O265 68.2(9) . . ?
O339 Mo91 O343 103.6(13) . . ?
O339 Mo91 O159 99.1(12) . . ?
O343 Mo91 O159 107.0(11) . . ?
O339 Mo91 O39 94.6(12) . . ?
O343 Mo91 O39 90.7(11) . . ?
O159 Mo91 O39 154.2(10) . . ?
O339 Mo91 O63 94.0(11) . . ?
O343 Mo91 O63 154.3(11) . . ?
O159 Mo91 O63 88.2(10) . . ?
O39 Mo91 O63 69.0(9) . . ?
O339 Mo91 O284 170.8(11) . . ?
O343 Mo91 O284 85.0(11) . . ?
O159 Mo91 O284 81.1(10) . . ?
O39 Mo91 O284 81.9(9) . . ?
O63 Mo91 O284 76.8(9) . . ?
O328 Mo92 O290 101.1(13) . . ?
O328 Mo92 O105 106.2(13) . . ?
O290 Mo92 O105 99.2(12) . . ?
O328 Mo92 O213 106.1(12) . . ?
O290 Mo92 O213 97.4(11) . . ?
O105 Mo92 O213 139.8(11) . . ?
O328 Mo92 O291 97.0(12) . . ?
O290 Mo92 O291 161.7(12) . . ?
O105 Mo92 O291 77.8(11) . . ?
O213 Mo92 O291 75.0(11) . . ?
O328 Mo92 O68 176.0(12) . . ?
O290 Mo92 O68 75.6(11) . . ?
O105 Mo92 O68 76.8(11) . . ?
O213 Mo92 O68 72.4(9) . . ?
O291 Mo92 O68 86.2(10) . . ?
O218 Mo93 O196 100.3(12) . . ?
O218 Mo93 O81 102.8(11) . . ?
O196 Mo93 O81 68.7(11) . . ?
O218 Mo93 O25 88.6(12) . . ?
O196 Mo93 O25 142.7(11) . . ?
O81 Mo93 O25 74.0(11) . . ?
O218 Mo93 O56 99.1(11) . . ?
O196 Mo93 O56 74.0(11) . . ?
O81 Mo93 O56 139.4(10) . . ?
O25 Mo93 O56 140.7(11) . . ?
O218 Mo93 O68 96.5(12) . . ?
O196 Mo93 O68 143.3(11) . . ?
O81 Mo93 O68 138.0(10) . . ?
O25 Mo93 O68 69.6(10) . . ?
O56 Mo93 O68 71.3(10) . . ?
O218 Mo93 O290 170.8(11) . . ?
O196 Mo93 O290 88.7(10) . . ?
O81 Mo93 O290 81.9(10) . . ?
O25 Mo93 O290 85.1(10) . . ?
O56 Mo93 O290 81.7(10) . . ?
O68 Mo93 O290 75.1(10) . . ?
O342 Mo94 O133 104.1(12) . . ?
O342 Mo94 O170 107.6(12) . . ?
O133 Mo94 O170 100.5(11) . . ?
O342 Mo94 O279 104.5(11) . . ?
O133 Mo94 O279 93.1(10) . . ?
O170 Mo94 O279 140.6(10) . . ?
O342 Mo94 O48 99.0(11) . . ?
O133 Mo94 O48 155.8(10) . . ?
O170 Mo94 O48 79.1(9) . . ?
O279 Mo94 O48 73.8(9) . . ?
O238 Mo95 O418 105.3(13) . . ?
O238 Mo95 O88 102.3(11) . . ?
O418 Mo95 O88 103.5(12) . . ?
O238 Mo95 O242 93.3(11) . . ?
O418 Mo95 O242 92.1(11) . . ?
O88 Mo95 O242 154.0(10) . . ?
O238 Mo95 O23 92.8(10) . . ?
O418 Mo95 O23 154.1(11) . . ?
O88 Mo95 O23 90.1(10) . . ?
O242 Mo95 O23 68.1(9) . . ?
O238 Mo95 O249 171.2(11) . . ?
O418 Mo95 O249 81.9(12) . . ?
O88 Mo95 O249 80.4(10) . . ?
O242 Mo95 O249 81.3(10) . . ?
O23 Mo95 O249 78.8(9) . . ?
O253 Mo96 O207 104.5(12) . . ?
O253 Mo96 O80 105.6(11) . . ?
O207 Mo96 O80 98.7(10) . . ?
O253 Mo96 O219 106.4(11) . . ?
O207 Mo96 O219 96.8(10) . . ?
O80 Mo96 O219 139.5(9) . . ?
O253 Mo96 O4 97.6(11) . . ?
O207 Mo96 O4 157.7(10) . . ?
O80 Mo96 O4 77.3(9) . . ?
O219 Mo96 O4 74.3(9) . . ?
O253 Mo96 O67 176.3(11) . . ?
O207 Mo96 O67 71.9(10) . . ?
O80 Mo96 O67 76.1(9) . . ?
O219 Mo96 O67 73.7(8) . . ?
O4 Mo96 O67 86.0(8) . . ?
O353 Mo97 O320 103.6(13) . . ?
O353 Mo97 O156 101.1(12) . . ?
O320 Mo97 O156 100.5(12) . . ?
O353 Mo97 O336 93.2(11) . . ?
O320 Mo97 O336 98.7(12) . . ?
O156 Mo97 O336 152.5(11) . . ?
O353 Mo97 O45 164.5(11) . . ?
O320 Mo97 O45 89.8(11) . . ?
O156 Mo97 O45 83.7(9) . . ?
O336 Mo97 O45 76.9(9) . . ?
O353 Mo97 O256 89.4(11) . . ?
O320 Mo97 O256 165.2(11) . . ?
O156 Mo97 O256 83.5(10) . . ?
O336 Mo97 O256 73.2(10) . . ?
O45 Mo97 O256 76.4(9) . . ?
O326 Mo98 O200 102.1(13) . . ?
O326 Mo98 O120 102.7(12) . . ?
O200 Mo98 O120 106.4(12) . . ?
O326 Mo98 O225 97.4(11) . . ?
O200 Mo98 O225 87.8(11) . . ?
O120 Mo98 O225 152.1(11) . . ?
O326 Mo98 O124 95.7(11) . . ?
O200 Mo98 O124 151.7(11) . . ?
O120 Mo98 O124 90.7(10) . . ?
O225 Mo98 O124 68.1(9) . . ?
O326 Mo98 O387 170.7(11) . . ?
O200 Mo98 O387 85.7(12) . . ?
O120 Mo98 O387 79.4(10) . . ?
O225 Mo98 O387 77.8(10) . . ?
O124 Mo98 O387 75.2(9) . . ?
O383 Mo99 O359 103.5(13) . . ?
O383 Mo99 O156 97.0(11) . . ?
O359 Mo99 O156 96.2(12) . . ?
O383 Mo99 O307 96.3(11) . . ?
O359 Mo99 O307 98.0(12) . . ?
O156 Mo99 O307 157.6(11) . . ?
O383 Mo99 O192 92.0(11) . . ?
O359 Mo99 O192 164.5(12) . . ?
O156 Mo99 O192 83.2(10) . . ?
O307 Mo99 O192 78.5(10) . . ?
O383 Mo99 O309 166.8(11) . . ?
O359 Mo99 O309 89.7(11) . . ?
O156 Mo99 O309 81.2(9) . . ?
O307 Mo99 O309 81.8(9) . . ?
O192 Mo99 O309 74.9(9) . . ?
O380 M1 O338 96.7(13) . . ?
O380 M1 O102 102.9(12) . . ?
O338 M1 O102 89.6(11) . . ?
O380 M1 O296 103.7(13) . . ?
O338 M1 O296 159.6(12) . . ?
O102 M1 O296 85.4(11) . . ?
O380 M1 O291 99.6(13) . . ?
O338 M1 O291 91.6(11) . . ?
O102 M1 O291 157.2(11) . . ?
O296 M1 O291 85.6(11) . . ?
O380 M1 O213 166.2(12) . . ?
O338 M1 O213 75.2(10) . . ?
O102 M1 O213 88.4(9) . . ?
O296 M1 O213 84.9(10) . . ?
O291 M1 O213 70.0(10) . . ?
O393 M2 O278 104.7(14) . . ?
O393 M2 O153 96.2(13) . . ?
O278 M2 O153 89.6(11) . . ?
O393 M2 O95 87.5(13) . . ?
O278 M2 O95 165.7(11) . . ?
O153 M2 O95 81.6(10) . . ?
O393 M2 O295 157.5(12) . . ?
O278 M2 O295 93.2(11) . . ?
O153 M2 O295 69.9(10) . . ?
O95 M2 O295 73.2(9) . . ?
O360 M3 O263 105.4(12) . . ?
O360 M3 O119 100.7(12) . . ?
O263 M3 O119 89.9(11) . . ?
O360 M3 O96 104.6(12) . . ?
O263 M3 O96 86.0(11) . . ?
O119 M3 O96 154.6(10) . . ?
O360 M3 O153 98.1(12) . . ?
O263 M3 O153 156.5(11) . . ?
O119 M3 O153 86.4(10) . . ?
O96 M3 O153 87.5(11) . . ?
O360 M3 O83 165.2(12) . . ?
O263 M3 O83 88.2(10) . . ?
O119 M3 O83 73.2(9) . . ?
O96 M3 O83 81.6(10) . . ?
O153 M3 O83 68.5(9) . . ?
O394 M4 O363 104.1(14) . . ?
O394 M4 O302 104.8(12) . . ?
O363 M4 O302 103.7(13) . . ?
O394 M4 O56 155.5(12) . . ?
O363 M4 O56 92.7(12) . . ?
O302 M4 O56 87.9(10) . . ?
O394 M4 O196 92.6(12) . . ?
O363 M4 O196 94.0(12) . . ?
O302 M4 O196 151.0(11) . . ?
O56 M4 O196 68.2(10) . . ?
O394 M4 O422 83.8(12) . . ?
O363 M4 O422 170.4(12) . . ?
O302 M4 O422 78.9(11) . . ?
O56 M4 O422 78.1(10) . . ?
O196 M4 O422 80.2(10) . . ?
O377 M5 O277 100.7(13) . . ?
O377 M5 O65 107.8(13) . . ?
O277 M5 O65 100.4(10) . . ?
O377 M5 O201 103.1(13) . . ?
O277 M5 O201 95.4(11) . . ?
O65 M5 O201 141.8(10) . . ?
O377 M5 O9 99.0(12) . . ?
O277 M5 O9 159.6(10) . . ?
O65 M5 O9 78.3(9) . . ?
O201 M5 O9 75.1(9) . . ?
O377 M5 O35 174.0(13) . . ?
O277 M5 O35 74.4(9) . . ?
O65 M5 O35 76.8(9) . . ?
O201 M5 O35 74.3(9) . . ?
O9 M5 O35 85.6(8) . . ?
O408 M6 O95 103.9(12) . . ?
O408 M6 O74 105.1(12) . . ?
O95 M6 O74 101.3(12) . . ?
O408 M6 O106 102.0(11) . . ?
O95 M6 O106 148.5(11) . . ?
O74 M6 O106 88.6(10) . . ?
O408 M6 O215 94.0(11) . . ?
O95 M6 O215 90.9(11) . . ?
O74 M6 O215 153.9(10) . . ?
O106 M6 O215 69.8(10) . . ?
O408 M6 O295 168.3(11) . . ?
O95 M6 O295 73.0(10) . . ?
O74 M6 O295 86.5(10) . . ?
O106 M6 O295 78.0(9) . . ?
O215 M6 O295 75.0(9) . . ?
O245 M7 O402 102.8(14) . . ?
O245 M7 O296 101.0(13) . . ?
O402 M7 O296 103.7(13) . . ?
O245 M7 O76 96.8(12) . . ?
O402 M7 O76 92.0(12) . . ?
O296 M7 O76 152.8(11) . . ?
O245 M7 O292 95.1(12) . . ?
O402 M7 O292 155.0(12) . . ?
O296 M7 O292 89.6(11) . . ?
O76 M7 O292 68.4(10) . . ?
O245 M7 O341 170.8(12) . . ?
O402 M7 O341 85.8(13) . . ?
O296 M7 O341 79.7(12) . . ?
O76 M7 O341 79.5(11) . . ?
O292 M7 O341 75.8(11) . . ?
O117 M8 O371 101.1(13) . . ?
O117 M8 O307 102.7(12) . . ?
O371 M8 O307 104.4(12) . . ?
O117 M8 O242 95.9(11) . . ?
O371 M8 O242 95.3(12) . . ?
O307 M8 O242 149.5(11) . . ?
O117 M8 O84 94.7(10) . . ?
O371 M8 O84 156.7(11) . . ?
O307 M8 O84 88.5(10) . . ?
O242 M8 O84 65.9(9) . . ?
O117 M8 O401 174.3(11) . . ?
O371 M8 O401 83.1(12) . . ?
O307 M8 O401 79.6(11) . . ?
O242 M8 O401 79.9(10) . . ?
O84 M8 O401 80.1(9) . . ?
O348 M9 O471 100.8(14) . . ?
O348 M9 O276 100.7(13) . . ?
O471 M9 O276 100.1(13) . . ?
O348 M9 O266 95.7(13) . . ?
O471 M9 O266 93.3(12) . . ?
O276 M9 O266 156.4(12) . . ?
O348 M9 O325 169.1(13) . . ?
O471 M9 O325 88.8(13) . . ?
O276 M9 O325 82.3(12) . . ?
O266 M9 O325 78.5(11) . . ?
O348 M9 O254 89.8(12) . . ?
O471 M9 O254 167.4(12) . . ?
O276 M9 O254 84.4(10) . . ?
O266 M9 O254 78.8(10) . . ?
O325 M9 O254 80.0(11) . . ?
O409 M10 O469 103.8(15) . . ?
O409 M10 O294 102.2(13) . . ?
O469 M10 O294 100.2(15) . . ?
O409 M10 O196 96.9(13) . . ?
O469 M10 O196 94.1(13) . . ?
O294 M10 O196 152.5(12) . . ?
O409 M10 O81 151.3(12) . . ?
O469 M10 O81 100.1(13) . . ?
O294 M10 O81 89.0(11) . . ?
O196 M10 O81 65.4(10) . . ?
O409 M10 O410 81.9(13) . . ?
O469 M10 O410 173.9(13) . . ?
O294 M10 O410 80.6(12) . . ?
O196 M10 O410 82.8(10) . . ?
O81 M10 O410 73.9(10) . . ?
O472 M11 O476 105.5(16) . . ?
O472 M11 O276 98.8(13) . . ?
O476 M11 O276 98.1(15) . . ?
O472 M11 O429 92.4(13) . . ?
O476 M11 O429 97.0(15) . . ?
O276 M11 O429 157.9(12) . . ?
O472 M11 O193 163.7(14) . . ?
O476 M11 O193 90.4(14) . . ?
O276 M11 O193 82.2(11) . . ?
O429 M11 O193 81.8(11) . . ?
O472 M11 O379 87.3(13) . . ?
O476 M11 O379 167.1(14) . . ?
O276 M11 O379 80.9(11) . . ?
O429 M11 O379 80.8(11) . . ?
O193 M11 O379 76.7(11) . . ?
O221 M12 O413 104.3(14) . . ?
O221 M12 O304 103.3(13) . . ?
O413 M12 O304 105.8(14) . . ?
O221 M12 O39 97.6(12) . . ?
O413 M12 O39 91.8(12) . . ?
O304 M12 O39 148.1(11) . . ?
O221 M12 O167 91.7(11) . . ?
O413 M12 O167 154.9(13) . . ?
O304 M12 O167 88.8(11) . . ?
O39 M12 O167 66.5(9) . . ?
O221 M12 O350 169.6(12) . . ?
O413 M12 O350 85.4(13) . . ?
O304 M12 O350 77.0(11) . . ?
O39 M12 O350 78.2(10) . . ?
O167 M12 O350 77.9(10) . . ?
O329 M13 O230 103.0(13) . . ?
O329 M13 O129 98.7(13) . . ?
O230 M13 O129 94.6(10) . . ?
O329 M13 O291 101.2(13) . . ?
O230 M13 O291 155.1(12) . . ?
O129 M13 O291 87.9(11) . . ?
O329 M13 O161 97.6(13) . . ?
O230 M13 O161 87.1(11) . . ?
O129 M13 O161 162.9(11) . . ?
O291 M13 O161 83.6(11) . . ?
O329 M13 O105 169.8(12) . . ?
O230 M13 O105 85.7(11) . . ?
O129 M13 O105 75.1(10) . . ?
O291 M13 O105 70.9(11) . . ?
O161 M13 O105 88.1(11) . . ?
O378 M14 O313 107.5(13) . . ?
O378 M14 O79 94.8(11) . . ?
O313 M14 O79 157.5(12) . . ?
O378 M14 O368 95.2(13) . . ?
O313 M14 O368 91.2(14) . . ?
O79 M14 O368 89.9(11) . . ?
O378 M14 O301 91.4(12) . . ?
O313 M14 O301 90.6(13) . . ?
O79 M14 O301 85.6(10) . . ?
O368 M14 O301 172.4(11) . . ?
O378 M14 O53 162.1(11) . . ?
O313 M14 O53 90.5(11) . . ?
O79 M14 O53 67.3(9) . . ?
O368 M14 O53 84.2(11) . . ?
O301 M14 O53 88.3(10) . . ?
O468 M15 O449 102.4(17) . . ?
O468 M15 O347 103.3(16) . . ?
O449 M15 O347 98.5(14) . . ?
O468 M15 O241 96.8(15) . . ?
O449 M15 O241 94.4(13) . . ?
O347 M15 O241 153.1(12) . . ?
O468 M15 O200 91.5(15) . . ?
O449 M15 O200 165.2(15) . . ?
O347 M15 O200 82.9(11) . . ?
O241 M15 O200 78.7(10) . . ?
O468 M15 O461 168.9(16) . . ?
O449 M15 O461 87.6(15) . . ?
O347 M15 O461 79.7(12) . . ?
O241 M15 O461 77.4(11) . . ?
O200 M15 O461 78.1(12) . . ?
O324 M16 O312 103.6(13) . . ?
O324 M16 O107 100.3(12) . . ?
O312 M16 O107 105.9(12) . . ?
O324 M16 O177 91.7(11) . . ?
O312 M16 O177 89.9(11) . . ?
O107 M16 O177 157.1(10) . . ?
O324 M16 O186 92.6(11) . . ?
O312 M16 O186 154.6(11) . . ?
O107 M16 O186 89.9(10) . . ?
O177 M16 O186 69.9(9) . . ?
O324 M16 O286 169.7(11) . . ?
O312 M16 O286 83.7(12) . . ?
O107 M16 O286 84.3(10) . . ?
O177 M16 O286 81.0(9) . . ?
O186 M16 O286 78.2(10) . . ?
O492 M17 O493 106(2) . . ?
O492 M17 O473 99(2) . . ?
O493 M17 O473 99(2) . . ?
O492 M17 O436 92.2(19) . . ?
O493 M17 O436 96.3(19) . . ?
O473 M17 O436 157.4(16) . . ?
O492 M17 O340 160.6(19) . . ?
O493 M17 O340 92.0(18) . . ?
O473 M17 O340 84.7(13) . . ?
O436 M17 O340 78.2(11) . . ?
O492 M17 O269 87.2(19) . . ?
O493 M17 O269 164.6(19) . . ?
O473 M17 O269 86.7(16) . . ?
O436 M17 O269 74.5(13) . . ?
O340 M17 O269 74.1(12) . . ?
O308 M18 O241 103.8(14) . . ?
O308 M18 O414 105.1(15) . . ?
O241 M18 O414 105.9(13) . . ?
O308 M18 O225 95.9(13) . . ?
O241 M18 O225 87.3(11) . . ?
O414 M18 O225 151.4(13) . . ?
O308 M18 O89 99.4(13) . . ?
O241 M18 O89 148.6(13) . . ?
O414 M18 O89 87.8(12) . . ?
O225 M18 O89 69.5(10) . . ?
O308 M18 O438 174.7(14) . . ?
O241 M18 O438 77.9(13) . . ?
O414 M18 O438 79.1(13) . . ?
O225 M18 O438 79.1(11) . . ?
O89 M18 O438 77.2(12) . . ?
O337 M19 O437 104.5(15) . . ?
O337 M19 O478 103.4(15) . . ?
O437 M19 O478 97.2(15) . . ?
O337 M19 O414 94.6(14) . . ?
O437 M19 O414 94.1(14) . . ?
O478 M19 O414 155.6(14) . . ?
O337 M19 O260 96.1(13) . . ?
O437 M19 O260 158.8(13) . . ?
O478 M19 O260 82.8(12) . . ?
O414 M19 O260 79.0(11) . . ?
O337 M19 O491 171.0(15) . . ?
O437 M19 O491 82.4(15) . . ?
O478 M19 O491 81.2(14) . . ?
O414 M19 O491 78.9(13) . . ?
O260 M19 O491 76.6(12) . . ?
O479 M20 O420 103(2) . . ?
O479 M20 O446 104(2) . . ?
O420 M20 O446 101.9(15) . . ?
O479 M20 O76 98.0(19) . . ?
O420 M20 O76 92.5(13) . . ?
O446 M20 O76 150.1(14) . . ?
O479 M20 O210 92.5(19) . . ?
O420 M20 O210 156.7(13) . . ?
O446 M20 O210 90.3(12) . . ?
O76 M20 O210 68.3(10) . . ?
O479 M20 O372 172.7(19) . . ?
O420 M20 O372 82.4(14) . . ?
O446 M20 O372 78.9(14) . . ?
O76 M20 O372 77.2(11) . . ?
O210 M20 O372 80.7(10) . . ?
O70 M21 O434 100.6(17) . . ?
O70 M21 O347 99.4(14) . . ?
O434 M21 O347 98.0(15) . . ?
O70 M21 O304 98.4(14) . . ?
O434 M21 O304 94.0(14) . . ?
O347 M21 O304 156.3(12) . . ?
O70 M21 O274 91.2(13) . . ?
O434 M21 O274 168.1(15) . . ?
O347 M21 O274 80.7(11) . . ?
O304 M21 O274 83.3(10) . . ?
O70 M21 O432 172.8(14) . . ?
O434 M21 O432 86.6(15) . . ?
O347 M21 O432 78.9(12) . . ?
O304 M21 O432 81.5(12) . . ?
O274 M21 O432 81.6(11) . . ?
O490 M22 O489 103(2) . . ?
O490 M22 O361 92.8(16) . . ?
O489 M22 O361 164.0(16) . . ?
O490 M22 O478 98.8(17) . . ?
O489 M22 O478 100.8(18) . . ?
O361 M22 O478 78.7(13) . . ?
O490 M22 O446 92.9(17) . . ?
O489 M22 O446 101.0(18) . . ?
O361 M22 O446 75.6(14) . . ?
O478 M22 O446 152.1(16) . . ?
O490 M22 O451 164.4(16) . . ?
O489 M22 O451 92.5(16) . . ?
O361 M22 O451 71.6(10) . . ?
O478 M22 O451 78.8(12) . . ?
O446 M22 O451 83.1(13) . . ?
O486 M23 O482 109(2) . . ?
O486 M23 O313 100(2) . . ?
O482 M23 O313 97.6(18) . . ?
O486 M23 O477 107(2) . . ?
O482 M23 O477 94.1(19) . . ?
O313 M23 O477 144.7(17) . . ?
O486 M23 O463 91.3(19) . . ?
O482 M23 O463 160.0(18) . . ?
O313 M23 O463 79.9(11) . . ?
O477 M23 O463 77.9(13) . . ?
O486 M23 O487 166(2) . . ?
O482 M23 O487 85(2) . . ?
O313 M23 O487 74.9(17) . . ?
O477 M23 O487 73.0(18) . . ?
O463 M23 O487 74.8(15) . . ?
O494 M24 O481 99(2) . . ?
O494 M24 O473 96.1(19) . . ?
O481 M24 O473 101(2) . . ?
O494 M24 O294 97.9(18) . . ?
O481 M24 O294 98.8(18) . . ?
O473 M24 O294 153.4(15) . . ?
O494 M24 O464 87.2(19) . . ?
O481 M24 O464 174(2) . . ?
O473 M24 O464 79.3(16) . . ?
O294 M24 O464 79.0(14) . . ?
O494 M24 O406 166.1(18) . . ?
O481 M24 O406 95.2(18) . . ?
O473 M24 O406 81.2(13) . . ?
O294 M24 O406 79.7(11) . . ?
O464 M24 O406 78.8(13) . . ?
O356 M25 O436 108.3(14) . . ?
O356 M25 O488 96.4(15) . . ?
O436 M25 O488 98.3(15) . . ?
O356 M25 O216 158.7(13) . . ?
O436 M25 O216 90.6(12) . . ?
O488 M25 O216 90.0(13) . . ?
O356 M25 O367 91.1(13) . . ?
O436 M25 O367 156.3(13) . . ?
O488 M25 O367 92.5(13) . . ?
O216 M25 O367 68.3(10) . . ?
O356 M25 O113 88.8(14) . . ?
O436 M25 O113 85.5(14) . . ?
O488 M25 O113 172.1(13) . . ?
O216 M25 O113 83.0(12) . . ?
O367 M25 O113 81.5(11) . . ?
O384 M26 O255 103.3(12) . . ?
O384 M26 O338 102.0(12) . . ?
O255 M26 O338 99.3(11) . . ?
O384 M26 O25 102.5(12) . . ?
O255 M26 O25 87.7(11) . . ?
O338 M26 O25 152.1(11) . . ?
O384 M26 O68 93.8(12) . . ?
O255 M26 O68 155.6(11) . . ?
O338 M26 O68 93.9(11) . . ?
O25 M26 O68 71.5(10) . . ?
O384 M26 O213 166.2(11) . . ?
O255 M26 O213 90.5(10) . . ?
O338 M26 O213 73.9(10) . . ?
O25 M26 O213 79.1(10) . . ?
O68 M26 O213 73.5(9) . . ?
O484 M27 O477 100(2) . . ?
O484 M27 O356 91(2) . . ?
O477 M27 O356 143.5(17) . . ?
O484 M27 O381 160(2) . . ?
O477 M27 O381 78.9(13) . . ?
O356 M27 O381 78.6(12) . . ?
O484 M27 O485 87(3) . . ?
O477 M27 O485 74.5(18) . . ?
O356 M27 O485 71.8(16) . . ?
O381 M27 O485 73.7(15) . . ?
O459 MP2 Ce4' 26(3) . . ?
O499 MP65 Ce4' 56(2) . . ?
O208 MP54 O181 107(3) . . ?
O208 MP54 O152 104(3) . . ?
O181 MP54 O152 102(2) . . ?
O208 MP54 O78 107(2) . . ?
O181 MP54 O78 104(2) . . ?
O152 MP54 O78 131(3) . . ?
O350 M12' O413 103(2) . . ?
O350 M12' O304 94.9(18) . . ?
O413 M12' O304 99.6(17) . . ?
O350 M12' O39 98.9(16) . . ?
O413 M12' O39 91.4(16) . . ?
O304 M12' O39 160(2) . . ?
O350 M12' O167 98.4(16) . . ?
O413 M12' O167 154.1(19) . . ?
O304 M12' O167 92.4(16) . . ?
O39 M12' O167 71.2(14) . . ?
O350 M12' O221 176.6(19) . . ?
O413 M12' O221 79.4(13) . . ?
O304 M12' O221 82.6(14) . . ?
O39 M12' O221 83.0(13) . . ?
O167 M12' O221 79.5(13) . . ?
O350 M12' Mo35 94.1(13) . . ?
O413 M12' Mo35 127.8(15) . . ?
O304 M12' Mo35 127.7(15) . . ?
O39 M12' Mo35 36.9(8) . . ?
O167 M12' Mo35 35.3(8) . . ?
O221 M12' Mo35 85.7(11) . . ?
O449 M15' O347 94(2) . . ?
O449 M15' O241 94.0(19) . . ?
O347 M15' O241 147(2) . . ?
O449 M15' O200 145(3) . . ?
O347 M15' O200 78.3(16) . . ?
O241 M15' O200 76.7(15) . . ?
O436 M17' O340 75.9(14) . . ?
O436 M17' O492 77.5(19) . . ?
O340 M17' O492 123(2) . . ?
O436 M17' O473 122(2) . . ?
O340 M17' O473 76.5(15) . . ?
O492 M17' O473 76(2) . . ?
O438 M18' O241 100.0(19) . . ?
O438 M18' O414 100.6(19) . . ?
O241 M18' O414 103.6(18) . . ?
O438 M18' O89 98.0(18) . . ?
O241 M18' O89 155.6(18) . . ?
O414 M18' O89 89.0(15) . . ?
O438 M18' O225 100.0(18) . . ?
O241 M18' O225 88.7(15) . . ?
O414 M18' O225 153.7(18) . . ?
O89 M18' O225 72.0(13) . . ?
O438 M18' O308 179(2) . . ?
O241 M18' O308 79.9(15) . . ?
O414 M18' O308 80.5(15) . . ?
O89 M18' O308 81.8(13) . . ?
O225 M18' O308 78.9(13) . . ?
O438 M18' Mo76 91.9(16) . . ?
O241 M18' Mo76 125.5(14) . . ?
O414 M18' Mo76 126.3(14) . . ?
O89 M18' Mo76 37.3(9) . . ?
O225 M18' Mo76 36.8(8) . . ?
O308 M18' Mo76 87.4(10) . . ?
O437 M19' O478 103(2) . . ?
O437 M19' O414 86.1(17) . . ?
O478 M19' O414 145(2) . . ?
O437 M19' O260 148(2) . . ?
O478 M19' O260 83.6(18) . . ?
O414 M19' O260 72.6(14) . . ?
O432 M21' O434 112(2) . . ?
O432 M21' O347 102(2) . . ?
O434 M21' O347 96(2) . . ?
O432 M21' O304 102(2) . . ?
O434 M21' O304 89(2) . . ?
O347 M21' O304 152.1(18) . . ?
O432 M21' O274 100(2) . . ?
O434 M21' O274 148(2) . . ?
O347 M21' O274 80.3(15) . . ?
O304 M21' O274 81.1(15) . . ?
O432 M21' O70 174(2) . . ?
O434 M21' O70 74.8(18) . . ?
O347 M21' O70 78.6(15) . . ?
O304 M21' O70 76.4(14) . . ?
O274 M21' O70 73.8(13) . . ?
O477 M23' O482 92.5(19) . . ?
O477 M23' O313 153.9(18) . . ?
O482 M23' O313 91.4(18) . . ?
O477 M23' O463 82.0(14) . . ?
O482 M23' O463 147.9(18) . . ?
O313 M23' O463 81.1(12) . . ?
O477 M27' O484 92(2) . . ?
O477 M27' O356 149.0(18) . . ?
O484 M27' O356 84(2) . . ?
O477 M27' O381 81.8(14) . . ?
O484 M27' O381 137(2) . . ?
O356 M27' O381 80.2(12) . . ?
O477 M27' O462 76(2) . . ?
O484 M27' O462 64(2) . . ?
O356 M27' O462 74.3(18) . . ?
O381 M27' O462 72.8(17) . . ?
O92 M28 O255 102.8(12) . . ?
O92 M28 O214 100.4(12) . . ?
O255 M28 O214 86.5(11) . . ?
O92 M28 O148 100.8(13) . . ?
O255 M28 O148 89.1(11) . . ?
O214 M28 O148 158.8(10) . . ?
O92 M28 O9 98.3(11) . . ?
O255 M28 O9 158.7(10) . . ?
O214 M28 O9 87.0(10) . . ?
O148 M28 O9 89.6(10) . . ?
O92 M28 O201 168.3(11) . . ?
O255 M28 O201 88.6(10) . . ?
O214 M28 O201 82.9(10) . . ?
O148 M28 O201 76.2(10) . . ?
O9 M28 O201 70.5(9) . . ?
O92 M28 MP69 142.2(15) . . ?
O255 M28 MP69 72.2(13) . . ?
O214 M28 MP69 116.2(14) . . ?
O9 M28 MP69 92.7(12) . . ?
O418 Ce1 O310 67.6(9) . . ?
O418 Ce1 O483 75.7(11) . . ?
O310 Ce1 O483 77.4(11) . . ?
O418 Ce1 O467 139.7(11) . . ?
O310 Ce1 O467 134.6(11) . . ?
O483 Ce1 O467 78.3(12) . . ?
O418 Ce1 O411 137.2(9) . . ?
O310 Ce1 O411 93.6(10) . . ?
O483 Ce1 O411 139.6(11) . . ?
O467 Ce1 O411 80.9(11) . . ?
O418 Ce1 O371 65.9(9) . . ?
O310 Ce1 O371 129.0(9) . . ?
O483 Ce1 O371 71.8(11) . . ?
O467 Ce1 O371 77.0(10) . . ?
O411 Ce1 O371 135.5(10) . . ?
O418 Ce1 O465 67.7(11) . . ?
O310 Ce1 O465 74.0(11) . . ?
O483 Ce1 O465 139.9(12) . . ?
O467 Ce1 O465 141.3(12) . . ?
O411 Ce1 O465 70.3(11) . . ?
O371 Ce1 O465 106.0(11) . . ?
O418 Ce1 O378 128.1(9) . . ?
O310 Ce1 O378 65.8(8) . . ?
O483 Ce1 O378 73.0(10) . . ?
O467 Ce1 O378 70.6(10) . . ?
O411 Ce1 O378 67.5(9) . . ?
O371 Ce1 O378 135.9(9) . . ?
O465 Ce1 O378 118.1(11) . . ?
O418 Ce1 O458 104.0(10) . . ?
O310 Ce1 O458 143.6(10) . . ?
O483 Ce1 O458 136.8(11) . . ?
O467 Ce1 O458 75.5(12) . . ?
O411 Ce1 O458 68.1(10) . . ?
O371 Ce1 O458 69.2(10) . . ?
O465 Ce1 O458 70.2(12) . . ?
O378 Ce1 O458 127.2(10) . . ?
O312 Ce2 O343 69.6(9) . . ?
O312 Ce2 O413 134.6(9) . . ?
O343 Ce2 O413 65.9(9) . . ?
O312 Ce2 O447 68.3(9) . . ?
O343 Ce2 O447 132.9(9) . . ?
O413 Ce2 O447 144.1(9) . . ?
O312 Ce2 O474 104.2(11) . . ?
O343 Ce2 O474 73.2(10) . . ?
O413 Ce2 O474 71.3(10) . . ?
O447 Ce2 O474 137.8(10) . . ?
O312 Ce2 O501 135.8(12) . . ?
O343 Ce2 O501 142.1(11) . . ?
O413 Ce2 O501 87.5(11) . . ?
O447 Ce2 O501 84.5(11) . . ?
O474 Ce2 O501 72.9(12) . . ?
O312 Ce2 O443 129.3(10) . . ?
O343 Ce2 O443 123.6(9) . . ?
O413 Ce2 O443 72.6(10) . . ?
O447 Ce2 O443 72.0(10) . . ?
O474 Ce2 O443 126.4(11) . . ?
O501 Ce2 O443 67.3(12) . . ?
O312 Ce2 O457 74.1(10) . . ?
O343 Ce2 O457 68.8(9) . . ?
O413 Ce2 O457 81.8(10) . . ?
O447 Ce2 O457 80.1(9) . . ?
O474 Ce2 O457 139.8(10) . . ?
O501 Ce2 O457 136.3(11) . . ?
O443 Ce2 O457 69.0(10) . . ?
O312 Ce2 O502 72.2(11) . . ?
O343 Ce2 O502 114.1(11) . . ?
O413 Ce2 O502 135.4(11) . . ?
O447 Ce2 O502 71.4(10) . . ?
O474 Ce2 O502 66.9(11) . . ?
O501 Ce2 O502 66.2(13) . . ?
O443 Ce2 O502 122.3(11) . . ?
O457 Ce2 O502 142.0(11) . . ?
O335 Ce3 O495 139.0(13) . . ?
O335 Ce3 O470 81.5(11) . . ?
O495 Ce3 O470 136.0(14) . . ?
O335 Ce3 O370 70.4(9) . . ?
O495 Ce3 O370 131.1(12) . . ?
O470 Ce3 O370 68.1(11) . . ?
O335 Ce3 O259 74.6(9) . . ?
O495 Ce3 O259 99.6(12) . . ?
O470 Ce3 O259 70.9(11) . . ?
O370 Ce3 O259 128.9(10) . . ?
O335 Ce3 O497 79.3(11) . . ?
O495 Ce3 O497 78.8(14) . . ?
O470 Ce3 O497 137.3(12) . . ?
O370 Ce3 O497 69.6(11) . . ?
O259 Ce3 O497 137.3(11) . . ?
O335 Ce3 O331 136.8(10) . . ?
O495 Ce3 O331 71.9(13) . . ?
O470 Ce3 O331 88.3(12) . . ?
O370 Ce3 O331 66.9(9) . . ?
O259 Ce3 O331 140.2(10) . . ?
O497 Ce3 O331 80.5(11) . . ?
O335 Ce3 O496 137.2(11) . . ?
O495 Ce3 O496 70.7(14) . . ?
O470 Ce3 O496 65.8(13) . . ?
O370 Ce3 O496 117.2(11) . . ?
O259 Ce3 O496 69.2(11) . . ?
O497 Ce3 O496 143.5(12) . . ?
O331 Ce3 O496 71.4(11) . . ?
O335 Ce3 O421 71.1(9) . . ?
O495 Ce3 O421 69.3(12) . . ?
O470 Ce3 O421 134.9(11) . . ?
O370 Ce3 O421 129.4(9) . . ?
O259 Ce3 O421 67.7(9) . . ?
O497 Ce3 O421 72.1(10) . . ?
O331 Ce3 O421 135.9(10) . . ?
O496 Ce3 O421 113.3(11) . . ?
O420 Ce4 O505 71.9(14) . . ?
O420 Ce4 O402 69.6(10) . . ?
O505 Ce4 O402 141.4(14) . . ?
O420 Ce4 O500 133.1(15) . . ?
O505 Ce4 O500 76.4(17) . . ?
O402 Ce4 O500 135.0(14) . . ?
O420 Ce4 O480 70.2(12) . . ?
O505 Ce4 O480 83.7(16) . . ?
O402 Ce4 O480 80.7(12) . . ?
O500 Ce4 O480 139.0(16) . . ?
O420 Ce4 O499 132.6(11) . . ?
O505 Ce4 O499 135.8(15) . . ?
O402 Ce4 O499 73.2(10) . . ?
O500 Ce4 O499 94.2(14) . . ?
O480 Ce4 O499 75.7(12) . . ?
O420 Ce4 O503 114.5(15) . . ?
O505 Ce4 O503 137.0(18) . . ?
O402 Ce4 O503 65.4(15) . . ?
O500 Ce4 O503 69.6(18) . . ?
O480 Ce4 O503 139.2(16) . . ?
O499 Ce4 O503 73.3(16) . . ?
O420 Ce4 O504 68.6(14) . . ?
O505 Ce4 O504 79.5(17) . . ?
O402 Ce4 O504 89.3(13) . . ?
O500 Ce4 O504 72.3(17) . . ?
O480 Ce4 O504 138.6(15) . . ?
O499 Ce4 O504 139.2(14) . . ?
O503 Ce4 O504 65.9(17) . . ?
O420 Ce4 O498 121.8(13) . . ?
O505 Ce4 O498 67.7(16) . . ?
O402 Ce4 O498 133.3(13) . . ?
O500 Ce4 O498 73.9(17) . . ?
O480 Ce4 O498 65.4(14) . . ?
O499 Ce4 O498 68.1(13) . . ?
O503 Ce4 O498 123.7(17) . . ?
O504 Ce4 O498 137.3(15) . . ?
O259 Ce3' O470 68(2) . . ?
O259 Ce3' O421 66(2) . . ?
O470 Ce3' O421 123(3) . . ?
O259 Ce3' O497 124(3) . . ?
O470 Ce3' O497 118(2) . . ?
O421 Ce3' O497 67(2) . . ?
O259 Ce3' O370 113(2) . . ?
O470 Ce3' O370 60.2(17) . . ?
O421 Ce3' O370 111(2) . . ?
O497 Ce3' O370 60.4(15) . . ?
O259 Ce3' O335 65.5(17) . . ?
O470 Ce3' O335 69.4(16) . . ?
O421 Ce3' O335 62.0(16) . . ?
O497 Ce3' O335 66.5(15) . . ?
O370 Ce3' O335 57.8(11) . . ?
O459 Ce4' O499 89.3(16) . . ?
O459 Ce4' MP65 70.8(18) . . ?
O499 Ce4' MP65 37.1(17) . . ?
O459 Ce4' MP2 14.4(14) . . ?
O499 Ce4' MP2 77.3(17) . . ?
MP65 Ce4' MP2 66(2) . . ?
Mo47 O1 Mo46 136.6(13) . . ?
Mo47 O1 Mo54 107.0(10) . . ?
Mo46 O1 Mo54 113.6(11) . . ?
Mo49 O2 Mo47 157.1(13) . . ?
Mo17 O3 Mo21 139.6(11) . . ?
Mo17 O3 Mo20 104.1(9) . . ?
Mo21 O3 Mo20 102.5(9) . . ?
Mo17 O3 Mo89 104.5(9) . . ?
Mo21 O3 Mo89 102.3(8) . . ?
Mo20 O3 Mo89 96.0(8) . . ?
Mo24 O4 Mo26 137.9(12) . . ?
Mo24 O4 Mo96 111.8(10) . . ?
Mo26 O4 Mo96 108.0(10) . . ?
Mo59 O5 Mo7 137.3(12) . . ?
Mo59 O5 Mo62 114.1(11) . . ?
Mo7 O5 Mo62 104.1(10) . . ?
Mo48 O6 Mo45 140.5(12) . . ?
Mo48 O6 Mo64 103.5(9) . . ?
Mo45 O6 Mo64 104.2(10) . . ?
Mo48 O6 Mo54 99.9(9) . . ?
Mo45 O6 Mo54 104.7(9) . . ?
Mo64 O6 Mo54 95.6(9) . . ?
Mo17 O7 Mo18 123.4(12) . . ?
Mo21 O8 Mo20 109.1(11) . . ?
Mo21 O8 Mo22 141.9(12) . . ?
Mo20 O8 Mo22 107.7(10) . . ?
M28 O9 Mo14 139.4(11) . . ?
M28 O9 M5 110.4(10) . . ?
Mo14 O9 M5 106.9(10) . . ?
Mo66 O10 Mo8 138.5(12) . . ?
Mo66 O10 Mo6 104.2(10) . . ?
Mo8 O10 Mo6 103.0(10) . . ?
Mo66 O10 Mo62 107.4(10) . . ?
Mo8 O10 Mo62 100.1(9) . . ?
Mo6 O10 Mo62 96.1(9) . . ?
Mo25 O11 Mo27 158.6(13) . . ?
Mo21 O12 Mo19 121.5(13) . . ?
Mo25 O13 Mo26 121.6(12) . . ?
Mo36 O14 Mo35 115.6(10) . . ?
Mo42 O15 Mo41 141.8(13) . . ?
Mo42 O15 Mo10 104.0(10) . . ?
Mo41 O15 Mo10 103.3(10) . . ?
Mo28 O16 Mo26 157.1(14) . . ?
Mo28 O18 Mo27 125.6(12) . . ?
Mo48 O19 Mo50 158.2(14) . . ?
Mo4 O20 Mo59 159.1(12) . . ?
Mo49 O21 Mo51 110.3(10) . . ?
Mo49 O21 Mo52 140.8(12) . . ?
Mo51 O21 Mo52 108.1(10) . . ?
Mo19 O22 Mo18 137.2(13) . . ?
Mo19 O22 Mo89 109.2(11) . . ?
Mo18 O22 Mo89 110.6(11) . . ?
Mo39 O23 Mo83 111.5(11) . . ?
Mo39 O23 Mo95 140.9(11) . . ?
Mo83 O23 Mo95 106.3(10) . . ?
Mo64 O24 Mo45 110.4(10) . . ?
Mo64 O24 Mo44 109.4(10) . . ?
Mo45 O24 Mo44 138.9(11) . . ?
M26 O25 Mo93 112.1(13) . . ?
M26 O25 Mo82 139.8(13) . . ?
Mo93 O25 Mo82 106.3(11) . . ?
Mo8 O26 Mo7 121.7(13) . . ?
Mo66 O27 Mo59 124.7(12) . . ?
Mo17 O28 Mo14 159.8(13) . . ?
Mo23 O29 Mo19 159.3(15) . . ?
Mo48 O30 Mo47 121.5(12) . . ?
Mo28 O33 Mo29 109.1(11) . . ?
Mo28 O33 Mo67 141.7(12) . . ?
Mo29 O33 Mo67 107.0(10) . . ?
Mo69 O35 Mo15 139.6(13) . . ?
Mo69 O35 Mo13 104.3(11) . . ?
Mo15 O35 Mo13 102.3(10) . . ?
Mo69 O35 M5 105.7(10) . . ?
Mo15 O35 M5 101.7(10) . . ?
Mo13 O35 M5 95.0(9) . . ?
Mo64 O37 Mo55 110.1(10) . . ?
Mo64 O37 Mo53 111.0(10) . . ?
Mo55 O37 Mo53 132.7(12) . . ?
M12' O39 Mo35 108.2(13) . . ?
Mo35 O39 M12 111.6(11) . . ?
M12' O39 Mo91 140.2(14) . . ?
Mo35 O39 Mo91 109.3(11) . . ?
M12 O39 Mo91 128.2(11) . . ?
Mo51 O40 Mo73 109.0(11) . . ?
Mo51 O40 Mo52 109.1(10) . . ?
Mo73 O40 Mo52 135.2(12) . . ?
Mo23 O41 Mo24 122.8(12) . . ?
Mo12 O42 Mo6 110.8(10) . . ?
Mo12 O42 Mo11 139.4(11) . . ?
Mo6 O42 Mo11 107.9(10) . . ?
Mo10 O43 Mo43 110.1(11) . . ?
Mo10 O43 Mo57 109.8(10) . . ?
Mo43 O43 Mo57 138.9(11) . . ?
Mo34 O44 Mo33 120.4(12) . . ?
Mo44 O45 Mo97 150.6(12) . . ?
Mo6 O46 Mo11 112.7(11) . . ?
Mo6 O46 Mo63 108.3(10) . . ?
Mo11 O46 Mo63 137.2(11) . . ?
Mo79 O47 Mo61 157.4(16) . . ?
Mo87 O48 Mo60 138.1(12) . . ?
Mo87 O48 Mo94 114.2(10) . . ?
Mo60 O48 Mo94 105.3(10) . . ?
Mo58 O49 Mo19 146.7(14) . . ?
Mo38 O50 Mo34 148.2(12) . . ?
Mo38 O50 Mo35 101.5(9) . . ?
Mo34 O50 Mo35 100.7(10) . . ?
Mo38 O50 Mo36 99.3(9) . . ?
Mo34 O50 Mo36 101.1(9) . . ?
Mo35 O50 Mo36 95.0(8) . . ?
Mo66 O51 Mo5 160.4(15) . . ?
Mo42 O52 Mo60 121.2(12) . . ?
Mo29 O53 Mo67 111.0(10) . . ?
Mo29 O53 M14 109.6(10) . . ?
Mo67 O53 M14 137.2(11) . . ?
Mo74 O54 Mo90 138.1(12) . . ?
Mo74 O54 Mo88 109.0(10) . . ?
Mo90 O54 Mo88 112.7(11) . . ?
Mo79 O56 Mo93 108.2(12) . . ?
Mo79 O56 M4 144.7(13) . . ?
Mo93 O56 M4 107.1(11) . . ?
Mo52 O57 Mo47 145.7(12) . . ?
Mo50 O61 Mo5 137.3(13) . . ?
Mo50 O61 Mo68 113.6(11) . . ?
Mo5 O61 Mo68 107.0(11) . . ?
Mo38 O63 Mo35 110.1(11) . . ?
Mo38 O63 Mo91 140.8(12) . . ?
Mo35 O63 Mo91 107.3(11) . . ?
Mo71 O64 Mo81 111.1(11) . . ?
Mo71 O64 Mo2 138.6(12) . . ?
Mo81 O64 Mo2 106.5(10) . . ?
M5 O65 Mo14 103.0(10) . . ?
M5 O65 Mo15 107.2(10) . . ?
Mo14 O65 Mo15 87.5(8) . . ?
Mo21 O66 Mo24 159.8(14) . . ?
Mo76 O67 Mo23 104.9(11) . . ?
Mo76 O67 Mo25 103.1(10) . . ?
Mo23 O67 Mo25 140.5(12) . . ?
Mo76 O67 Mo96 96.7(9) . . ?
Mo23 O67 Mo96 103.4(10) . . ?
Mo25 O67 Mo96 100.4(10) . . ?
M26 O68 Mo79 143.3(14) . . ?
M26 O68 Mo93 103.2(12) . . ?
Mo79 O68 Mo93 102.8(11) . . ?
M26 O68 Mo92 103.0(10) . . ?
Mo79 O68 Mo92 99.7(11) . . ?
Mo93 O68 Mo92 95.6(10) . . ?
Mo23 O69 Mo76 109.2(11) . . ?
Mo23 O69 Mo58 141.1(12) . . ?
Mo76 O69 Mo58 108.3(11) . . ?
Mo42 O71 Mo46 156.7(13) . . ?
Mo45 O72 Mo46 123.9(12) . . ?
Mo28 O73 Mo30 141.5(12) . . ?
Mo28 O73 Mo29 102.2(10) . . ?
Mo30 O73 Mo29 103.5(10) . . ?
Mo28 O73 Mo85 103.6(9) . . ?
Mo30 O73 Mo85 101.8(9) . . ?
Mo29 O73 Mo85 95.6(9) . . ?
M6 O74 Mo70 159.9(14) . . ?
Mo49 O75 Mo4 140.8(12) . . ?
Mo49 O75 Mo51 103.1(9) . . ?
Mo4 O75 Mo51 101.9(10) . . ?
Mo49 O75 Mo68 106.9(9) . . ?
Mo4 O75 Mo68 100.1(8) . . ?
Mo51 O75 Mo68 95.6(8) . . ?
M7 O76 Mo13 110.3(12) . . ?
M7 O76 M20 139.8(14) . . ?
Mo13 O76 M20 109.2(12) . . ?
Mo49 O77 Mo50 122.8(12) . . ?
Mo52 O78 MP54 120.0(19) . . ?
Mo29 O79 M14 112.6(11) . . ?
Mo29 O79 Mo78 109.7(10) . . ?
M14 O79 Mo78 132.3(12) . . ?
Mo96 O80 Mo26 102.9(10) . . ?
Mo96 O80 Mo25 108.1(10) . . ?
Mo26 O80 Mo25 89.7(8) . . ?
Mo93 O81 Mo82 110.4(12) . . ?
Mo93 O81 M10 110.2(11) . . ?
Mo82 O81 M10 139.2(13) . . ?
M3' O83 MP9 114(3) . . ?
Mo72 O83 M3 103.2(10) . . ?
Mo72 O83 Mo9 108.3(10) . . ?
M3 O83 Mo9 88.5(8) . . ?
Mo83 O84 Mo75 110.6(10) . . ?
Mo83 O84 M8 110.6(10) . . ?
Mo75 O84 M8 133.1(11) . . ?
Mo60 O85 Mo45 156.2(13) . . ?
Mo51 O86 Mo3 111.9(11) . . ?
Mo51 O86 Mo73 109.5(11) . . ?
Mo3 O86 Mo73 136.7(13) . . ?
Mo95 O88 Mo37 149.0(14) . . ?
M18' O89 Mo76 105.5(14) . . ?
M18' O89 Mo58 143.0(16) . . ?
Mo76 O89 Mo58 111.3(12) . . ?
Mo76 O89 M18 108.3(12) . . ?
Mo58 O89 M18 137.3(14) . . ?
Mo85 O90 Mo31 104.7(10) . . ?
Mo85 O90 Mo30 108.3(10) . . ?
Mo31 O90 Mo30 90.0(8) . . ?
Mo40 O91 Mo87 152.8(13) . . ?
Mo33 O94 Mo37 138.6(12) . . ?
Mo33 O94 Mo36 113.0(11) . . ?
Mo37 O94 Mo36 108.4(10) . . ?
M6 O95 M2 119.1(13) . . ?
Mo63 O96 M3 148.9(15) . . ?
Mo10 O97 Mo42 109.7(11) . . ?
Mo10 O97 Mo43 108.6(10) . . ?
Mo42 O97 Mo43 140.7(12) . . ?
Mo53 O98 Mo50 145.3(13) . . ?
Mo5 O99 Mo4 122.3(13) . . ?
Mo30 O100 Mo33 155.2(13) . . ?
Mo3 O101 Mo59 146.3(14) . . ?
Mo69 O102 M1 159.7(14) . . ?
Mo9 O103 Mo81 109.2(11) . . ?
Mo9 O103 Mo71 142.1(13) . . ?
Mo81 O103 Mo71 104.8(10) . . ?
Mo31 O104 Mo27 138.4(11) . . ?
Mo31 O104 Mo85 110.2(10) . . ?
Mo27 O104 Mo85 109.5(10) . . ?
Mo92 O105 M13 104.1(12) . . ?
Mo92 O105 Mo79 107.8(13) . . ?
M13 O105 Mo79 90.1(10) . . ?
Mo81 O106 M6 110.5(12) . . ?
Mo81 O106 Mo65 109.2(10) . . ?
M6 O106 Mo65 139.1(12) . . ?
M16 O107 Mo74 150.3(14) . . ?
Mo88 O111 Mo83 116.3(12) . . ?
Mo89 O115 Mo19 102.4(10) . . ?
Mo89 O115 Mo21 107.7(10) . . ?
Mo19 O115 Mo21 89.4(8) . . ?
Mo9 O119 M3 126.4(12) . . ?
Mo98 O120 Mo27 149.3(14) . . ?
Mo39 O121 Mo83 103.5(10) . . ?
Mo39 O121 Mo40 147.6(13) . . ?
Mo83 O121 Mo40 101.1(10) . . ?
Mo39 O121 Mo88 101.3(9) . . ?
Mo83 O121 Mo88 95.1(9) . . ?
Mo40 O121 Mo88 97.2(9) . . ?
Mo68 O122 Mo5 103.3(11) . . ?
Mo68 O122 Mo4 108.1(10) . . ?
Mo5 O122 Mo4 89.2(8) . . ?
Mo15 O123 Mo14 120.3(13) . . ?
Mo25 O124 Mo76 107.8(10) . . ?
Mo25 O124 Mo98 142.1(12) . . ?
Mo76 O124 Mo98 108.8(10) . . ?
Mo51 O125 Mo4 109.9(11) . . ?
Mo51 O125 Mo3 109.8(11) . . ?
Mo4 O125 Mo3 139.6(12) . . ?
Mo79 O129 M13 119.4(13) . . ?
Mo89 O132 Mo18 102.9(10) . . ?
Mo89 O132 Mo17 109.0(10) . . ?
Mo18 O132 Mo17 89.7(8) . . ?
Mo94 O133 Mo10 119.3(12) . . ?
Mo54 O134 Mo46 102.9(9) . . ?
Mo54 O134 Mo45 106.6(9) . . ?
Mo46 O134 Mo45 89.2(8) . . ?
Mo13 O135 Mo15 108.3(10) . . ?
Mo13 O135 Mo80 109.0(10) . . ?
Mo15 O135 Mo80 140.7(12) . . ?
Mo68 O137 Mo51 116.0(11) . . ?
Mo15 O139 Mo18 158.3(15) . . ?
Mo34 O140 Mo31 157.8(14) . . ?
Mo44 O142 Mo60 148.1(14) . . ?
Mo85 O143 Mo27 103.0(10) . . ?
Mo85 O143 Mo28 105.6(10) . . ?
Mo27 O143 Mo28 87.8(7) . . ?
Mo9 O145 Mo7 159.0(14) . . ?
Mo38 O147 Mo37 123.6(13) . . ?
Mo69 O148 M28 122.5(13) . . ?
Mo85 O149 Mo29 116.2(10) . . ?
Mo72 O151 Mo81 116.7(11) . . ?
Mo53 O152 MP54 126(2) . . ?
M3 O153 M2 140.0(12) . . ?
M3 O153 Mo72 114.7(12) . . ?
M2 O153 Mo72 105.0(12) . . ?
Mo64 O155 Mo55 110.1(11) . . ?
Mo64 O155 Mo44 109.6(11) . . ?
Mo55 O155 Mo44 135.2(12) . . ?
Mo97 O156 Mo99 135.1(14) . . ?
Mo17 O157 Mo20 110.2(11) . . ?
Mo17 O157 Mo16 140.1(12) . . ?
Mo20 O157 Mo16 107.8(11) . . ?
Mo91 O159 Mo90 153.3(14) . . ?
Mo30 O160 Mo31 122.8(13) . . ?
Mo88 O162 Mo74 105.0(11) . . ?
Mo88 O162 Mo40 107.6(11) . . ?
Mo74 O162 Mo40 91.1(9) . . ?
Mo35 O167 M12' 108.4(14) . . ?
Mo35 O167 Mo32 110.6(11) . . ?
M12' O167 Mo32 140.5(15) . . ?
Mo35 O167 M12 110.8(12) . . ?
Mo32 O167 M12 131.9(12) . . ?
Mo94 O170 Mo60 103.3(10) . . ?
Mo94 O170 Mo42 109.5(11) . . ?
Mo60 O170 Mo42 89.3(8) . . ?
Mo89 O175 Mo20 115.8(13) . . ?
Mo38 O176 Mo90 154.4(13) . . ?
Mo10 O177 Mo57 112.7(11) . . ?
Mo10 O177 M16 109.1(11) . . ?
Mo57 O177 M16 135.5(12) . . ?
MP54 O181 Mo50 123.5(19) . . ?
Mo68 O181 Mo50 102.2(10) . . ?
MP54 O181 Mo49 119.2(18) . . ?
Mo68 O181 Mo49 106.1(10) . . ?
Mo50 O181 Mo49 87.8(7) . . ?
Mo43 O183 Mo46 147.9(13) . . ?
Mo62 O185 Mo59 102.0(10) . . ?
Mo41 O186 Mo10 112.1(11) . . ?
Mo41 O186 M16 141.7(12) . . ?
Mo10 O186 M16 105.4(11) . . ?
Mo30 O188 Mo29 111.9(10) . . ?
Mo30 O188 Mo78 138.5(11) . . ?
Mo29 O188 Mo78 106.9(9) . . ?
Mo8 O189 Mo6 109.5(11) . . ?
Mo8 O189 Mo63 141.0(14) . . ?
Mo6 O189 Mo63 108.2(11) . . ?
C16 O192 Mo99 123(2) . . ?
Mo12 O193 M11 153.1(17) . . ?
Mo41 O194 Mo74 155.8(15) . . ?
Mo34 O195 Mo35 111.6(12) . . ?
Mo34 O195 Mo32 139.5(12) . . ?
Mo35 O195 Mo32 107.4(10) . . ?
Mo93 O196 M10 115.4(14) . . ?
Mo93 O196 M4 110.1(12) . . ?
M10 O196 M4 131.2(13) . . ?
Mo71 O197 Mo7 142.5(15) . . ?
Mo54 O199 Mo64 117.1(11) . . ?
Mo98 O200 M15 159.2(16) . . ?
Mo98 O200 M15' 149.4(18) . . ?
M5 O201 M28 103.6(11) . . ?
Mo62 O202 Mo7 106.1(11) . . ?
Mo62 O202 Mo8 110.5(11) . . ?
Mo7 O202 Mo8 90.1(8) . . ?
Mo66 O204 Mo6 109.2(11) . . ?
Mo66 O204 Mo12 142.6(13) . . ?
Mo6 O204 Mo12 107.6(11) . . ?
Mo96 O207 Mo76 117.2(12) . . ?
Mo54 O208 Mo47 104.9(11) . . ?
MP54 O208 Mo47 121(2) . . ?
Mo54 O208 Mo48 108.4(11) . . ?
MP54 O208 Mo48 121.8(19) . . ?
Mo47 O208 Mo48 88.7(8) . . ?
Mo13 O210 Mo80 111.8(12) . . ?
Mo13 O210 M20 109.2(12) . . ?
Mo80 O210 M20 138.5(13) . . ?
Mo92 O213 M1 103.8(11) . . ?
Mo92 O213 M26 111.1(10) . . ?
M1 O213 M26 90.3(9) . . ?
Mo82 O214 M28 146.1(14) . . ?
Mo9 O215 Mo81 105.1(12) . . ?
Mo9 O215 M6 139.2(13) . . ?
Mo81 O215 M6 104.6(12) . . ?
Mo20 O216 M25 110.1(12) . . ?
Mo20 O216 Mo16 109.7(12) . . ?
M25 O216 Mo16 137.5(13) . . ?
Mo96 O219 Mo24 102.9(9) . . ?
Mo96 O219 Mo23 108.3(9) . . ?
Mo24 O219 Mo23 89.6(7) . . ?
Mo71 O220 Mo1 156.7(13) . . ?
Mo77 O222 Mo84 129.2(14) . . ?
Mo39 O223 Mo90 122.3(13) . . ?
Mo78 O224 Mo33 150.7(14) . . ?
Mo76 O225 Mo98 111.1(11) . . ?
Mo76 O225 M18' 105.6(13) . . ?
Mo98 O225 M18' 142.4(15) . . ?
Mo76 O225 M18 109.1(11) . . ?
Mo98 O225 M18 131.1(13) . . ?
Mo73 O226 Mo86 150.2(14) . . ?
Mo41 O227 Mo87 127.2(14) . . ?
Mo73 O228 Mo77 139.3(14) . . ?
M13 O230 Mo70 160.1(14) . . ?
Mo37 O231 Mo39 154.9(14) . . ?
Mo70 O237 Mo61 128.2(14) . . ?
Mo2 O239 Mo1 148.0(14) . . ?
M18' O241 M15' 156(2) . . ?
M18 O241 M15 153.5(16) . . ?
Mo83 O242 M8 113.4(12) . . ?
Mo83 O242 Mo95 110.6(12) . . ?
M8 O242 Mo95 127.9(12) . . ?
Mo80 O244 Mo18 144.3(15) . . ?
Mo32 O247 Mo31 148.5(14) . . ?
Mo67 O250 Mo26 145.0(13) . . ?
Mo53 O254 M9 155.0(14) . . ?
M26 O255 M28 159.1(16) . . ?
C16 O256 Mo97 127(2) . . ?
Mo81 O257 Mo2 111.2(12) . . ?
Mo81 O257 Mo65 111.3(12) . . ?
Mo2 O257 Mo65 136.1(13) . . ?
Mo58 O260 M19 154.7(14) . . ?
Mo58 O260 M19' 140.4(16) . . ?
Mo8 O263 M3 159.8(15) . . ?
Mo88 O265 Mo90 104.5(10) . . ?
Mo88 O265 Mo39 107.5(10) . . ?
Mo90 O265 Mo39 90.5(8) . . ?
Mo55 O266 M9 157.8(15) . . ?
Mo36 O268 Mo37 103.2(9) . . ?
Mo36 O268 Mo38 107.1(10) . . ?
Mo37 O268 Mo38 90.2(7) . . ?
Mo65 O272 Mo70 152.2(14) . . ?
Mo40 O273 Mo83 109.4(11) . . ?
Mo40 O273 Mo75 142.9(13) . . ?
Mo83 O273 Mo75 107.2(11) . . ?
Mo32 O274 M21 151.5(15) . . ?
Mo32 O274 M21' 157.2(16) . . ?
M9 O276 M11 139.4(16) . . ?
M5 O277 Mo13 115.5(11) . . ?
Mo94 O279 Mo87 101.9(10) . . ?
Mo94 O279 Mo41 106.5(10) . . ?
Mo87 O279 Mo41 88.5(8) . . ?
Mo40 O287 Mo74 122.1(11) . . ?
Mo64 O289 Mo48 109.5(11) . . ?
Mo64 O289 Mo53 108.9(11) . . ?
Mo48 O289 Mo53 139.9(12) . . ?
Mo92 O290 Mo93 113.7(12) . . ?
M1 O291 M13 140.8(15) . . ?
M1 O291 Mo92 110.4(13) . . ?
M13 O291 Mo92 106.3(12) . . ?
Mo13 O292 Mo69 111.1(13) . . ?
Mo13 O292 M7 108.2(12) . . ?
Mo69 O292 M7 138.2(14) . . ?
M10 O294 M24 155.8(17) . . ?
Mo72 O295 M2 105.1(12) . . ?
Mo72 O295 M6 108.0(11) . . ?
M2 O295 M6 92.0(9) . . ?
M7 O296 M1 147.9(16) . . ?
M7 O296 M1' 134(2) . . ?
Mo62 O300 Mo6 118.8(11) . . ?
M4 O302 Mo61 149.1(15) . . ?
M12 O304 M21 146.7(17) . . ?
M12' O304 M21' 150(2) . . ?
M8 O307 Mo99 161.4(15) . . ?
Mo75 O309 Mo99 152.4(13) . . ?
Mo78 O310 Ce1 166.1(15) . . ?
M16 O312 Ce2 157.5(15) . . ?
M14 O313 M23 149.5(19) . . ?
Mo75 O315 Mo87 148.9(14) . . ?
Mo22 O318 Mo24 144.2(14) . . ?
Mo12 O319 Mo5 146.9(14) . . ?
C5 O325 M9 130(3) . . ?
Mo70 O330 Mo61 87.3(9) . . ?
Mo36 O334 Mo34 106.1(11) . . ?
Mo36 O334 Mo33 100.4(11) . . ?
Mo34 O334 Mo33 90.3(9) . . ?
Mo63 O335 Ce3 159.1(15) . . ?
Mo63 O335 Ce3' 163(2) . . ?
Mo55 O336 Mo97 155.5(15) . . ?
M26 O338 M1 119.2(14) . . ?
Mo16 O340 M17 142.4(15) . . ?
Mo16 O340 M17' 157.7(17) . . ?
Mo91 O343 Ce2 158.6(15) . . ?
Mo3 O344 Mo86 151.8(15) . . ?
M21' O347 M15' 134(2) . . ?
M15 O347 M21 140.0(16) . . ?
M25 O356 M27 156.3(19) . . ?
Mo43 O366 Mo84 147.9(15) . . ?
Mo20 O367 Mo22 112.0(12) . . ?
Mo20 O367 M25 109.6(12) . . ?
Mo22 O367 M25 137.2(13) . . ?
Mo57 O369 Mo84 162.4(17) . . ?
Mo11 O370 Ce3 154.0(15) . . ?
Mo11 O370 Ce3' 158(2) . . ?
M8 O371 Ce1 155.4(16) . . ?
Mo16 O373 Mo14 146.5(14) . . ?
Mo86 O374 Mo1 133.4(14) . . ?
M14 O378 Ce1 157.5(14) . . ?
C5 O379 M11 127(3) . . ?
Mo22 O381 M27' 156.5(16) . . ?
Mo22 O381 M27 144.7(17) . . ?
C36 O385 Na1 133(4) . . ?
Mo52 O388 Mo77 153.7(14) . . ?
M7 O402 Ce4 152.8(16) . . ?
Mo82 O406 M24 158.4(17) . . ?
M12 O413 Ce2 154.6(17) . . ?
M12' O413 Ce2 162.5(17) . . ?
M18 O414 M19 153.5(18) . . ?
M18' O414 M19' 151(2) . . ?
Mo95 O418 Ce1 162.8(15) . . ?
M20 O420 Ce4 161.8(18) . . ?
M4' O421 Ce3' 131(3) . . ?
Mo11 O429 M11 139.6(16) . . ?
C30 O432 M21' 146(4) . . ?
C30 O432 M21 145(4) . . ?
M25 O436 M17 157.5(19) . . ?
M20 O446 M22 156(2) . . ?
Mo57 O447 Ce2 155.2(15) . . ?
Mo80 O451 M22 138.3(15) . . ?
MP2 O459 Ce4' 139(4) . . ?
Mo67 O463 M23 139.9(14) . . ?
M17 O473 M24 143(2) . . ?
M27' O477 M23' 141(2) . . ?
M27 O477 M23 122(2) . . ?
M22 O478 M19 144.4(19) . . ?
MP65 O499 Ce4' 87(3) . . ?
C2 N1 C4 106(4) . . ?
C4 N2 C3 117(5) . . ?
C8 N3 C6 123(4) . . ?
C10 N4 C9 121(4) . . ?
C12 N5 C11 129(4) . . ?
C14 N6 C13 128(4) . . ?
C19 N8 C21 105(5) . . ?
C21 N9 C20 118(5) . . ?
C24 N10 C23 122(5) . . ?
C26 N11 C25 122(5) . . ?
C27 N12 C28 118(6) . . ?
C22 N14 C17 125(4) . . ?
C40 N15 C39 128(5) . . ?
C38 N16 C37 121(6) . . ?
C36 N19 C31 128(5) . . ?
C42 N20 C41 150(10) . . ?
C2 C1 C6 115(4) . . ?
C3 C2 N1 105(4) . . ?
C3 C2 C1 126(4) . . ?
N1 C2 C1 129(4) . . ?
N2 C3 C2 106(4) . . ?
N2 C4 N1 107(5) . . ?
O379 C5 O325 129(5) . . ?
O379 C5 C6 117(4) . . ?
O325 C5 C6 114(4) . . ?
N3 C6 C1 112(4) . . ?
N3 C6 C5 110(4) . . ?
C1 C6 C5 113(4) . . ?
O529 C8 N3 127(4) . . ?
O529 C8 C9 124(4) . . ?
N3 C8 C9 108(4) . . ?
N4 C9 C8 111(3) . . ?
O530 C10 N4 126(5) . . ?
O530 C10 C11 121(4) . . ?
N4 C10 C11 113(4) . . ?
N5 C11 C10 113(4) . . ?
O531 C12 N5 119(4) . . ?
O531 C12 C13 126(4) . . ?
N5 C12 C13 115(4) . . ?
N6 C13 C12 115(4) . . ?
O532 C14 N6 122(4) . . ?
O532 C14 C15 123(4) . . ?
N6 C14 C15 115(4) . . ?
N7 C15 C14 106(4) . . ?
O256 C16 O192 130(4) . . ?
O256 C16 C17 119(4) . . ?
O192 C16 C17 111(4) . . ?
N14 C17 C18 121(5) . . ?
N14 C17 C16 118(4) . . ?
C18 C17 C16 121(5) . . ?
C19 C18 C17 126(7) . . ?
N8 C19 C20 113(5) . . ?
N8 C19 C18 119(6) . . ?
C20 C19 C18 127(6) . . ?
N9 C20 C19 98(4) . . ?
N9 C21 N8 107(5) . . ?
O534 C22 N14 121(4) . . ?
O534 C22 C23 121(5) . . ?
N14 C22 C23 117(4) . . ?
N10 C23 C22 119(4) . . ?
O535 C24 N10 124(5) . . ?
O535 C24 C25 122(6) . . ?
N10 C24 C25 110(6) . . ?
N11 C25 C24 117(5) . . ?
O536 C26 N11 118(6) . . ?
O536 C26 C27 132(7) . . ?
N11 C26 C27 107(5) . . ?
N12 C27 C26 110(6) . . ?
O537 C28 C29 125(8) . . ?
O537 C28 N12 125(7) . . ?
C29 C28 N12 109(6) . . ?
N13 C29 C28 108(6) . . ?
O432 C30 O439 130(5) . . ?
O432 C30 C31 115(4) . . ?
O439 C30 C31 114(4) . . ?
N19 C31 C32 117(4) . . ?
N19 C31 C30 114(4) . . ?
C32 C31 C30 114(5) . . ?
C31 C32 C33 104(2) . . ?
C34 C33 N18 108.0 . . ?
C34 C33 C32 140(5) . . ?
N18 C33 C32 112(5) . . ?
C33 C34 N17 108.0 . . ?
C35 N17 C34 108.0 . . ?
N18 C35 N17 108.0 . . ?
C35 N18 C33 108.0 . . ?
O385 C36 N19 117(5) . . ?
O385 C36 C37 123(5) . . ?
N19 C36 C37 119(4) . . ?
N16 C37 C36 110(5) . . ?
N16 C38 C39 113(6) . . ?
N15 C39 C38 116(6) . . ?
O404 C40 N15 127(3) . . ?
O404 C40 C41 118(3) . . ?
N15 C40 C41 114(2) . . ?
N20 C41 C40 117(3) . . ?
O349 C42 N20 127(4) . . ?
O349 C42 C43 116(3) . . ?
N20 C42 C43 113(3) . . ?
N21 C43 C42 113(10) . . ?
O585 Na1 O349 97(4) . . ?
O585 Na1 O385 108(4) . . ?
O349 Na1 O385 128(4) . . ?

loop_
_geom_bond_atom_site_label_1
_geom_bond_atom_site_label_2
_geom_bond_distance
_geom_bond_site_symmetry_2
_geom_bond_publ_flag
Mo1 O375 1.71(3) . ?
Mo1 O390 1.72(3) . ?
Mo1 O239 1.93(2) . ?
Mo1 O374 1.96(2) . ?
Mo1 O220 2.17(2) . ?
Mo1 O333 2.34(3) . ?
Mo2 O459 1.70(3) . ?
Mo2 O165 1.70(3) . ?
Mo2 O239 1.88(2) . ?
Mo2 O257 2.04(3) . ?
Mo2 O64 2.14(2) . ?
Mo2 O258 2.39(3) . ?
Mo3 O180 1.69(3) . ?
Mo3 O344 1.80(3) . ?
Mo3 O101 1.86(2) . ?
Mo3 O86 2.06(2) . ?
Mo3 O125 2.10(2) . ?
Mo3 O182 2.39(3) . ?
Mo4 O82 1.70(2) . ?
Mo4 O20 1.81(2) . ?
Mo4 O99 1.90(2) . ?
Mo4 O125 2.00(2) . ?
Mo4 O75 2.09(2) . ?
Mo4 O122 2.42(2) . ?
Mo5 O364 1.71(3) . ?
Mo5 O99 1.90(2) . ?
Mo5 O51 1.90(2) . ?
Mo5 O319 1.98(3) . ?
Mo5 O61 2.00(2) . ?
Mo5 O122 2.31(2) . ?
Mo6 O126 1.68(2) . ?
Mo6 O46 1.99(2) . ?
Mo6 O204 2.00(2) . ?
Mo6 O189 2.01(3) . ?
Mo6 O42 2.02(2) . ?
Mo6 O10 2.10(2) . ?
Mo6 O300 2.21(2) . ?
Mo7 O288 1.66(2) . ?
Mo7 O145 1.89(2) . ?
Mo7 O26 1.95(3) . ?
Mo7 O197 2.02(3) . ?
Mo7 O5 2.04(2) . ?
Mo7 O202 2.25(2) . ?
Mo8 O116 1.72(2) . ?
Mo8 O263 1.83(3) . ?
Mo8 O26 1.86(3) . ?
Mo8 O189 1.99(2) . ?
Mo8 O10 2.07(2) . ?
Mo8 O202 2.44(2) . ?
Mo9 O252 1.68(2) . ?
Mo9 O119 1.83(2) . ?
Mo9 O145 1.86(3) . ?
Mo9 O103 1.96(2) . ?
Mo9 O215 2.06(3) . ?
Mo9 O83 2.48(2) . ?
Mo10 O229 1.69(3) . ?
Mo10 O97 1.97(2) . ?
Mo10 O177 1.99(2) . ?
Mo10 O43 2.00(2) . ?
Mo10 O186 2.02(2) . ?
Mo10 O15 2.10(2) . ?
Mo10 O133 2.21(2) . ?
Mo11 O370 1.70(3) . ?
Mo11 O405 1.74(3) . ?
Mo11 O429 1.87(3) . ?
Mo11 O46 2.03(2) . ?
Mo11 O42 2.12(2) . ?
Mo11 O412 2.30(3) . ?
Mo12 O365 1.72(3) . ?
Mo12 O193 1.77(3) . ?
Mo12 O319 1.83(3) . ?
Mo12 O42 2.01(2) . ?
Mo12 O204 2.11(2) . ?
Mo12 O398 2.31(3) . ?
Mo13 O211 1.67(3) . ?
Mo13 O210 1.95(2) . ?
Mo13 O292 1.96(3) . ?
Mo13 O135 2.00(2) . ?
Mo13 O76 2.03(3) . ?
Mo13 O35 2.11(2) . ?
Mo13 O277 2.26(2) . ?
Mo14 O168 1.66(2) . ?
Mo14 O28 1.88(2) . ?
Mo14 O123 1.93(3) . ?
Mo14 O373 2.01(3) . ?
Mo14 O9 2.03(2) . ?
Mo14 O65 2.30(2) . ?
Mo15 O327 1.70(3) . ?
Mo15 O139 1.83(2) . ?
Mo15 O123 1.91(3) . ?
Mo15 O135 2.03(2) . ?
Mo15 O35 2.08(3) . ?
Mo15 O65 2.51(2) . ?
Mo16 O234 1.72(3) . ?
Mo16 O340 1.79(3) . ?
Mo16 O373 1.81(3) . ?
Mo16 O216 2.10(3) . ?
Mo16 O157 2.12(2) . ?
Mo16 O392 2.37(3) . ?
Mo17 O144 1.69(2) . ?
Mo17 O28 1.86(2) . ?
Mo17 O7 1.86(2) . ?
Mo17 O157 1.98(2) . ?
Mo17 O3 2.06(2) . ?
Mo17 O132 2.43(2) . ?
Mo18 O59 1.65(2) . ?
Mo18 O139 1.92(2) . ?
Mo18 O7 1.93(2) . ?
Mo18 O244 1.99(3) . ?
Mo18 O22 2.02(2) . ?
Mo18 O132 2.31(2) . ?
Mo19 O179 1.69(3) . ?
Mo19 O29 1.92(2) . ?
Mo19 O12 1.93(3) . ?
Mo19 O49 1.99(3) . ?
Mo19 O22 2.01(2) . ?
Mo19 O115 2.30(2) . ?
Mo20 O34 1.67(2) . ?
Mo20 O367 1.96(3) . ?
Mo20 O216 1.98(2) . ?
Mo20 O157 2.01(2) . ?
Mo20 O8 2.02(2) . ?
Mo20 O3 2.10(2) . ?
Mo20 O175 2.24(3) . ?
Mo21 O36 1.66(2) . ?
Mo21 O66 1.82(2) . ?
Mo21 O12 1.90(3) . ?
Mo21 O8 1.98(2) . ?
Mo21 O3 2.09(2) . ?
Mo21 O115 2.44(2) . ?
Mo22 O262 1.72(3) . ?
Mo22 O381 1.76(3) . ?
Mo22 O318 1.84(2) . ?
Mo22 O367 2.07(3) . ?
Mo22 O8 2.11(2) . ?
Mo22 O352 2.30(3) . ?
Mo23 O233 1.66(3) . ?
Mo23 O29 1.83(2) . ?
Mo23 O41 1.86(3) . ?
Mo23 O69 1.99(2) . ?
Mo23 O67 2.06(2) . ?
Mo23 O219 2.41(2) . ?
Mo24 O130 1.64(2) . ?
Mo24 O41 1.93(3) . ?
Mo24 O66 1.94(2) . ?
Mo24 O4 1.98(2) . ?
Mo24 O318 1.99(2) . ?
Mo24 O219 2.31(2) . ?
Mo25 O173 1.70(2) . ?
Mo25 O11 1.84(2) . ?
Mo25 O13 1.89(2) . ?
Mo25 O124 2.01(2) . ?
Mo25 O67 2.11(2) . ?
Mo25 O80 2.41(2) . ?
Mo26 O38 1.67(2) . ?
Mo26 O13 1.93(2) . ?
Mo26 O16 1.93(2) . ?
Mo26 O250 1.98(2) . ?
Mo26 O4 2.04(2) . ?
Mo26 O80 2.32(2) . ?
Mo27 O235 1.66(2) . ?
Mo27 O11 1.92(2) . ?
Mo27 O18 1.94(2) . ?
Mo27 O120 1.97(2) . ?
Mo27 O104 2.04(2) . ?
Mo27 O143 2.31(2) . ?
Mo28 O270 1.71(3) . ?
Mo28 O18 1.81(2) . ?
Mo28 O16 1.84(2) . ?
Mo28 O33 1.98(2) . ?
Mo28 O73 2.06(2) . ?
Mo28 O143 2.50(2) . ?
Mo29 O110 1.69(2) . ?
Mo29 O53 1.97(2) . ?
Mo29 O188 1.99(2) . ?
Mo29 O79 1.99(2) . ?
Mo29 O33 2.01(2) . ?
Mo29 O73 2.12(2) . ?
Mo29 O149 2.25(2) . ?
Mo30 O198 1.73(2) . ?
Mo30 O100 1.87(2) . ?
Mo30 O160 1.90(2) . ?
Mo30 O188 1.98(2) . ?
Mo30 O73 2.06(2) . ?
Mo30 O90 2.44(2) . ?
Mo31 O141 1.66(2) . ?
Mo31 O160 1.91(3) . ?
Mo31 O247 1.93(2) . ?
Mo31 O140 1.96(2) . ?
Mo31 O104 2.00(2) . ?
Mo31 O90 2.29(2) . ?
Mo32 O87 1.68(3) . ?
Mo32 O274 1.72(2) . ?
Mo32 O247 1.89(2) . ?
Mo32 O167 2.08(2) . ?
Mo32 O195 2.13(2) . ?
Mo32 O322 2.33(2) . ?
Mo33 O93 1.65(2) . ?
Mo33 O100 1.89(2) . ?
Mo33 O44 1.94(2) . ?
Mo33 O224 1.96(2) . ?
Mo33 O94 1.97(2) . ?
Mo33 O334 2.34(3) . ?
Mo34 O280 1.66(3) . ?
Mo34 O140 1.81(3) . ?
Mo34 O44 1.88(2) . ?
Mo34 O195 1.97(2) . ?
Mo34 O50 2.11(2) . ?
Mo34 O334 2.33(3) . ?
Mo35 O109 1.71(2) . ?
Mo35 O167 1.96(2) . ?
Mo35 O195 2.00(2) . ?
Mo35 O63 2.03(2) . ?
Mo35 O39 2.03(2) . ?
Mo35 O50 2.15(2) . ?
Mo35 O14 2.19(2) . ?
Mo35 M12' 3.22(3) . ?
Mo36 O190 1.65(2) . ?
Mo36 O14 1.80(2) . ?
Mo36 O268 1.93(2) . ?
Mo36 O334 2.06(3) . ?
Mo36 O94 2.09(2) . ?
Mo36 O50 2.43(2) . ?
Mo37 O251 1.63(3) . ?
Mo37 O231 1.88(3) . ?
Mo37 O147 1.90(2) . ?
Mo37 O88 1.99(2) . ?
Mo37 O94 2.05(2) . ?
Mo37 O268 2.34(2) . ?
Mo38 O283 1.63(3) . ?
Mo38 O176 1.85(2) . ?
Mo38 O147 1.87(3) . ?
Mo38 O63 1.99(3) . ?
Mo38 O50 2.10(2) . ?
Mo38 O268 2.36(2) . ?
Mo39 O355 1.65(3) . ?
Mo39 O223 1.85(3) . ?
Mo39 O231 1.90(3) . ?
Mo39 O23 1.95(2) . ?
Mo39 O121 2.07(2) . ?
Mo39 O265 2.37(2) . ?
Mo40 O146 1.70(2) . ?
Mo40 O91 1.87(2) . ?
Mo40 O287 1.89(2) . ?
Mo40 O273 1.98(2) . ?
Mo40 O121 2.12(2) . ?
Mo40 O162 2.36(3) . ?
Mo41 O209 1.68(2) . ?
Mo41 O227 1.85(3) . ?
Mo41 O194 1.86(2) . ?
Mo41 O186 1.94(2) . ?
Mo41 O15 2.09(2) . ?
Mo41 O279 2.47(2) . ?
Mo42 O128 1.70(2) . ?
Mo42 O71 1.85(2) . ?
Mo42 O52 1.88(2) . ?
Mo42 O97 2.01(2) . ?
Mo42 O15 2.04(2) . ?
Mo42 O170 2.42(3) . ?
Mo43 O403 1.70(3) . ?
Mo43 O366 1.81(3) . ?
Mo43 O183 1.82(2) . ?
Mo43 O43 2.05(2) . ?
Mo43 O97 2.12(2) . ?
Mo43 O298 2.32(3) . ?
Mo44 O60 1.70(2) . ?
Mo44 O45 1.79(2) . ?
Mo44 O142 1.81(2) . ?
Mo44 O155 2.07(2) . ?
Mo44 O24 2.10(2) . ?
Mo44 O314 2.32(3) . ?
Mo45 O299 1.69(2) . ?
Mo45 O72 1.83(2) . ?
Mo45 O85 1.90(2) . ?
Mo45 O24 2.01(2) . ?
Mo45 O6 2.07(2) . ?
Mo45 O134 2.45(2) . ?
Mo46 O58 1.67(2) . ?
Mo46 O71 1.91(2) . ?
Mo46 O72 1.96(2) . ?
Mo46 O183 2.00(2) . ?
Mo46 O1 2.01(2) . ?
Mo46 O134 2.32(2) . ?
Mo47 O187 1.67(2) . ?
Mo47 O2 1.90(2) . ?
Mo47 O30 1.97(2) . ?
Mo47 O57 1.97(2) . ?
Mo47 O1 2.00(2) . ?
Mo47 O208 2.30(3) . ?
Mo48 O243 1.70(3) . ?
Mo48 O19 1.82(2) . ?
Mo48 O30 1.85(3) . ?
Mo48 O289 1.99(3) . ?
Mo48 O6 2.06(2) . ?
Mo48 O208 2.46(3) . ?
Mo49 O267 1.67(2) . ?
Mo49 O2 1.86(2) . ?
Mo49 O77 1.89(2) . ?
Mo49 O21 1.98(2) . ?
Mo49 O75 2.04(2) . ?
Mo49 O181 2.48(2) . ?
Mo50 O169 1.68(2) . ?
Mo50 O77 1.92(2) . ?
Mo50 O19 1.92(2) . ?
Mo50 O98 1.97(2) . ?
Mo50 O61 1.99(2) . ?
Mo50 O181 2.35(2) . ?
Mo51 O136 1.68(2) . ?
Mo51 O86 1.98(2) . ?
Mo51 O125 1.98(2) . ?
Mo51 O21 1.99(2) . ?
Mo51 O40 1.99(2) . ?
Mo51 O75 2.11(2) . ?
Mo51 O137 2.23(2) . ?
Mo52 O78 1.65(3) . ?
Mo52 O388 1.76(2) . ?
Mo52 O57 1.86(2) . ?
Mo52 O40 2.09(2) . ?
Mo52 O21 2.11(2) . ?
Mo52 O261 2.33(3) . ?
Mo53 O152 1.72(2) . ?
Mo53 O254 1.78(3) . ?
Mo53 O98 1.85(2) . ?
Mo53 O37 2.10(2) . ?
Mo53 O289 2.12(2) . ?
Mo53 O332 2.35(3) . ?
Mo54 O62 1.70(2) . ?
Mo54 O199 1.78(2) . ?
Mo54 O208 1.85(2) . ?
Mo54 O134 2.08(2) . ?
Mo54 O1 2.10(2) . ?
Mo54 O6 2.52(2) . ?
Mo55 O184 1.73(3) . ?
Mo55 O336 1.79(3) . ?
Mo55 O266 1.80(3) . ?
Mo55 O155 2.03(2) . ?
Mo55 O37 2.07(2) . ?
Mo55 O317 2.35(2) . ?
Mo57 O400 1.71(3) . ?
Mo57 O447 1.73(3) . ?
Mo57 O369 1.79(3) . ?
Mo57 O177 2.03(2) . ?
Mo57 O43 2.09(2) . ?
Mo57 O264 2.37(3) . ?
Mo58 O174 1.68(3) . ?
Mo58 O260 1.75(3) . ?
Mo58 O49 1.82(2) . ?
Mo58 O89 2.03(3) . ?
Mo58 O69 2.12(2) . ?
Mo58 O118 2.33(3) . ?
Mo59 O31 1.64(3) . ?
Mo59 O27 1.92(2) . ?
Mo59 O20 1.94(2) . ?
Mo59 O101 1.94(2) . ?
Mo59 O5 1.99(2) . ?
Mo59 O185 2.37(2) . ?
Mo60 O172 1.68(3) . ?
Mo60 O85 1.89(2) . ?
Mo60 O52 1.94(2) . ?
Mo60 O142 1.98(2) . ?
Mo60 O48 2.03(2) . ?
Mo60 O170 2.31(2) . ?
Mo61 O303 1.65(3) . ?
Mo61 O237 1.91(3) . ?
Mo61 O47 1.91(3) . ?
Mo61 O302 1.96(3) . ?
Mo61 O330 2.47(3) . ?
Mo62 O131 1.65(2) . ?
Mo62 O300 1.79(2) . ?
Mo62 O202 1.83(2) . ?
Mo62 O185 2.06(2) . ?
Mo62 O5 2.12(2) . ?
Mo62 O10 2.52(2) . ?
Mo63 O55 1.70(3) . ?
Mo63 O335 1.70(3) . ?
Mo63 O96 1.84(3) . ?
Mo63 O189 2.11(2) . ?
Mo63 O46 2.13(2) . ?
Mo63 O212 2.35(3) . ?
Mo64 O166 1.69(2) . ?
Mo64 O37 1.96(2) . ?
Mo64 O24 1.98(2) . ?
Mo64 O289 1.99(2) . ?
Mo64 O155 2.00(2) . ?
Mo64 O6 2.08(2) . ?
Mo64 O199 2.21(2) . ?
Mo65 O386 1.68(3) . ?
Mo65 O271 1.79(3) . ?
Mo65 O272 1.83(3) . ?
Mo65 O257 2.07(2) . ?
Mo65 O106 2.14(2) . ?
Mo65 O397 2.42(3) . ?
Mo66 O114 1.67(3) . ?
Mo66 O51 1.83(2) . ?
Mo66 O27 1.88(2) . ?
Mo66 O204 2.00(2) . ?
Mo66 O10 2.04(2) . ?
Mo67 O236 1.68(3) . ?
Mo67 O463 1.75(2) . ?
Mo67 O250 1.85(2) . ?
Mo67 O53 2.06(2) . ?
Mo67 O33 2.12(2) . ?
Mo67 O248 2.36(3) . ?
Mo68 O171 1.65(3) . ?
Mo68 O137 1.77(2) . ?
Mo68 O122 1.89(2) . ?
Mo68 O181 2.06(2) . ?
Mo68 O61 2.11(2) . ?
Mo68 O75 2.47(2) . ?
Mo69 O382 1.67(3) . ?
Mo69 O102 1.83(2) . ?
Mo69 O148 1.86(3) . ?
Mo69 O292 1.99(3) . ?
Mo69 O35 2.01(2) . ?
Mo70 O306 1.62(3) . ?
Mo70 O237 1.88(3) . ?
Mo70 O230 1.95(2) . ?
Mo70 O74 1.97(2) . ?
Mo70 O272 1.98(2) . ?
Mo70 O330 2.47(3) . ?
Mo71 O17 1.65(3) . ?
Mo71 O220 1.78(2) . ?
Mo71 O197 1.82(3) . ?
Mo71 O64 1.99(2) . ?
Mo71 O103 2.11(2) . ?
Mo71 O191 2.35(3) . ?
Mo72 O351 1.70(2) . ?
Mo72 O151 1.74(2) . ?
Mo72 O295 1.84(3) . ?
Mo72 O83 2.05(2) . ?
Mo72 O153 2.07(2) . ?
Mo73 O293 1.67(3) . ?
Mo73 O228 1.81(2) . ?
Mo73 O226 1.82(3) . ?
Mo73 O40 2.07(2) . ?
Mo73 O86 2.07(2) . ?
Mo73 O275 2.45(3) . ?
Mo74 O154 1.67(3) . ?
Mo74 O287 1.90(2) . ?
Mo74 O194 1.91(2) . ?
Mo74 O107 1.96(3) . ?
Mo74 O54 1.98(2) . ?
Mo74 O162 2.29(3) . ?
Mo75 O311 1.69(3) . ?
Mo75 O309 1.72(2) . ?
Mo75 O315 1.84(2) . ?
Mo75 O84 2.08(2) . ?
Mo75 O273 2.10(2) . ?
Mo75 O345 2.31(3) . ?
Mo76 O321 1.73(3) . ?
Mo76 O225 2.00(2) . ?
Mo76 O69 2.00(2) . ?
Mo76 O89 2.02(3) . ?
Mo76 O124 2.02(2) . ?
Mo76 O67 2.05(2) . ?
Mo76 O207 2.20(2) . ?
Mo76 M18' 3.22(3) . ?
Mo77 O419 1.67(3) . ?
Mo77 O440 1.71(3) . ?
Mo77 O222 1.89(2) . ?
Mo77 O228 2.05(2) . ?
Mo77 O388 2.17(2) . ?
Mo77 O416 2.22(3) . ?
Mo78 O310 1.71(3) . ?
Mo78 O138 1.71(3) . ?
Mo78 O224 1.81(2) . ?
Mo78 O79 2.09(2) . ?
Mo78 O188 2.16(2) . ?
Mo78 O108 2.35(2) . ?
Mo79 O282 1.70(3) . ?
Mo79 O47 1.87(3) . ?
Mo79 O129 1.87(3) . ?
Mo79 O56 1.99(2) . ?
Mo79 O68 2.06(3) . ?
Mo79 O105 2.40(3) . ?
Mo80 O399 1.72(3) . ?
Mo80 O451 1.78(3) . ?
Mo80 O244 1.85(3) . ?
Mo80 O210 2.04(3) . ?
Mo80 O135 2.06(2) . ?
Mo80 O395 2.39(3) . ?
Mo81 O178 1.71(3) . ?
Mo81 O106 1.98(2) . ?
Mo81 O257 1.99(3) . ?
Mo81 O64 2.02(2) . ?
Mo81 O103 2.06(2) . ?
Mo81 O215 2.07(3) . ?
Mo81 O151 2.29(2) . ?
Mo82 O406 1.68(3) . ?
Mo82 O158 1.69(3) . ?
Mo82 O214 1.87(3) . ?
Mo82 O81 2.07(2) . ?
Mo82 O25 2.16(3) . ?
Mo82 O164 2.35(3) . ?
Mo83 O217 1.73(3) . ?
Mo83 O84 1.96(2) . ?
Mo83 O242 1.98(3) . ?
Mo83 O23 2.02(2) . ?
Mo83 O273 2.03(2) . ?
Mo83 O121 2.11(2) . ?
Mo83 O111 2.22(2) . ?
Mo84 O423 1.66(4) . ?
Mo84 O376 1.68(3) . ?
Mo84 O222 1.90(2) . ?
Mo84 O369 1.99(3) . ?
Mo84 O366 2.15(3) . ?
Mo84 O460 2.20(3) . ?
Mo85 O32 1.69(2) . ?
Mo85 O149 1.78(2) . ?
Mo85 O90 1.92(2) . ?
Mo85 O143 1.99(2) . ?
Mo85 O104 2.08(2) . ?
Mo85 O73 2.49(2) . ?
Mo86 O112 1.70(3) . ?
Mo86 O240 1.71(2) . ?
Mo86 O374 1.86(2) . ?
Mo86 O226 2.02(2) . ?
Mo86 O344 2.12(3) . ?
Mo86 O316 2.29(3) . ?
Mo87 O396 1.70(3) . ?
Mo87 O227 1.91(3) . ?
Mo87 O91 1.92(2) . ?
Mo87 O315 1.98(2) . ?
Mo87 O48 1.99(2) . ?
Mo87 O279 2.37(2) . ?
Mo88 O232 1.69(3) . ?
Mo88 O111 1.77(2) . ?
Mo88 O162 1.91(2) . ?
Mo88 O265 2.00(2) . ?
Mo88 O54 2.12(2) . ?
Mo88 O121 2.48(2) . ?
Mo89 O203 1.65(3) . ?
Mo89 O175 1.78(3) . ?
Mo89 O115 1.96(2) . ?
Mo89 O132 1.98(2) . ?
Mo89 O22 2.07(3) . ?
Mo89 O3 2.48(2) . ?
Mo90 O362 1.71(3) . ?
Mo90 O176 1.92(2) . ?
Mo90 O159 1.93(2) . ?
Mo90 O223 1.98(3) . ?
Mo90 O54 2.01(2) . ?
Mo90 O265 2.35(2) . ?
Mo91 O339 1.66(3) . ?
Mo91 O343 1.74(3) . ?
Mo91 O159 1.84(2) . ?
Mo91 O39 2.07(2) . ?
Mo91 O63 2.13(2) . ?
Mo91 O284 2.35(3) . ?
Mo92 O328 1.70(3) . ?
Mo92 O290 1.80(3) . ?
Mo92 O105 1.89(3) . ?
Mo92 O213 1.95(2) . ?
Mo92 O291 2.10(3) . ?
Mo92 O68 2.48(3) . ?
Mo93 O218 1.69(3) . ?
Mo93 O196 1.94(3) . ?
Mo93 O81 1.97(2) . ?
Mo93 O25 1.98(2) . ?
Mo93 O56 2.04(3) . ?
Mo93 O68 2.12(3) . ?
Mo93 O290 2.27(3) . ?
Mo94 O342 1.69(3) . ?
Mo94 O133 1.77(3) . ?
Mo94 O170 1.87(2) . ?
Mo94 O279 2.06(2) . ?
Mo94 O48 2.11(2) . ?
Mo95 O238 1.71(2) . ?
Mo95 O418 1.73(3) . ?
Mo95 O88 1.83(2) . ?
Mo95 O242 2.09(2) . ?
Mo95 O23 2.15(2) . ?
Mo95 O249 2.35(3) . ?
Mo96 O253 1.69(3) . ?
Mo96 O207 1.77(2) . ?
Mo96 O80 1.96(2) . ?
Mo96 O219 2.00(2) . ?
Mo96 O4 2.10(2) . ?
Mo96 O67 2.49(2) . ?
Mo97 O353 1.67(3) . ?
Mo97 O320 1.71(3) . ?
Mo97 O156 1.89(2) . ?
Mo97 O336 2.03(3) . ?
Mo97 O45 2.20(2) . ?
Mo97 O256 2.22(2) . ?
Mo98 O326 1.68(3) . ?
Mo98 O200 1.76(3) . ?
Mo98 O120 1.82(2) . ?
Mo98 O225 2.04(2) . ?
Mo98 O124 2.07(2) . ?
Mo98 O387 2.36(3) . ?
Mo99 O383 1.70(3) . ?
Mo99 O359 1.73(3) . ?
Mo99 O156 1.93(2) . ?
Mo99 O307 1.94(2) . ?
Mo99 O192 2.22(3) . ?
Mo99 O309 2.25(2) . ?
M1 O380 1.70(3) . ?
M1 O338 1.91(3) . ?
M1 O102 1.92(2) . ?
M1 O296 1.95(3) . ?
M1 O291 1.98(3) . ?
M1 O213 2.30(3) . ?
M2 O393 1.69(3) . ?
M2 O278 1.80(3) . ?
M2 O153 2.03(3) . ?
M2 O95 2.16(3) . ?
M2 O295 2.24(3) . ?
M3 O360 1.65(3) . ?
M3 O263 1.91(3) . ?
M3 O119 1.92(2) . ?
M3 O96 1.98(3) . ?
M3 O153 1.99(3) . ?
M3 O83 2.31(2) . ?
M4 O394 1.71(3) . ?
M4 O363 1.71(3) . ?
M4 O302 1.85(3) . ?
M4 O56 2.13(3) . ?
M4 O196 2.14(3) . ?
M4 O422 2.38(3) . ?
M5 O377 1.68(3) . ?
M5 O277 1.78(2) . ?
M5 O65 1.91(2) . ?
M5 O201 1.98(3) . ?
M5 O9 2.09(2) . ?
M5 O35 2.52(3) . ?
M6 O408 1.73(3) . ?
M6 O95 1.80(3) . ?
M6 O74 1.82(2) . ?
M6 O106 2.02(2) . ?
M6 O215 2.08(3) . ?
M6 O295 2.51(2) . ?
M7 O245 1.67(3) . ?
M7 O402 1.73(3) . ?
M7 O296 1.84(3) . ?
M7 O76 2.03(3) . ?
M7 O292 2.15(3) . ?
M7 O341 2.31(3) . ?
M8 O117 1.70(2) . ?
M8 O371 1.72(3) . ?
M8 O307 1.82(2) . ?
M8 O242 2.02(3) . ?
M8 O84 2.11(2) . ?
M8 O401 2.38(3) . ?
M9 O348 1.69(3) . ?
M9 O471 1.73(3) . ?
M9 O276 1.89(3) . ?
M9 O266 2.02(3) . ?
M9 O325 2.16(3) . ?
M9 O254 2.18(3) . ?
M10 O409 1.69(3) . ?
M10 O469 1.69(3) . ?
M10 O294 1.83(3) . ?
M10 O196 2.00(3) . ?
M10 O81 2.09(3) . ?
M10 O410 2.37(3) . ?
M11 O472 1.72(3) . ?
M11 O476 1.72(4) . ?
M11 O276 1.89(3) . ?
M11 O429 1.99(3) . ?
M11 O193 2.17(3) . ?
M11 O379 2.21(3) . ?
M12 O221 1.66(3) . ?
M12 O413 1.68(3) . ?
M12 O304 1.83(3) . ?
M12 O39 2.05(3) . ?
M12 O167 2.14(2) . ?
M12 O350 2.30(3) . ?
M13 O329 1.71(3) . ?
M13 O230 1.82(2) . ?
M13 O129 1.97(3) . ?
M13 O291 2.02(3) . ?
M13 O161 2.03(3) . ?
M13 O105 2.29(3) . ?
M14 O378 1.73(3) . ?
M14 O313 1.79(3) . ?
M14 O79 2.01(2) . ?
M14 O368 2.02(3) . ?
M14 O301 2.06(3) . ?
M14 O53 2.10(2) . ?
M15 O468 1.63(4) . ?
M15 O449 1.70(3) . ?
M15 O347 1.83(3) . ?
M15 O241 2.04(3) . ?
M15 O200 2.15(3) . ?
M15 O461 2.28(3) . ?
M16 O324 1.77(3) . ?
M16 O312 1.81(3) . ?
M16 O107 1.81(2) . ?
M16 O177 2.08(2) . ?
M16 O186 2.15(2) . ?
M16 O286 2.29(3) . ?
M17 O492 1.72(5) . ?
M17 O493 1.76(5) . ?
M17 O473 1.86(4) . ?
M17 O436 2.04(3) . ?
M17 O340 2.15(3) . ?
M17 O269 2.36(4) . ?
M18 O308 1.60(3) . ?
M18 O241 1.76(3) . ?
M18 O414 1.77(3) . ?
M18 O225 2.09(3) . ?
M18 O89 2.10(3) . ?
M18 O438 2.42(4) . ?
M19 O337 1.65(3) . ?
M19 O437 1.71(3) . ?
M19 O478 1.90(3) . ?
M19 O414 2.00(3) . ?
M19 O260 2.19(3) . ?
M19 O491 2.35(4) . ?
M20 O479 1.59(5) . ?
M20 O420 1.72(3) . ?
M20 O446 1.90(4) . ?
M20 O76 2.06(3) . ?
M20 O210 2.14(3) . ?
M20 O372 2.35(3) . ?
M21 O70 1.65(3) . ?
M21 O434 1.68(3) . ?
M21 O347 1.93(3) . ?
M21 O304 1.93(3) . ?
M21 O274 2.17(3) . ?
M21 O432 2.28(4) . ?
M22 O490 1.73(4) . ?
M22 O489 1.76(4) . ?
M22 O361 1.79(3) . ?
M22 O478 1.83(3) . ?
M22 O446 1.91(4) . ?
M22 O451 2.22(3) . ?
M23 O486 1.70(5) . ?
M23 O482 1.78(5) . ?
M23 O313 1.95(3) . ?
M23 O477 2.01(4) . ?
M23 O463 2.26(3) . ?
M23 O487 2.34(6) . ?
M24 O494 1.68(5) . ?
M24 O481 1.70(5) . ?
M24 O473 1.92(4) . ?
M24 O294 1.94(3) . ?
M24 O464 2.08(4) . ?
M24 O406 2.20(3) . ?
M25 O356 1.74(3) . ?
M25 O436 1.75(3) . ?
M25 O488 1.85(3) . ?
M25 O216 2.04(3) . ?
M25 O367 2.08(3) . ?
M25 O113 2.23(3) . ?
M26 O384 1.68(3) . ?
M26 O255 1.82(2) . ?
M26 O338 1.91(3) . ?
M26 O25 1.95(3) . ?
M26 O68 2.05(3) . ?
M26 O213 2.35(2) . ?
M27 O484 1.59(6) . ?
M27 O477 1.92(4) . ?
M27 O356 2.04(3) . ?
M27 O381 2.20(3) . ?
M27 O485 2.40(6) . ?
MP2 Ce4' 3.69(8) . ?
MP9 O83 2.02(7) . ?
MP65 O499 2.01(9) . ?
MP65 Ce4' 3.32(9) . ?
MP69 M28 3.04(6) . ?
MP54 O208 1.88(6) . ?
MP54 O181 1.94(5) . ?
MP54 O152 2.04(6) . ?
MP54 O78 2.23(6) . ?
M1' O296 2.33(7) . ?
M3' O83 1.93(9) . ?
M4' O421 1.68(6) . ?
M10' O469 1.65(8) . ?
M12' O350 1.67(3) . ?
M12' O413 1.82(4) . ?
M12' O304 1.85(4) . ?
M12' O39 1.94(4) . ?
M12' O167 2.01(4) . ?
M12' O221 2.28(3) . ?
M15' O449 1.74(4) . ?
M15' O347 1.91(4) . ?
M15' O241 2.01(4) . ?
M15' O200 2.26(4) . ?
M17' O436 2.15(4) . ?
M17' O340 2.15(4) . ?
M17' O492 2.19(6) . ?
M17' O473 2.22(5) . ?
M18' O438 1.72(4) . ?
M18' O241 1.77(4) . ?
M18' O414 1.81(4) . ?
M18' O89 2.02(4) . ?
M18' O225 2.04(3) . ?
M18' O308 2.30(4) . ?
M19' O437 1.72(5) . ?
M19' O478 1.75(5) . ?
M19' O414 2.24(4) . ?
M19' O260 2.27(4) . ?
M21' O432 1.56(4) . ?
M21' O434 1.77(5) . ?
M21' O347 1.90(4) . ?
M21' O304 1.98(4) . ?
M21' O274 2.21(4) . ?
M21' O70 2.37(4) . ?
M23' O477 1.90(4) . ?
M23' O482 1.95(5) . ?
M23' O313 1.97(3) . ?
M23' O463 2.19(3) . ?
M27' O477 1.86(4) . ?
M27' O484 1.88(6) . ?
M27' O356 2.04(3) . ?
M27' O381 2.14(3) . ?
M27' O462 2.38(7) . ?
M28 O92 1.66(3) . ?
M28 O255 1.92(2) . ?
M28 O214 1.94(3) . ?
M28 O148 1.96(2) . ?
M28 O9 2.00(2) . ?
M28 O201 2.29(3) . ?
Ce1 O418 2.48(3) . ?
Ce1 O310 2.48(3) . ?
Ce1 O483 2.49(4) . ?
Ce1 O467 2.50(4) . ?
Ce1 O411 2.54(3) . ?
Ce1 O371 2.56(3) . ?
Ce1 O465 2.57(4) . ?
Ce1 O378 2.58(3) . ?
Ce1 O458 2.59(4) . ?
Ce2 O312 2.37(3) . ?
Ce2 O343 2.46(2) . ?
Ce2 O413 2.52(3) . ?
Ce2 O447 2.53(3) . ?
Ce2 O474 2.54(3) . ?
Ce2 O501 2.55(4) . ?
Ce2 O443 2.56(3) . ?
Ce2 O457 2.57(3) . ?
Ce2 O502 2.63(3) . ?
Ce3 O335 2.44(3) . ?
Ce3 O495 2.48(4) . ?
Ce3 O470 2.51(4) . ?
Ce3 O370 2.53(3) . ?
Ce3 O259 2.55(3) . ?
Ce3 O497 2.57(4) . ?
Ce3 O331 2.57(3) . ?
Ce3 O496 2.64(4) . ?
Ce3 O421 2.65(3) . ?
Ce4 O420 2.50(3) . ?
Ce4 O505 2.52(5) . ?
Ce4 O402 2.52(3) . ?
Ce4 O500 2.53(6) . ?
Ce4 O480 2.55(4) . ?
Ce4 O499 2.58(3) . ?
Ce4 O503 2.59(6) . ?
Ce4 O504 2.62(5) . ?
Ce4 O498 2.63(5) . ?
Ce3' O259 2.57(8) . ?
Ce3' O470 2.67(9) . ?
Ce3' O421 2.76(9) . ?
Ce3' O497 2.83(8) . ?
Ce3' O370 2.94(7) . ?
Ce3' O335 2.99(6) . ?
Ce4' O459 2.50(4) . ?
Ce4' O499 2.76(6) . ?
O192 C16 1.29(5) . ?
O256 C16 1.23(5) . ?
O325 C5 1.28(5) . ?
O349 C42 1.31(3) . ?
O349 Na1 2.50(14) . ?
O379 C5 1.22(5) . ?
O385 C36 1.32(2) . ?
O385 Na1 2.54(9) . ?
O404 C40 1.31(2) . ?
O432 C30 1.30(2) . ?
O439 C30 1.31(2) . ?
O529 C8 1.17(4) . ?
O530 C10 1.22(5) . ?
O531 C12 1.21(5) . ?
O532 C14 1.23(5) . ?
O534 C22 1.37(6) . ?
O535 C24 1.26(6) . ?
O536 C26 1.25(7) . ?
O537 C28 1.14(8) . ?
O585 Na1 2.48(12) . ?
N1 C2 1.37(5) . ?
N1 C4 1.40(6) . ?
N2 C4 1.15(6) . ?
N2 C3 1.31(6) . ?
N3 C8 1.27(5) . ?
N3 C6 1.50(5) . ?
N4 C10 1.30(5) . ?
N4 C9 1.49(5) . ?
N5 C12 1.33(5) . ?
N5 C11 1.38(5) . ?
N6 C14 1.31(5) . ?
N6 C13 1.45(5) . ?
N7 C15 1.46(5) . ?
N8 C19 1.33(6) . ?
N8 C21 1.37(6) . ?
N9 C21 1.23(6) . ?
N9 C20 1.37(6) . ?
N10 C24 1.33(6) . ?
N10 C23 1.38(5) . ?
N11 C26 1.44(7) . ?
N11 C25 1.49(7) . ?
N12 C27 1.46(3) . ?
N12 C28 1.52(9) . ?
N13 C29 1.47(3) . ?
N14 C22 1.37(6) . ?
N14 C17 1.44(2) . ?
N15 C40 1.36(2) . ?
N15 C39 1.46(3) . ?
N16 C38 1.36(3) . ?
N16 C37 1.47(3) . ?
N19 C36 1.37(2) . ?
N19 C31 1.48(2) . ?
N20 C42 1.36(3) . ?
N20 C41 1.45(3) . ?
N21 C43 1.45(3) . ?
C1 C2 1.44(6) . ?
C1 C6 1.53(6) . ?
C2 C3 1.35(6) . ?
C5 C6 1.56(6) . ?
C8 C9 1.57(5) . ?
C10 C11 1.55(6) . ?
C12 C13 1.45(6) . ?
C14 C15 1.51(2) . ?
C16 C17 1.50(2) . ?
C17 C18 1.49(3) . ?
C18 C19 1.40(9) . ?
C19 C20 1.38(7) . ?
C22 C23 1.53(2) . ?
C24 C25 1.50(7) . ?
C26 C27 1.50(3) . ?
C28 C29 1.52(3) . ?
C30 C31 1.52(3) . ?
C31 C32 1.52(3) . ?
C32 C33 1.53(2) . ?
C33 C34 1.4200 . ?
C33 N18 1.4200 . ?
C34 N17 1.4200 . ?
N17 C35 1.4200 . ?
C35 N18 1.4200 . ?
C36 C37 1.51(3) . ?
C38 C39 1.50(3) . ?
C40 C41 1.49(2) . ?
C42 C43 1.51(3) . ?

loop_
_geom_hbond_atom_site_label_D
_geom_hbond_atom_site_label_H
_geom_hbond_atom_site_label_A
_geom_hbond_distance_DH
_geom_hbond_distance_HA
_geom_hbond_distance_DA
_geom_hbond_angle_DHA
_geom_hbond_site_symmetry_A
_geom_hbond_publ_flag
N2 H2 O419 0.88 2.15 2.92(6) 145.4 . yes
N3 H3 O171 0.88 2.21 3.03(4) 155.3 . yes
N4 H4 O112 0.88 2.00 2.87(5) 170.3 . yes
N5 H5 O17^a 0.88 2.62 3.20(4) 124.6 . yes
N5 H5 O131 0.88 2.58 3.21(4) 129.3 . yes
N6 H6 O165^a 0.88 2.29 2.97(5) 133.5 . yes
N7 H7A O290 0.91 1.97 2.74(4) 141.5 . yes
N7 H7A O328 0.91 2.59 3.29(5) 134.9 . yes
N7 H7B O543 0.91 2.17 2.74(6) 120.1 2_566 yes
N7 H7C O469 0.91 1.98 2.82(5) 153.3 . yes
N8 H8 O60 0.88 2.38 2.97(5) 124.3 . yes
N9 H9 O423 0.88 2.34 2.94(6) 125.9 . yes
N10 H10 O117 0.88 2.42 2.92(5) 116.7 . yes
N10 H10 O238 0.88 2.57 3.41(5) 159.0 . yes
N11 H11 O87 0.88 2.57 3.22(5) 131.1 . yes
N11 H11 O221 0.88 2.32 3.03(5) 138.1 . yes
N12 H12 O368 0.88 2.28 3.08(8) 150.5 . yes
N13 H13C O308 0.91 2.41 2.95(8) 117.9 . yes
N13 H13C O326 0.91 2.34 3.16(8) 149.2 . yes
N14 H14 O311 0.88 2.39 3.00(4) 126.1 . yes
N14 H14 O342 0.88 2.23 3.02(5) 148.3 . yes
